data_7225436
loop_
_publ_author_name
'Wang, Feng'
'Peng, Hua'
'Yu, Ding'

_publ_section_title
;
 An Octanuclear MnIII4DyIII4 Cluster Connected via Two \m5-NO3-&#xF02D;
 Bridges with Slow Relaxation of Magnetization
;
_journal_name_full 'RSC Adv.'
_journal_paper_doi 10.1039/C6RA08314E
_journal_year 2016
_chemical_formula_moiety 'C128 H134 Dy4 Mn4 N32 O28, 6(N O3), 12(H2 O)'
_chemical_formula_sum 'C128 H158 Dy4 Mn4 N38 O58'
_chemical_formula_weight 4026.68
_chemical_name_systematic
; 
 Mn4Dy4 
;
_space_group_IT_number 14
_symmetry_cell_setting monoclinic
_symmetry_space_group_name_Hall '-P 2yn'
_symmetry_space_group_name_H-M 'P 1 21/n 1'
_atom_sites_solution_hydrogens geom
_atom_sites_solution_primary direct
_atom_sites_solution_secondary difmap
_audit_creation_method SHELXTL-2000
_audit_update_record
;
2016-05-24 deposited with the CCDC.
2016-06-01 downloaded from the CCDC.
;
_cell_angle_alpha 90.00
_cell_angle_beta 95.706(5)
_cell_angle_gamma 90.00
_cell_formula_units_Z 4
_cell_length_a 21.929(5)
_cell_length_b 33.624(8)
_cell_length_c 28.543(7)
_cell_measurement_reflns_used 8616
_cell_measurement_temperature 291(2)
_cell_measurement_theta_max 20.05
_cell_measurement_theta_min 2.19
_cell_volume 20942(9)
_computing_cell_refinement SMART
_computing_data_collection 'SMART (Bruker, 2000)'
_computing_data_reduction 'SAINT (Bruker, 2000)'
_computing_molecular_graphics SHELXTL
_computing_publication_material SHELXTL
_computing_structure_refinement SHELXTL
_computing_structure_solution 'SHELXTL (Bruker, 2000)'
_diffrn_ambient_temperature 291(2)
_diffrn_measured_fraction_theta_full 0.997
_diffrn_measured_fraction_theta_max 0.997
_diffrn_measurement_device_type 'Bruker Smart Apex CCD'
_diffrn_measurement_method 'phi and omega scans'
_diffrn_radiation_monochromator graphite
_diffrn_radiation_source 'sealed tube'
_diffrn_radiation_type MoK\a
_diffrn_radiation_wavelength 0.71073
_diffrn_reflns_av_R_equivalents 0.0684
_diffrn_reflns_av_sigmaI/netI 0.0645
_diffrn_reflns_limit_h_max 26
_diffrn_reflns_limit_h_min -27
_diffrn_reflns_limit_k_max 41
_diffrn_reflns_limit_k_min -41
_diffrn_reflns_limit_l_max 35
_diffrn_reflns_limit_l_min -35
_diffrn_reflns_number 180533
_diffrn_reflns_theta_full 26.00
_diffrn_reflns_theta_max 26.00
_diffrn_reflns_theta_min 1.88
_exptl_absorpt_coefficient_mu 1.717
_exptl_absorpt_correction_T_max 0.6834
_exptl_absorpt_correction_T_min 0.6096
_exptl_absorpt_correction_type multi-scan
_exptl_absorpt_process_details 'SADABS; Bruker, 2000'
_exptl_crystal_colour dark-brown
_exptl_crystal_density_diffrn 1.277
_exptl_crystal_density_method 'not measured'
_exptl_crystal_description block
_exptl_crystal_F_000 8080
_exptl_crystal_size_max 0.32
_exptl_crystal_size_mid 0.26
_exptl_crystal_size_min 0.24
_refine_diff_density_max 1.509
_refine_diff_density_min -1.539
_refine_diff_density_rms 0.093
_refine_ls_extinction_method none
_refine_ls_goodness_of_fit_ref 1.083
_refine_ls_hydrogen_treatment constr
_refine_ls_matrix_type fullcycle
_refine_ls_number_parameters 2321
_refine_ls_number_reflns 41061
_refine_ls_number_restraints 0
_refine_ls_restrained_S_all 1.083
_refine_ls_R_factor_all 0.0841
_refine_ls_R_factor_gt 0.0547
_refine_ls_shift/su_max 0.000
_refine_ls_shift/su_mean 0.000
_refine_ls_structure_factor_coef Fsqd
_refine_ls_weighting_details 'calc w=1/[\s^2^(Fo^2^)+(0.07P)^2^+1.99P] where P=(Fo^2^+2Fc^2^)/3'
_refine_ls_weighting_scheme calc
_refine_ls_wR_factor_gt 0.1264
_refine_ls_wR_factor_ref 0.1357
_reflns_number_gt 29660
_reflns_number_total 41061
_reflns_threshold_expression >2sigma(I)
_cod_data_source_file c6ra08314e2.cif
_cod_data_source_block wang
_cod_depositor_comments
;
The following automatic conversions were performed:

'_symmetry_cell_setting' value 'Monoclinic' changed to 'monoclinic'
according to
/usr/data/users/saulius/crontab/automatic-downloads/rss-feeds/RSC/lib/dictionaries/cif_core.dic
dictionary named 'cif_core.dic' version 2.4.2 from 2011-04-26.

Automatic conversion script
Id: cif_fix_values 4268 2015-11-12 08:31:59Z antanas 
;
_cod_original_cell_volume 20941(9)
_cod_original_sg_symbol_H-M 'P2(1)/n  '
_cod_database_code 7225436

loop_
_symmetry_equiv_pos_as_xyz
'x, y, z'
'-x+1/2, y+1/2, -z+1/2'
'-x, -y, -z'
'x-1/2, -y-1/2, z-1/2'

loop_
_atom_site_label
_atom_site_type_symbol
_atom_site_fract_x
_atom_site_fract_y
_atom_site_fract_z
_atom_site_U_iso_or_equiv
_atom_site_adp_type
_atom_site_occupancy
_atom_site_symmetry_multiplicity
_atom_site_calc_flag
_atom_site_refinement_flags
C1 C 0.5219(2) 0.54206(15) 0.93461(19) 0.0408(12) Uani 1 1 d .
C2 C 0.4714(2) 0.56608(16) 0.93071(18) 0.0408(12) Uani 1 1 d .
H2 H 0.4755 0.5936 0.9291 0.049 Uiso 1 1 calc R
C3 C 0.4169(3) 0.54944(16) 0.92924(19) 0.0427(12) Uani 1 1 d .
H3 H 0.3823 0.5655 0.9247 0.051 Uiso 1 1 calc R
C4 C 0.4094(3) 0.50792(16) 0.93430(19) 0.0449(13) Uani 1 1 d .
H4 H 0.3699 0.4982 0.9357 0.054 Uiso 1 1 calc R
C5 C 0.4565(2) 0.48121(17) 0.93729(18) 0.0413(12) Uani 1 1 d .
H5 H 0.4508 0.4539 0.9394 0.050 Uiso 1 1 calc R
C6 C 0.5155(2) 0.49957(15) 0.93686(18) 0.0369(11) Uani 1 1 d .
C7 C 0.5913(2) 0.44193(15) 0.9422(2) 0.0410(12) Uani 1 1 d .
H7A H 0.6223 0.4367 0.9215 0.061 Uiso 1 1 calc R
H7B H 0.5560 0.4258 0.9332 0.061 Uiso 1 1 calc R
H7C H 0.6070 0.4357 0.9740 0.061 Uiso 1 1 calc R
C8 C 0.6119(2) 0.51559(16) 0.93618(19) 0.0424(12) Uani 1 1 d .
C9 C 0.6795(2) 0.51397(14) 0.93359(18) 0.0373(11) Uani 1 1 d .
H9A H 0.7001 0.5038 0.9628 0.045 Uiso 1 1 calc R
H9B H 0.6891 0.4968 0.9080 0.045 Uiso 1 1 calc R
C10 C 0.6855(2) 0.58161(15) 1.0587(2) 0.0416(12) Uani 1 1 d .
C11 C 0.7370(2) 0.55739(14) 1.06535(18) 0.0348(11) Uani 1 1 d .
H11 H 0.7561 0.5483 1.0397 0.042 Uiso 1 1 calc R
C12 C 0.7584(3) 0.54743(16) 1.10911(19) 0.0439(13) Uani 1 1 d .
H12 H 0.7928 0.5312 1.1138 0.053 Uiso 1 1 calc R
C13 C 0.7311(2) 0.56051(15) 1.14749(18) 0.0385(11) Uani 1 1 d .
H13 H 0.7462 0.5523 1.1775 0.046 Uiso 1 1 calc R
C14 C 0.6822(2) 0.58530(17) 1.1420(2) 0.0472(13) Uani 1 1 d .
H14 H 0.6655 0.5951 1.1684 0.057 Uiso 1 1 calc R
C15 C 0.6564(2) 0.59643(14) 1.0961(2) 0.0404(12) Uani 1 1 d .
C16 C 0.5620(2) 0.63890(15) 1.10217(19) 0.0403(12) Uani 1 1 d .
H16A H 0.5312 0.6198 1.1083 0.060 Uiso 1 1 calc R
H16B H 0.5436 0.6598 1.0826 0.060 Uiso 1 1 calc R
H16C H 0.5797 0.6500 1.1314 0.060 Uiso 1 1 calc R
C17 C 0.6115(2) 0.61906(16) 1.0301(2) 0.0435(12) Uani 1 1 d .
C18 C 0.5687(2) 0.64024(16) 0.9953(2) 0.0449(13) Uani 1 1 d .
H18A H 0.5276 0.6297 0.9961 0.054 Uiso 1 1 calc R
H18B H 0.5680 0.6683 1.0032 0.054 Uiso 1 1 calc R
C19 C 0.8852(2) 0.67287(15) 0.9314(2) 0.0437(13) Uani 1 1 d .
C20 C 0.9431(2) 0.66378(16) 0.9237(2) 0.0450(13) Uani 1 1 d .
H20 H 0.9528 0.6381 0.9150 0.054 Uiso 1 1 calc R
C21 C 0.9877(2) 0.69241(14) 0.92873(17) 0.0376(11) Uani 1 1 d .
H21 H 1.0276 0.6856 0.9235 0.045 Uiso 1 1 calc R
C22 C 0.9759(2) 0.73005(15) 0.9410(2) 0.0418(12) Uani 1 1 d .
H22 H 1.0073 0.7487 0.9430 0.050 Uiso 1 1 calc R
C23 C 0.9149(2) 0.74207(16) 0.9512(2) 0.0440(13) Uani 1 1 d .
H23 H 0.9057 0.7678 0.9601 0.053 Uiso 1 1 calc R
C24 C 0.8722(2) 0.71247(16) 0.9467(2) 0.0448(13) Uani 1 1 d .
C25 C 0.7770(3) 0.74679(16) 0.9681(2) 0.0444(12) Uani 1 1 d .
H25A H 0.8033 0.7646 0.9872 0.067 Uiso 1 1 calc R
H25B H 0.7446 0.7378 0.9857 0.067 Uiso 1 1 calc R
H25C H 0.7599 0.7605 0.9404 0.067 Uiso 1 1 calc R
C26 C 0.7905(3) 0.67495(16) 0.9438(2) 0.0456(13) Uani 1 1 d .
C27 C 0.7242(2) 0.66296(17) 0.9483(2) 0.0470(13) Uani 1 1 d .
H27A H 0.7156 0.6641 0.9810 0.056 Uiso 1 1 calc R
H27B H 0.6962 0.6807 0.9300 0.056 Uiso 1 1 calc R
C28 C 0.9483(2) 0.55159(16) 0.8855(2) 0.0435(12) Uani 1 1 d .
C29 C 0.9604(2) 0.52170(14) 0.91881(18) 0.0377(11) Uani 1 1 d .
H29 H 0.9300 0.5135 0.9372 0.045 Uiso 1 1 calc R
C30 C 1.0180(2) 0.50402(16) 0.9246(2) 0.0444(13) Uani 1 1 d .
H30 H 1.0261 0.4840 0.9469 0.053 Uiso 1 1 calc R
C31 C 1.0634(2) 0.51623(16) 0.8972(2) 0.0441(13) Uani 1 1 d .
H31 H 1.1019 0.5044 0.9011 0.053 Uiso 1 1 calc R
C32 C 1.0514(2) 0.54612(15) 0.8639(2) 0.0425(13) Uani 1 1 d .
H32 H 1.0818 0.5543 0.8455 0.051 Uiso 1 1 calc R
C33 C 0.9938(3) 0.56380(16) 0.85809(19) 0.0445(13) Uani 1 1 d .
C34 C 1.0037(3) 0.61533(15) 0.7995(2) 0.0443(13) Uani 1 1 d .
H34A H 0.9779 0.6185 0.7705 0.066 Uiso 1 1 calc R
H34B H 1.0405 0.6015 0.7935 0.066 Uiso 1 1 calc R
H34C H 1.0142 0.6410 0.8127 0.066 Uiso 1 1 calc R
C35 C 0.9125(2) 0.59911(15) 0.84054(18) 0.0384(12) Uani 1 1 d .
C36 C 0.8701(2) 0.62908(17) 0.8177(2) 0.0431(12) Uani 1 1 d .
H36A H 0.8796 0.6550 0.8313 0.052 Uiso 1 1 calc R
H36B H 0.8751 0.6304 0.7844 0.052 Uiso 1 1 calc R
C37 C 0.8846(2) 0.55976(14) 0.72177(18) 0.0356(11) Uani 1 1 d .
C38 C 0.8943(2) 0.58790(15) 0.68831(19) 0.0402(12) Uani 1 1 d .
H38 H 0.8658 0.6081 0.6814 0.048 Uiso 1 1 calc R
C39 C 0.9471(2) 0.58598(16) 0.6648(2) 0.0430(12) Uani 1 1 d .
H39 H 0.9540 0.6050 0.6423 0.052 Uiso 1 1 calc R
C40 C 0.9892(2) 0.55563(16) 0.6750(2) 0.0453(13) Uani 1 1 d .
H40 H 1.0242 0.5543 0.6591 0.054 Uiso 1 1 calc R
C41 C 0.9793(3) 0.52736(16) 0.70861(19) 0.0439(12) Uani 1 1 d .
H41 H 1.0077 0.5072 0.7156 0.053 Uiso 1 1 calc R
C42 C 0.9264(3) 0.52926(16) 0.73208(19) 0.0441(13) Uani 1 1 d .
C43 C 0.9323(2) 0.46993(15) 0.7887(2) 0.0434(12) Uani 1 1 d .
H43A H 0.9318 0.4719 0.8222 0.065 Uiso 1 1 calc R
H43B H 0.9736 0.4662 0.7812 0.065 Uiso 1 1 calc R
H43C H 0.9076 0.4477 0.7772 0.065 Uiso 1 1 calc R
C44 C 0.8569(3) 0.52384(16) 0.7765(2) 0.0457(13) Uani 1 1 d .
C45 C 0.8161(2) 0.51231(15) 0.81382(19) 0.0401(12) Uani 1 1 d .
H45A H 0.7934 0.4886 0.8036 0.048 Uiso 1 1 calc R
H45B H 0.8416 0.5058 0.8426 0.048 Uiso 1 1 calc R
C46 C 0.5236(2) 0.53156(15) 0.69160(19) 0.0403(12) Uani 1 1 d .
C47 C 0.4653(2) 0.54804(16) 0.68467(19) 0.0410(12) Uani 1 1 d .
H47 H 0.4599 0.5755 0.6843 0.049 Uiso 1 1 calc R
C48 C 0.4161(2) 0.52285(17) 0.6784(2) 0.0452(13) Uani 1 1 d .
H48 H 0.3768 0.5334 0.6733 0.054 Uiso 1 1 calc R
C49 C 0.4237(2) 0.48134(15) 0.67933(19) 0.0417(12) Uani 1 1 d .
H49 H 0.3892 0.4651 0.6764 0.050 Uiso 1 1 calc R
C50 C 0.4791(2) 0.46456(15) 0.6844(2) 0.0429(13) Uani 1 1 d .
H50 H 0.4839 0.4371 0.6831 0.051 Uiso 1 1 calc R
C51 C 0.5296(2) 0.48990(14) 0.69160(18) 0.0375(11) Uani 1 1 d .
C52 C 0.6199(2) 0.44252(16) 0.70634(19) 0.0431(12) Uani 1 1 d .
H52A H 0.5909 0.4229 0.7143 0.065 Uiso 1 1 calc R
H52B H 0.6540 0.4430 0.7302 0.065 Uiso 1 1 calc R
H52C H 0.6340 0.4360 0.6765 0.065 Uiso 1 1 calc R
C53 C 0.6180(2) 0.51882(16) 0.70926(18) 0.0404(12) Uani 1 1 d .
C54 C 0.6868(2) 0.52143(16) 0.7276(2) 0.0450(13) Uani 1 1 d .
H54A H 0.6948 0.5070 0.7570 0.054 Uiso 1 1 calc R
H54B H 0.7120 0.5103 0.7048 0.054 Uiso 1 1 calc R
C55 C 0.6310(2) 0.72493(14) 0.69801(19) 0.0390(11) Uani 1 1 d .
C56 C 0.5710(2) 0.73434(15) 0.68466(18) 0.0387(12) Uani 1 1 d .
H56 H 0.5412 0.7146 0.6812 0.046 Uiso 1 1 calc R
C57 C 0.5556(3) 0.77371(16) 0.6765(2) 0.0462(13) Uani 1 1 d .
H57 H 0.5152 0.7811 0.6677 0.055 Uiso 1 1 calc R
C58 C 0.6040(2) 0.80347(17) 0.6819(2) 0.0450(13) Uani 1 1 d .
H58 H 0.5943 0.8302 0.6773 0.054 Uiso 1 1 calc R
C59 C 0.6632(2) 0.79252(16) 0.69342(19) 0.0435(13) Uani 1 1 d .
H59 H 0.6940 0.8116 0.6958 0.052 Uiso 1 1 calc R
C60 C 0.6770(2) 0.75418(16) 0.7014(2) 0.0427(12) Uani 1 1 d .
C61 C 0.7910(2) 0.75303(14) 0.71939(18) 0.0376(11) Uani 1 1 d .
H61A H 0.7969 0.7664 0.7492 0.056 Uiso 1 1 calc R
H61B H 0.7942 0.7719 0.6945 0.056 Uiso 1 1 calc R
H61C H 0.8217 0.7329 0.7180 0.056 Uiso 1 1 calc R
C62 C 0.7178(2) 0.69758(15) 0.71870(19) 0.0384(11) Uani 1 1 d .
C63 C 0.7644(2) 0.66628(16) 0.7332(2) 0.0437(13) Uani 1 1 d .
H63A H 0.7953 0.6659 0.7111 0.052 Uiso 1 1 calc R
H63B H 0.7846 0.6727 0.7640 0.052 Uiso 1 1 calc R
C64 C 0.5203(2) 0.53480(14) 0.81313(19) 0.0395(12) Uani 1 1 d .
C65 C 0.5800(3) 0.52013(16) 0.8212(2) 0.0465(13) Uani 1 1 d .
H65 H 0.6129 0.5378 0.8246 0.056 Uiso 1 1 calc R
C66 C 0.5910(2) 0.47913(16) 0.82431(19) 0.0417(12) Uani 1 1 d .
H66 H 0.6307 0.4692 0.8299 0.050 Uiso 1 1 calc R
C67 C 0.5405(2) 0.45371(17) 0.8187(2) 0.0452(13) Uani 1 1 d .
H67 H 0.5475 0.4264 0.8196 0.054 Uiso 1 1 calc R
C68 C 0.4835(3) 0.46627(16) 0.8123(2) 0.0446(13) Uani 1 1 d .
H68 H 0.4506 0.4486 0.8101 0.054 Uiso 1 1 calc R
C69 C 0.4745(2) 0.50736(15) 0.80890(18) 0.0383(12) Uani 1 1 d .
C70 C 0.3600(2) 0.51157(17) 0.7902(2) 0.0499(14) Uani 1 1 d .
H70A H 0.3336 0.5237 0.8109 0.075 Uiso 1 1 calc R
H70B H 0.3620 0.4835 0.7960 0.075 Uiso 1 1 calc R
H70C H 0.3440 0.5163 0.7581 0.075 Uiso 1 1 calc R
C71 C 0.4391(2) 0.56696(16) 0.79674(19) 0.0420(12) Uani 1 1 d .
C72 C 0.3958(2) 0.60036(15) 0.7810(2) 0.0390(12) Uani 1 1 d .
H72A H 0.3762 0.5948 0.7497 0.047 Uiso 1 1 calc R
H72B H 0.3641 0.6026 0.8023 0.047 Uiso 1 1 calc R
C73 C 0.6529(3) 0.72170(16) 0.82387(19) 0.0432(12) Uani 1 1 d .
C74 C 0.7058(2) 0.70208(15) 0.8349(2) 0.0410(12) Uani 1 1 d .
H74 H 0.7068 0.6745 0.8371 0.049 Uiso 1 1 calc R
C75 C 0.7577(2) 0.72413(15) 0.84263(19) 0.0393(12) Uani 1 1 d .
H75 H 0.7950 0.7110 0.8484 0.047 Uiso 1 1 calc R
C76 C 0.7576(2) 0.76453(16) 0.8424(2) 0.0443(13) Uani 1 1 d .
H76 H 0.7941 0.7780 0.8505 0.053 Uiso 1 1 calc R
C77 C 0.7059(2) 0.78576(15) 0.83065(17) 0.0378(11) Uani 1 1 d .
H77 H 0.7056 0.8134 0.8289 0.045 Uiso 1 1 calc R
C78 C 0.6533(2) 0.76292(14) 0.82147(18) 0.0387(12) Uani 1 1 d .
C79 C 0.5681(3) 0.81580(15) 0.8019(2) 0.0453(13) Uani 1 1 d .
H79A H 0.5318 0.8160 0.7801 0.068 Uiso 1 1 calc R
H79B H 0.5989 0.8322 0.7898 0.068 Uiso 1 1 calc R
H79C H 0.5587 0.8260 0.8317 0.068 Uiso 1 1 calc R
C80 C 0.5565(2) 0.74089(15) 0.8018(2) 0.0412(12) Uani 1 1 d .
C81 C 0.4919(2) 0.74001(15) 0.78523(19) 0.0418(12) Uani 1 1 d .
H81A H 0.4687 0.7544 0.8070 0.050 Uiso 1 1 calc R
H81B H 0.4853 0.7528 0.7547 0.050 Uiso 1 1 calc R
C82 C 0.2952(2) 0.72500(16) 0.79430(18) 0.0392(11) Uani 1 1 d .
C83 C 0.3205(3) 0.75226(15) 0.82732(19) 0.0419(12) Uani 1 1 d .
H83 H 0.3628 0.7539 0.8338 0.050 Uiso 1 1 calc R
C84 C 0.2832(3) 0.77681(16) 0.85054(19) 0.0429(12) Uani 1 1 d .
H84 H 0.3005 0.7949 0.8726 0.051 Uiso 1 1 calc R
C85 C 0.2195(2) 0.77469(16) 0.84110(19) 0.0417(12) Uani 1 1 d .
H85 H 0.1947 0.7914 0.8569 0.050 Uiso 1 1 calc R
C86 C 0.1931(2) 0.74778(14) 0.80818(19) 0.0396(12) Uani 1 1 d .
H86 H 0.1507 0.7460 0.8022 0.048 Uiso 1 1 calc R
C87 C 0.2312(2) 0.72340(16) 0.7842(2) 0.0420(12) Uani 1 1 d .
C88 C 0.1661(2) 0.68365(17) 0.7306(2) 0.0470(13) Uani 1 1 d .
H88A H 0.1490 0.7039 0.7095 0.071 Uiso 1 1 calc R
H88B H 0.1399 0.6796 0.7552 0.071 Uiso 1 1 calc R
H88C H 0.1695 0.6593 0.7135 0.071 Uiso 1 1 calc R
C89 C 0.2754(2) 0.68026(15) 0.73958(19) 0.0383(11) Uani 1 1 d .
C90 C 0.2885(2) 0.65021(15) 0.7039(2) 0.0409(12) Uani 1 1 d .
H90A H 0.2795 0.6239 0.7153 0.049 Uiso 1 1 calc R
H90B H 0.2622 0.6549 0.6751 0.049 Uiso 1 1 calc R
C91 C 0.2331(2) 0.73360(15) 0.63502(19) 0.0376(11) Uani 1 1 d .
C92 C 0.1897(2) 0.71406(17) 0.60502(19) 0.0446(12) Uani 1 1 d .
H92 H 0.2015 0.6928 0.5871 0.054 Uiso 1 1 calc R
C93 C 0.1283(2) 0.72574(15) 0.60130(18) 0.0372(11) Uani 1 1 d .
H93 H 0.0992 0.7125 0.5811 0.045 Uiso 1 1 calc R
C94 C 0.1113(3) 0.75776(17) 0.6285(2) 0.0479(14) Uani 1 1 d .
H94 H 0.0705 0.7656 0.6266 0.057 Uiso 1 1 calc R
C95 C 0.1544(2) 0.77800(15) 0.65815(19) 0.0400(11) Uani 1 1 d .
H95 H 0.1429 0.7995 0.6758 0.048 Uiso 1 1 calc R
C96 C 0.2160(2) 0.76551(16) 0.66117(19) 0.0421(12) Uani 1 1 d .
C97 C 0.2719(3) 0.81354(16) 0.7155(2) 0.0448(13) Uani 1 1 d .
H97A H 0.2529 0.8355 0.6983 0.067 Uiso 1 1 calc R
H97B H 0.3145 0.8193 0.7237 0.067 Uiso 1 1 calc R
H97C H 0.2522 0.8093 0.7437 0.067 Uiso 1 1 calc R
C98 C 0.3148(2) 0.75525(16) 0.6779(2) 0.0441(13) Uani 1 1 d .
C99 C 0.3769(2) 0.75859(16) 0.6984(2) 0.0422(12) Uani 1 1 d .
H99A H 0.3971 0.7799 0.6830 0.051 Uiso 1 1 calc R
H99B H 0.3773 0.7653 0.7315 0.051 Uiso 1 1 calc R
C100 C 0.3826(2) 0.78770(15) 0.5778(2) 0.0445(13) Uani 1 1 d .
C101 C 0.3260(2) 0.80326(15) 0.58181(17) 0.0385(12) Uani 1 1 d .
H101 H 0.2945 0.7875 0.5912 0.046 Uiso 1 1 calc R
C102 C 0.3168(2) 0.84200(15) 0.5719(2) 0.0430(12) Uani 1 1 d .
H102 H 0.2787 0.8519 0.5779 0.052 Uiso 1 1 calc R
C103 C 0.3546(2) 0.86850(16) 0.5545(2) 0.0426(12) Uani 1 1 d .
H103 H 0.3423 0.8939 0.5446 0.051 Uiso 1 1 calc R
C104 C 0.4141(2) 0.85414(16) 0.5527(2) 0.0438(12) Uani 1 1 d .
H104 H 0.4448 0.8707 0.5435 0.053 Uiso 1 1 calc R
C105 C 0.4274(3) 0.81368(16) 0.5653(2) 0.0464(13) Uani 1 1 d .
C106 C 0.5386(2) 0.80347(16) 0.5495(2) 0.0461(13) Uani 1 1 d .
H10A H 0.5640 0.7807 0.5459 0.069 Uiso 1 1 calc R
H10B H 0.5576 0.8203 0.5739 0.069 Uiso 1 1 calc R
H10C H 0.5333 0.8179 0.5204 0.069 Uiso 1 1 calc R
C107 C 0.4635(2) 0.75183(15) 0.5742(2) 0.0418(12) Uani 1 1 d .
C108 C 0.5057(3) 0.71865(16) 0.5732(2) 0.0454(13) Uani 1 1 d .
H10D H 0.5164 0.7143 0.5415 0.055 Uiso 1 1 calc R
H10E H 0.5429 0.7240 0.5936 0.055 Uiso 1 1 calc R
C109 C 0.4503(2) 0.64364(14) 0.45717(19) 0.0372(11) Uani 1 1 d .
C110 C 0.3862(3) 0.64568(16) 0.4508(2) 0.0466(13) Uani 1 1 d .
H110 H 0.3648 0.6456 0.4773 0.056 Uiso 1 1 calc R
C111 C 0.3545(3) 0.64768(15) 0.40899(19) 0.0431(13) Uani 1 1 d .
H111 H 0.3119 0.6479 0.4061 0.052 Uiso 1 1 calc R
C112 C 0.3837(2) 0.64926(16) 0.3731(2) 0.0449(13) Uani 1 1 d .
H112 H 0.3605 0.6526 0.3443 0.054 Uiso 1 1 calc R
C113 C 0.4493(2) 0.64641(15) 0.3719(2) 0.0428(12) Uani 1 1 d .
H113 H 0.4679 0.6461 0.3440 0.051 Uiso 1 1 calc R
C114 C 0.4841(3) 0.64398(15) 0.4182(2) 0.0441(13) Uani 1 1 d .
C115 C 0.5959(2) 0.64033(15) 0.41066(19) 0.0411(12) Uani 1 1 d .
H11A H 0.5864 0.6255 0.3821 0.062 Uiso 1 1 calc R
H11B H 0.6292 0.6277 0.4294 0.062 Uiso 1 1 calc R
H11C H 0.6076 0.6669 0.4031 0.062 Uiso 1 1 calc R
C116 C 0.5447(2) 0.63930(16) 0.4845(2) 0.0439(12) Uani 1 1 d .
C117 C 0.5986(2) 0.63468(14) 0.51798(18) 0.0354(11) Uani 1 1 d .
H11D H 0.6282 0.6553 0.5127 0.043 Uiso 1 1 calc R
H11E H 0.6175 0.6091 0.5132 0.043 Uiso 1 1 calc R
C118 C 0.5342(2) 0.53755(14) 0.56876(18) 0.0369(11) Uani 1 1 d .
C119 C 0.5956(2) 0.53405(16) 0.57439(19) 0.0423(12) Uani 1 1 d .
H119 H 0.6207 0.5563 0.5794 0.051 Uiso 1 1 calc R
C120 C 0.6208(2) 0.49532(16) 0.57244(19) 0.0422(12) Uani 1 1 d .
H120 H 0.6629 0.4909 0.5756 0.051 Uiso 1 1 calc R
C121 C 0.5768(2) 0.46261(16) 0.56520(18) 0.0418(12) Uani 1 1 d .
H121 H 0.5926 0.4370 0.5644 0.050 Uiso 1 1 calc R
C122 C 0.5152(2) 0.46650(16) 0.55962(19) 0.0419(12) Uani 1 1 d .
H122 H 0.4885 0.4452 0.5540 0.050 Uiso 1 1 calc R
C123 C 0.4966(2) 0.50449(15) 0.5631(2) 0.0428(12) Uani 1 1 d .
C124 C 0.3826(3) 0.49365(16) 0.55576(19) 0.0442(13) Uani 1 1 d .
H12A H 0.3855 0.4747 0.5310 0.066 Uiso 1 1 calc R
H12B H 0.3479 0.5107 0.5479 0.066 Uiso 1 1 calc R
H12C H 0.3776 0.4799 0.5846 0.066 Uiso 1 1 calc R
C125 C 0.4408(2) 0.55842(15) 0.56875(18) 0.0404(12) Uani 1 1 d .
C126 C 0.3909(2) 0.58688(15) 0.5728(2) 0.0419(12) Uani 1 1 d .
H12D H 0.3666 0.5895 0.5426 0.050 Uiso 1 1 calc R
H12E H 0.3645 0.5774 0.5957 0.050 Uiso 1 1 calc R
C127 C 0.4625(3) 0.69309(16) 0.8919(2) 0.0463(13) Uani 1 1 d .
H12F H 0.4854 0.7163 0.9023 0.069 Uiso 1 1 calc R
H12G H 0.4371 0.6850 0.9157 0.069 Uiso 1 1 calc R
H12H H 0.4372 0.6991 0.8634 0.069 Uiso 1 1 calc R
C128 C 0.7302(3) 0.60825(17) 0.6145(2) 0.0486(14) Uani 1 1 d .
H12I H 0.7490 0.6333 0.6085 0.073 Uiso 1 1 calc R
H12J H 0.7254 0.5928 0.5861 0.073 Uiso 1 1 calc R
H12K H 0.7556 0.5940 0.6382 0.073 Uiso 1 1 calc R
Dy1 Dy 0.785020(11) 0.584770(7) 0.893810(9) 0.03678(6) Uani 1 1 d .
Dy2 Dy 0.635270(11) 0.614480(7) 0.707840(9) 0.03973(7) Uani 1 1 d .
Dy3 Dy 0.529670(10) 0.644230(6) 0.806970(9) 0.03507(6) Uani 1 1 d .
Dy4 Dy 0.383900(12) 0.683350(8) 0.623090(9) 0.04170(7) Uani 1 1 d .
Mn1 Mn 0.64347(4) 0.59515(2) 0.93677(3) 0.03915(18) Uani 1 1 d .
Mn2 Mn 0.76172(4) 0.58509(3) 0.77764(3) 0.04366(19) Uani 1 1 d .
Mn3 Mn 0.40670(4) 0.67927(2) 0.73831(3) 0.03828(18) Uani 1 1 d .
Mn4 Mn 0.49973(4) 0.63128(2) 0.57705(3) 0.03975(18) Uani 1 1 d .
N1 N 0.5739(2) 0.48455(13) 0.93909(17) 0.0448(11) Uani 1 1 d .
N2 N 0.58372(19) 0.55041(13) 0.93438(16) 0.0427(10) Uani 1 1 d .
N3 N 0.6099(2) 0.61928(13) 1.07811(17) 0.0431(11) Uani 1 1 d .
N4 N 0.65446(19) 0.59613(13) 1.01658(16) 0.0420(10) Uani 1 1 d .
N5 N 0.81290(19) 0.71230(12) 0.95445(14) 0.0367(9) Uani 1 1 d .
N6 N 0.83106(19) 0.65077(12) 0.92805(15) 0.0393(10) Uani 1 1 d .
N7 N 0.97093(19) 0.59223(12) 0.83294(16) 0.0405(10) Uani 1 1 d .
N8 N 0.89759(19) 0.57535(12) 0.87410(15) 0.0389(10) Uani 1 1 d .
N9 N 0.9076(2) 0.50638(13) 0.76646(17) 0.0458(11) Uani 1 1 d .
N10 N 0.84011(19) 0.55592(13) 0.75103(15) 0.0409(10) Uani 1 1 d .
N11 N 0.5901(2) 0.48200(13) 0.70331(17) 0.0444(11) Uani 1 1 d .
N12 N 0.5811(2) 0.54815(13) 0.70279(16) 0.0422(10) Uani 1 1 d .
N13 N 0.73096(19) 0.73489(12) 0.71402(15) 0.0374(10) Uani 1 1 d .
N14 N 0.6604(2) 0.68839(12) 0.70762(16) 0.0405(10) Uani 1 1 d .
N15 N 0.42182(19) 0.52883(13) 0.79858(16) 0.0411(10) Uani 1 1 d .
N16 N 0.49822(19) 0.57154(12) 0.80478(16) 0.0388(10) Uani 1 1 d .
N17 N 0.5913(2) 0.77454(13) 0.80792(16) 0.0411(10) Uani 1 1 d .
N18 N 0.5918(2) 0.70846(12) 0.81117(15) 0.0388(10) Uani 1 1 d .
N19 N 0.22324(19) 0.69530(12) 0.74994(16) 0.0415(10) Uani 1 1 d .
N20 N 0.3211(2) 0.69890(13) 0.76625(16) 0.0431(10) Uani 1 1 d .
N21 N 0.26614(19) 0.77845(12) 0.68699(15) 0.0374(9) Uani 1 1 d .
N22 N 0.29499(19) 0.72753(12) 0.64555(15) 0.0383(10) Uani 1 1 d .
N23 N 0.4794(2) 0.79059(13) 0.56219(16) 0.0410(10) Uani 1 1 d .
N24 N 0.40835(19) 0.74967(13) 0.58590(16) 0.0402(10) Uani 1 1 d .
N25 N 0.54385(19) 0.64164(13) 0.43619(16) 0.0406(10) Uani 1 1 d .
N26 N 0.4884(2) 0.63912(12) 0.49719(15) 0.0407(10) Uani 1 1 d .
N27 N 0.4385(2) 0.51758(13) 0.56161(15) 0.0401(10) Uani 1 1 d .
N28 N 0.4972(2) 0.57094(13) 0.57213(15) 0.0405(10) Uani 1 1 d .
N29 N 0.83031(18) 0.53093(13) 0.96582(15) 0.0375(10) Uani 1 1 d .
N30 N 0.64783(19) 0.61015(12) 0.82894(16) 0.0374(10) Uani 1 1 d .
N31 N 0.51325(19) 0.64245(13) 0.68514(16) 0.0408(10) Uani 1 1 d .
N32 N 0.29060(19) 0.65901(13) 0.55371(17) 0.0430(10) Uani 1 1 d .
N33 N 0.83542(18) 0.65939(12) 0.48021(15) 0.0376(9) Uani 1 1 d .
N34 N 0.9585(2) 0.74307(12) 0.78088(16) 0.0423(10) Uani 1 1 d .
N35 N 0.80340(19) 0.40415(11) 0.73104(16) 0.0387(10) Uani 1 1 d .
N36 N 0.7724(2) 0.58052(13) 0.36202(17) 0.0453(11) Uani 1 1 d .
N37 N 0.0437(2) 0.61930(13) 0.58473(16) 0.0441(11) Uani 1 1 d .
N38 N 0.1337(2) 0.18413(14) 0.50149(18) 0.0478(11) Uani 1 1 d .
O1 O 0.69856(16) 0.55331(10) 0.92570(13) 0.0389(8) Uani 1 1 d .
O2 O 0.58769(16) 0.63533(10) 0.94991(12) 0.0398(8) Uani 1 1 d .
O3 O 0.71794(15) 0.62484(10) 0.93159(13) 0.0422(9) Uani 1 1 d .
O4 O 0.80875(16) 0.61897(10) 0.82392(13) 0.0427(8) Uani 1 1 d .
O5 O 0.77477(15) 0.54200(10) 0.82351(13) 0.0398(8) Uani 1 1 d .
O6 O 0.69907(15) 0.56213(10) 0.73432(13) 0.0384(8) Uani 1 1 d .
O7 O 0.73723(16) 0.62833(10) 0.73454(12) 0.0387(8) Uani 1 1 d .
O8 O 0.42751(15) 0.63515(10) 0.78053(13) 0.0406(8) Uani 1 1 d .
O9 O 0.47209(15) 0.70077(10) 0.78175(13) 0.0388(8) Uani 1 1 d .
O10 O 0.34932(15) 0.65182(10) 0.69454(13) 0.0402(8) Uani 1 1 d .
O11 O 0.40911(17) 0.72256(10) 0.69367(13) 0.0435(9) Uani 1 1 d .
O12 O 0.47635(16) 0.68559(10) 0.58886(13) 0.0399(8) Uani 1 1 d .
O13 O 0.58221(16) 0.63728(11) 0.56604(13) 0.0434(9) Uani 1 1 d .
O14 O 0.41536(16) 0.62306(10) 0.58656(13) 0.0413(8) Uani 1 1 d .
O15 O 0.81321(15) 0.51775(10) 0.92312(13) 0.0378(8) Uani 1 1 d .
O16 O 0.82946(16) 0.56688(11) 0.97312(13) 0.0415(8) Uani 1 1 d .
O17 O 0.84207(16) 0.50492(11) 0.99675(13) 0.0435(9) Uani 1 1 d .
O18 O 0.70190(15) 0.59649(10) 0.83642(13) 0.0391(8) Uani 1 1 d .
O19 O 0.61122(16) 0.61461(10) 0.86218(13) 0.0401(8) Uani 1 1 d .
O20 O 0.62336(16) 0.61944(9) 0.78711(13) 0.0391(8) Uani 1 1 d .
O21 O 0.54229(15) 0.63968(10) 0.72847(13) 0.0380(8) Uani 1 1 d .
O22 O 0.54345(16) 0.62918(11) 0.65192(13) 0.0429(8) Uani 1 1 d .
O23 O 0.45803(15) 0.65528(9) 0.67977(12) 0.0362(7) Uani 1 1 d .
O24 O 0.29172(15) 0.64360(10) 0.59501(12) 0.0379(8) Uani 1 1 d .
O25 O 0.32585(16) 0.68478(10) 0.54588(13) 0.0425(8) Uani 1 1 d .
O26 O 0.25511(15) 0.64633(11) 0.52246(13) 0.0422(8) Uani 1 1 d .
O27 O 0.50768(16) 0.65881(10) 0.88259(12) 0.0396(8) Uani 1 1 d .
H27D H 0.5463 0.6647 0.9008 0.048 Uiso 1 1 d R
O28 O 0.66557(17) 0.61580(10) 0.63226(13) 0.0437(9) Uani 1 1 d .
H28B H 0.6538 0.6420 0.6203 0.052 Uiso 1 1 d R
O29 O 0.84312(17) 0.68155(11) 0.44693(13) 0.0468(9) Uani 1 1 d .
O30 O 0.78565(17) 0.64283(11) 0.48849(13) 0.0452(9) Uani 1 1 d .
O31 O 0.88078(15) 0.65139(11) 0.50949(12) 0.0416(8) Uani 1 1 d .
O32 O 0.96615(16) 0.71031(10) 0.79959(13) 0.0409(8) Uani 1 1 d .
O33 O 0.95722(16) 0.77318(10) 0.80681(14) 0.0444(9) Uani 1 1 d .
O34 O 0.95631(16) 0.74977(11) 0.73795(14) 0.0465(9) Uani 1 1 d .
O35 O 0.82955(16) 0.40223(10) 0.77134(13) 0.0407(8) Uani 1 1 d .
O36 O 0.75984(15) 0.42689(10) 0.71847(13) 0.0403(8) Uani 1 1 d .
O37 O 0.81903(16) 0.37890(10) 0.69957(13) 0.0420(8) Uani 1 1 d .
O38 O 0.77408(17) 0.54310(11) 0.36127(13) 0.0450(9) Uani 1 1 d .
O39 O 0.80545(18) 0.60348(11) 0.38809(13) 0.0454(9) Uani 1 1 d .
O40 O 0.72831(16) 0.59429(11) 0.33561(14) 0.0471(9) Uani 1 1 d .
O41 O 0.07990(16) 0.61088(10) 0.61873(13) 0.0421(8) Uani 1 1 d .
O42 O 0.03198(16) 0.65559(10) 0.57630(13) 0.0423(8) Uani 1 1 d .
O43 O 0.01969(17) 0.59568(11) 0.55557(14) 0.0464(9) Uani 1 1 d .
O44 O 0.16190(18) 0.18642(12) 0.54226(15) 0.0518(10) Uani 1 1 d .
O45 O 0.13448(16) 0.15039(11) 0.48271(13) 0.0439(9) Uani 1 1 d .
O46 O 0.10317(16) 0.21047(11) 0.48153(14) 0.0460(9) Uani 1 1 d .
O1W O 0.5987(4) 0.7574(3) 0.9421(3) 0.042(2) Uani 0.40 1 d P
H1X H 0.5707 0.7703 0.9259 0.051 Uiso 0.40 1 d PR
H1Y H 0.6012 0.7654 0.9705 0.051 Uiso 0.40 1 d PR
O2W O 0.6315(6) 0.8382(4) 0.9312(4) 0.046(3) Uani 0.30 1 d P
H2X H 0.6262 0.8510 0.9561 0.056 Uiso 0.30 1 d PR
H2Y H 0.6690 0.8394 0.9261 0.056 Uiso 0.30 1 d PR
O3W O 0.4768(5) 0.7984(3) 0.9081(5) 0.044(3) Uani 0.30 1 d P
H3X H 0.4525 0.8171 0.8988 0.053 Uiso 0.30 1 d PR
H3Y H 0.4656 0.7882 0.9331 0.053 Uiso 0.30 1 d PR
O4W O 0.4130(4) 0.8536(3) 0.8106(3) 0.042(2) Uani 0.40 1 d P
H4X H 0.3765 0.8459 0.8030 0.051 Uiso 0.40 1 d PR
H4Y H 0.4130 0.8781 0.8177 0.051 Uiso 0.40 1 d PR
O5W O 0.4374(5) 0.8770(3) 0.6847(4) 0.038(3) Uani 0.30 1 d P
H5X H 0.4094 0.8926 0.6733 0.046 Uiso 0.30 1 d PR
H5Y H 0.4722 0.8879 0.6838 0.046 Uiso 0.30 1 d PR
O6W O 0.3189(5) 0.9923(3) 0.1178(4) 0.042(3) Uani 0.30 1 d P
H6X H 0.3250 0.9865 0.1468 0.051 Uiso 0.30 1 d PR
H6Y H 0.3014 1.0149 0.1147 0.051 Uiso 0.30 1 d PR
O7W O 0.7733(4) 0.4279(3) 0.5405(3) 0.045(2) Uani 0.40 1 d P
H7X H 0.7851 0.4112 0.5210 0.054 Uiso 0.40 1 d PR
H7Y H 0.8038 0.4356 0.5589 0.054 Uiso 0.40 1 d PR
O8W O 0.9003(5) 0.4796(3) 0.4743(4) 0.041(3) Uani 0.30 1 d P
H8X H 0.9339 0.4671 0.4799 0.049 Uiso 0.30 1 d PR
H8Y H 0.8896 0.4795 0.4448 0.049 Uiso 0.30 1 d PR
O9W O 0.2373(6) 0.5561(4) 0.7605(4) 0.048(3) Uani 0.30 1 d P
H9X H 0.2308 0.5803 0.7528 0.057 Uiso 0.30 1 d PR
H9Y H 0.2425 0.5426 0.7360 0.057 Uiso 0.30 1 d PR
O10W O 0.2475(4) 0.5358(3) 0.6374(3) 0.045(2) Uani 0.40 1 d P
H10X H 0.2789 0.5296 0.6237 0.054 Uiso 0.40 1 d PR
H10Y H 0.2232 0.5161 0.6367 0.054 Uiso 0.40 1 d PR
O11W O 0.8515(6) 0.3509(4) 0.1262(5) 0.051(3) Uani 0.30 1 d P
H11X H 0.8406 0.3572 0.1530 0.061 Uiso 0.30 1 d PR
H11Y H 0.8604 0.3717 0.1116 0.061 Uiso 0.30 1 d PR
O12W O 0.9377(5) 0.6957(3) 0.6723(4) 0.042(3) Uani 0.30 1 d P
H12X H 0.9113 0.6860 0.6890 0.051 Uiso 0.30 1 d PR
H12Y H 0.9731 0.6875 0.6826 0.051 Uiso 0.30 1 d PR
O13W O 0.1707(4) 0.5339(2) 0.7922(3) 0.040(2) Uani 0.40 1 d P
H13X H 0.1398 0.5487 0.7848 0.048 Uiso 0.40 1 d PR
H13Y H 0.1789 0.5340 0.8220 0.048 Uiso 0.40 1 d PR
O14W O 0.9409(5) 0.5587(3) 0.3671(4) 0.042(3) Uani 0.30 1 d P
H14X H 0.9247 0.5452 0.3440 0.051 Uiso 0.30 1 d PR
H14Y H 0.9498 0.5434 0.3905 0.051 Uiso 0.30 1 d PR
O15W O 0.9966(5) 0.5846(3) 0.4252(4) 0.041(3) Uani 0.30 1 d P
H15X H 0.9775 0.6037 0.4365 0.049 Uiso 0.30 1 d PR
H15Y H 1.0051 0.5671 0.4465 0.049 Uiso 0.30 1 d PR
O16W O 0.5371(4) 0.6300(3) 0.2776(4) 0.047(2) Uani 0.40 1 d P
H16X H 0.5738 0.6263 0.2894 0.056 Uiso 0.40 1 d PR
H16Y H 0.5369 0.6371 0.2490 0.056 Uiso 0.40 1 d PR
O17W O 0.5594(5) 0.6746(3) 0.2270(4) 0.042(3) Uani 0.30 1 d P
H17X H 0.5266 0.6823 0.2112 0.051 Uiso 0.30 1 d PR
H17Y H 0.5766 0.6943 0.2416 0.051 Uiso 0.30 1 d PR
O18W O 0.4254(5) 0.0894(3) 0.5096(4) 0.043(3) Uani 0.30 1 d P
H18X H 0.4328 0.0720 0.4893 0.051 Uiso 0.30 1 d PR
H18Y H 0.4496 0.0861 0.5344 0.051 Uiso 0.30 1 d PR
O19W O 0.3543(4) 0.2548(3) 0.5379(3) 0.045(2) Uani 0.40 1 d P
H19X H 0.3646 0.2308 0.5336 0.054 Uiso 0.40 1 d PR
H19Y H 0.3348 0.2638 0.5129 0.054 Uiso 0.40 1 d PR
O20W O 0.6836(5) 0.8132(4) 0.5620(4) 0.042(3) Uani 0.30 1 d P
H20X H 0.6554 0.8293 0.5677 0.051 Uiso 0.30 1 d PR
H20Y H 0.6963 0.8191 0.5357 0.051 Uiso 0.30 1 d PR
O21W O 0.2006(6) 0.1386(4) 0.2627(4) 0.049(3) Uani 0.30 1 d P
H21X H 0.1941 0.1533 0.2385 0.059 Uiso 0.30 1 d PR
H21Y H 0.2284 0.1218 0.2585 0.059 Uiso 0.30 1 d PR
O22W O 0.2841(4) 0.2822(3) 0.4070(3) 0.045(2) Uani 0.40 1 d P
H22X H 0.2589 0.2841 0.4276 0.054 Uiso 0.40 1 d PR
H22Y H 0.3197 0.2774 0.4204 0.054 Uiso 0.40 1 d PR
O23W O 0.0844(5) 0.1981(3) 0.3566(4) 0.040(3) Uani 0.30 1 d P
H23X H 0.0741 0.2013 0.3273 0.048 Uiso 0.30 1 d PR
H23Y H 0.0916 0.1737 0.3622 0.048 Uiso 0.30 1 d PR
O24W O 0.0181(6) 0.2197(3) 0.4559(4) 0.046(3) Uani 0.30 1 d P
H24X H 0.0348 0.2141 0.4311 0.056 Uiso 0.30 1 d PR
H24Y H 0.0137 0.2447 0.4577 0.056 Uiso 0.30 1 d PR
O25W O 0.1080(4) 0.2570(3) 0.4436(3) 0.041(2) Uani 0.40 1 d P
H25X H 0.1160 0.2734 0.4661 0.049 Uiso 0.40 1 d PR
H25Y H 0.1020 0.2697 0.4178 0.049 Uiso 0.40 1 d PR
O26W O 0.1518(5) 0.3079(3) 0.3818(4) 0.043(3) Uani 0.30 1 d P
H26X H 0.1509 0.2968 0.3549 0.052 Uiso 0.30 1 d PR
H26Y H 0.1297 0.3287 0.3796 0.052 Uiso 0.30 1 d PR
O27W O 0.9177(5) 0.5775(3) 0.5275(4) 0.041(3) Uani 0.30 1 d P
H27X H 0.9161 0.5916 0.5521 0.049 Uiso 0.30 1 d PR
H27Y H 0.9463 0.5605 0.5323 0.049 Uiso 0.30 1 d PR
O28W O 0.2287(4) 0.4332(3) 0.5381(3) 0.048(2) Uani 0.40 1 d P
H28X H 0.2085 0.4386 0.5119 0.058 Uiso 0.40 1 d PR
H28Y H 0.2280 0.4083 0.5429 0.058 Uiso 0.40 1 d PR
O29W O 0.0427(5) 0.5696(3) 0.3739(4) 0.041(3) Uani 0.30 1 d P
H29X H 0.0399 0.5936 0.3648 0.049 Uiso 0.30 1 d PR
H29Y H 0.0587 0.5558 0.3534 0.049 Uiso 0.30 1 d PR
O30W O 0.2193(5) 0.5956(3) 0.8303(4) 0.041(3) Uani 0.30 1 d P
H30X H 0.2071 0.6166 0.8430 0.049 Uiso 0.30 1 d PR
H30Y H 0.2050 0.5754 0.8434 0.049 Uiso 0.30 1 d PR
O31W O 0.2581(4) 0.5752(2) 0.9652(3) 0.0371(19) Uani 0.40 1 d P
H31X H 0.2345 0.5643 0.9435 0.045 Uiso 0.40 1 d PR
H31Y H 0.2507 0.5659 0.9917 0.045 Uiso 0.40 1 d PR
O32W O 0.1814(5) 0.4942(4) 0.7473(4) 0.045(3) Uani 0.30 1 d P
H32X H 0.1893 0.4789 0.7250 0.055 Uiso 0.30 1 d PR
H32Y H 0.1551 0.4833 0.7631 0.055 Uiso 0.30 1 d PR
O33W O 0.1193(5) 0.4459(3) 0.7863(4) 0.042(3) Uani 0.30 1 d P
H33X H 0.1046 0.4321 0.7629 0.051 Uiso 0.30 1 d PR
H33Y H 0.0903 0.4546 0.8011 0.051 Uiso 0.30 1 d PR
O34W O 0.3153(4) 0.1194(3) 0.4531(3) 0.047(2) Uani 0.40 1 d P
H34X H 0.3046 0.1374 0.4716 0.057 Uiso 0.40 1 d PR
H34Y H 0.2981 0.0976 0.4591 0.057 Uiso 0.40 1 d PR
O35W O 0.3824(6) 0.0990(3) 0.4068(4) 0.043(3) Uani 0.30 1 d P
H35X H 0.3718 0.0765 0.3951 0.052 Uiso 0.30 1 d PR
H35Y H 0.4173 0.0970 0.4224 0.052 Uiso 0.30 1 d PR
O36W O 0.2830(5) 0.0920(3) 0.3850(4) 0.042(3) Uani 0.30 1 d P
H36X H 0.2766 0.0824 0.3574 0.051 Uiso 0.30 1 d PR
H36Y H 0.2649 0.1144 0.3830 0.051 Uiso 0.30 1 d PR

loop_
_atom_site_aniso_label
_atom_site_aniso_U_11
_atom_site_aniso_U_22
_atom_site_aniso_U_33
_atom_site_aniso_U_23
_atom_site_aniso_U_13
_atom_site_aniso_U_12
C1 0.046(3) 0.043(3) 0.035(3) 0.003(2) 0.016(2) -0.005(2)
C2 0.049(3) 0.043(3) 0.033(3) 0.003(2) 0.013(2) 0.002(2)
C3 0.047(3) 0.041(3) 0.040(3) 0.000(2) 0.008(2) 0.005(2)
C4 0.058(3) 0.041(3) 0.039(3) 0.004(2) 0.018(3) 0.004(2)
C5 0.043(3) 0.053(3) 0.030(3) 0.013(2) 0.013(2) -0.008(2)
C6 0.043(3) 0.037(3) 0.034(3) -0.002(2) 0.017(2) -0.004(2)
C7 0.043(3) 0.039(3) 0.044(3) 0.001(2) 0.019(2) -0.001(2)
C8 0.041(3) 0.048(3) 0.040(3) 0.011(2) 0.010(2) 0.006(2)
C9 0.047(3) 0.033(2) 0.033(3) -0.012(2) 0.008(2) 0.007(2)
C10 0.048(3) 0.033(3) 0.047(3) 0.008(2) 0.020(3) 0.003(2)
C11 0.036(3) 0.032(2) 0.038(3) -0.002(2) 0.011(2) 0.0034(19)
C12 0.051(3) 0.043(3) 0.039(3) -0.003(2) 0.013(2) 0.003(2)
C13 0.044(3) 0.041(3) 0.032(3) -0.001(2) 0.011(2) -0.005(2)
C14 0.045(3) 0.054(3) 0.044(3) -0.004(3) 0.011(2) -0.011(3)
C15 0.045(3) 0.029(2) 0.048(3) -0.009(2) 0.009(2) -0.008(2)
C16 0.049(3) 0.038(3) 0.037(3) -0.009(2) 0.020(2) -0.007(2)
C17 0.048(3) 0.045(3) 0.039(3) 0.000(2) 0.014(2) -0.007(2)
C18 0.044(3) 0.047(3) 0.046(3) -0.010(2) 0.018(2) -0.009(2)
C19 0.044(3) 0.039(3) 0.051(3) -0.021(2) 0.016(2) 0.000(2)
C20 0.044(3) 0.044(3) 0.049(3) -0.022(2) 0.015(2) -0.004(2)
C21 0.050(3) 0.034(3) 0.030(3) 0.006(2) 0.014(2) 0.010(2)
C22 0.045(3) 0.032(3) 0.051(3) 0.001(2) 0.016(2) -0.003(2)
C23 0.045(3) 0.045(3) 0.044(3) -0.011(2) 0.013(2) -0.008(2)
C24 0.044(3) 0.044(3) 0.048(3) -0.014(2) 0.012(2) -0.008(2)
C25 0.051(3) 0.043(3) 0.040(3) -0.001(2) 0.009(2) 0.000(2)
C26 0.049(3) 0.040(3) 0.049(3) -0.002(2) 0.011(3) 0.001(2)
C27 0.044(3) 0.056(3) 0.042(3) -0.022(3) 0.012(2) -0.006(2)
C28 0.039(3) 0.047(3) 0.046(3) 0.003(2) 0.013(2) 0.007(2)
C29 0.045(3) 0.032(2) 0.039(3) 0.004(2) 0.019(2) 0.006(2)
C30 0.045(3) 0.045(3) 0.045(3) 0.012(2) 0.012(2) 0.008(2)
C31 0.046(3) 0.042(3) 0.046(3) 0.007(2) 0.018(3) 0.007(2)
C32 0.041(3) 0.041(3) 0.049(3) 0.009(2) 0.019(2) 0.007(2)
C33 0.055(3) 0.042(3) 0.040(3) 0.003(2) 0.022(3) 0.015(2)
C34 0.056(3) 0.033(3) 0.046(3) 0.001(2) 0.017(3) 0.005(2)
C35 0.043(3) 0.038(3) 0.034(3) -0.017(2) 0.009(2) -0.016(2)
C36 0.036(3) 0.054(3) 0.040(3) -0.003(2) 0.004(2) 0.001(2)
C37 0.043(3) 0.032(2) 0.034(3) -0.005(2) 0.017(2) 0.001(2)
C38 0.045(3) 0.037(3) 0.042(3) -0.009(2) 0.021(2) -0.006(2)
C39 0.048(3) 0.041(3) 0.043(3) 0.003(2) 0.019(2) 0.006(2)
C40 0.044(3) 0.053(3) 0.042(3) 0.013(3) 0.014(2) 0.012(2)
C41 0.048(3) 0.048(3) 0.038(3) 0.003(2) 0.016(2) -0.005(2)
C42 0.056(3) 0.042(3) 0.038(3) 0.008(2) 0.021(3) 0.008(2)
C43 0.049(3) 0.043(3) 0.041(3) -0.003(2) 0.016(2) -0.003(2)
C44 0.061(3) 0.040(3) 0.037(3) 0.003(2) 0.012(3) 0.001(2)
C45 0.048(3) 0.044(3) 0.033(3) -0.003(2) 0.024(2) -0.003(2)
C46 0.046(3) 0.036(3) 0.041(3) 0.002(2) 0.019(2) -0.006(2)
C47 0.040(3) 0.043(3) 0.044(3) 0.006(2) 0.019(2) -0.001(2)
C48 0.035(3) 0.054(3) 0.048(3) 0.018(3) 0.009(2) 0.017(2)
C49 0.044(3) 0.041(3) 0.042(3) -0.015(2) 0.013(2) 0.010(2)
C50 0.044(3) 0.035(3) 0.051(3) 0.013(2) 0.012(2) 0.008(2)
C51 0.039(3) 0.034(3) 0.040(3) -0.003(2) 0.010(2) -0.001(2)
C52 0.048(3) 0.045(3) 0.038(3) -0.003(2) 0.016(2) 0.001(2)
C53 0.047(3) 0.043(3) 0.032(3) -0.007(2) 0.010(2) -0.005(2)
C54 0.040(3) 0.045(3) 0.049(3) -0.001(2) 0.002(2) -0.008(2)
C55 0.048(3) 0.029(2) 0.041(3) -0.007(2) 0.011(2) -0.003(2)
C56 0.047(3) 0.038(3) 0.033(3) -0.009(2) 0.014(2) -0.003(2)
C57 0.045(3) 0.047(3) 0.047(3) -0.001(3) 0.008(3) -0.006(2)
C58 0.045(3) 0.046(3) 0.045(3) -0.011(2) 0.015(2) -0.010(2)
C59 0.048(3) 0.041(3) 0.042(3) -0.018(2) 0.008(2) 0.005(2)
C60 0.040(3) 0.041(3) 0.049(3) -0.017(2) 0.013(2) -0.001(2)
C61 0.051(3) 0.033(3) 0.031(3) 0.001(2) 0.016(2) 0.007(2)
C62 0.040(3) 0.035(3) 0.042(3) 0.003(2) 0.014(2) 0.004(2)
C63 0.036(3) 0.046(3) 0.050(3) -0.012(2) 0.011(2) -0.002(2)
C64 0.045(3) 0.031(2) 0.043(3) -0.009(2) 0.009(2) 0.001(2)
C65 0.053(3) 0.038(3) 0.049(3) 0.003(2) 0.004(3) 0.003(2)
C66 0.040(3) 0.047(3) 0.038(3) 0.012(2) 0.006(2) -0.008(2)
C67 0.039(3) 0.045(3) 0.053(4) -0.009(3) 0.011(2) -0.003(2)
C68 0.050(3) 0.042(3) 0.045(3) -0.002(2) 0.018(3) 0.000(2)
C69 0.047(3) 0.037(3) 0.033(3) 0.013(2) 0.015(2) 0.004(2)
C70 0.048(3) 0.046(3) 0.057(4) 0.021(3) 0.014(3) 0.008(2)
C71 0.043(3) 0.048(3) 0.037(3) 0.006(2) 0.014(2) 0.002(2)
C72 0.032(2) 0.040(3) 0.046(3) 0.012(2) 0.012(2) 0.007(2)
C73 0.053(3) 0.041(3) 0.038(3) 0.008(2) 0.016(2) 0.011(2)
C74 0.044(3) 0.033(3) 0.047(3) 0.001(2) 0.011(2) -0.002(2)
C75 0.043(3) 0.038(3) 0.039(3) -0.013(2) 0.012(2) -0.015(2)
C76 0.042(3) 0.041(3) 0.052(4) 0.004(2) 0.014(2) 0.003(2)
C77 0.045(3) 0.040(3) 0.031(3) -0.007(2) 0.020(2) 0.006(2)
C78 0.046(3) 0.037(3) 0.037(3) -0.007(2) 0.023(2) 0.003(2)
C79 0.052(3) 0.040(3) 0.046(3) -0.003(2) 0.014(3) 0.004(2)
C80 0.039(3) 0.039(3) 0.048(3) 0.010(2) 0.015(2) 0.008(2)
C81 0.050(3) 0.044(3) 0.034(3) 0.004(2) 0.015(2) -0.003(2)
C82 0.044(3) 0.047(3) 0.026(3) -0.003(2) 0.002(2) 0.004(2)
C83 0.044(3) 0.043(3) 0.039(3) -0.002(2) 0.011(2) 0.003(2)
C84 0.056(3) 0.040(3) 0.034(3) 0.003(2) 0.009(2) 0.003(2)
C85 0.048(3) 0.045(3) 0.036(3) 0.009(2) 0.022(2) -0.004(2)
C86 0.047(3) 0.035(3) 0.039(3) 0.003(2) 0.017(2) -0.002(2)
C87 0.045(3) 0.042(3) 0.041(3) -0.001(2) 0.016(2) -0.004(2)
C88 0.040(3) 0.056(3) 0.045(3) 0.009(3) 0.004(2) 0.015(2)
C89 0.039(3) 0.040(3) 0.036(3) -0.004(2) 0.007(2) 0.010(2)
C90 0.044(3) 0.036(3) 0.044(3) 0.007(2) 0.011(2) 0.005(2)
C91 0.036(3) 0.036(3) 0.041(3) 0.004(2) 0.007(2) 0.001(2)
C92 0.048(3) 0.053(3) 0.033(3) -0.007(2) 0.007(2) -0.002(2)
C93 0.045(3) 0.038(3) 0.030(3) 0.001(2) 0.009(2) -0.004(2)
C94 0.046(3) 0.051(3) 0.048(3) -0.009(3) 0.012(3) -0.013(2)
C95 0.047(3) 0.035(3) 0.039(3) -0.003(2) 0.006(2) -0.001(2)
C96 0.047(3) 0.045(3) 0.037(3) -0.010(2) 0.019(2) -0.006(2)
C97 0.049(3) 0.042(3) 0.045(3) -0.001(2) 0.013(3) -0.006(2)
C98 0.039(3) 0.048(3) 0.047(3) -0.012(3) 0.017(2) -0.010(2)
C99 0.047(3) 0.045(3) 0.037(3) -0.013(2) 0.013(2) 0.004(2)
C100 0.043(3) 0.036(3) 0.057(4) -0.016(2) 0.018(3) 0.005(2)
C101 0.054(3) 0.035(3) 0.029(3) 0.002(2) 0.015(2) 0.018(2)
C102 0.045(3) 0.035(3) 0.052(3) 0.004(2) 0.016(2) 0.003(2)
C103 0.034(3) 0.046(3) 0.050(3) -0.006(2) 0.016(2) -0.007(2)
C104 0.041(3) 0.045(3) 0.047(3) -0.012(2) 0.007(2) -0.003(2)
C105 0.054(3) 0.043(3) 0.043(3) 0.002(2) 0.008(3) -0.003(2)
C106 0.051(3) 0.044(3) 0.046(3) 0.012(2) 0.018(3) -0.009(2)
C107 0.036(3) 0.042(3) 0.050(3) -0.008(2) 0.013(2) -0.007(2)
C108 0.047(3) 0.047(3) 0.045(3) 0.013(2) 0.017(2) 0.007(2)
C109 0.043(3) 0.031(2) 0.040(3) 0.015(2) 0.014(2) 0.009(2)
C110 0.051(3) 0.046(3) 0.045(3) 0.019(3) 0.013(3) 0.014(2)
C111 0.048(3) 0.043(3) 0.041(3) 0.011(2) 0.015(2) 0.014(2)
C112 0.049(3) 0.043(3) 0.044(3) 0.017(2) 0.013(2) 0.017(2)
C113 0.050(3) 0.041(3) 0.040(3) 0.005(2) 0.017(2) 0.014(2)
C114 0.060(3) 0.033(3) 0.041(3) 0.003(2) 0.012(3) 0.011(2)
C115 0.047(3) 0.039(3) 0.040(3) -0.013(2) 0.017(2) -0.020(2)
C116 0.047(3) 0.042(3) 0.046(3) -0.004(2) 0.017(2) 0.002(2)
C117 0.041(3) 0.033(2) 0.035(3) -0.001(2) 0.014(2) 0.006(2)
C118 0.041(3) 0.037(3) 0.034(3) -0.009(2) 0.012(2) -0.001(2)
C119 0.049(3) 0.039(3) 0.041(3) 0.004(2) 0.015(2) -0.002(2)
C120 0.038(3) 0.050(3) 0.041(3) 0.009(2) 0.013(2) 0.014(2)
C121 0.053(3) 0.042(3) 0.032(3) 0.003(2) 0.014(2) -0.001(2)
C122 0.052(3) 0.040(3) 0.036(3) 0.001(2) 0.014(2) 0.001(2)
C123 0.048(3) 0.040(3) 0.042(3) 0.004(2) 0.016(2) 0.001(2)
C124 0.056(3) 0.045(3) 0.035(3) -0.002(2) 0.016(2) -0.004(2)
C125 0.048(3) 0.042(3) 0.035(3) 0.015(2) 0.023(2) -0.005(2)
C126 0.046(3) 0.043(3) 0.038(3) 0.003(2) 0.010(2) -0.006(2)
C127 0.048(3) 0.041(3) 0.054(4) 0.003(3) 0.024(3) -0.003(2)
C128 0.053(3) 0.045(3) 0.050(4) 0.020(3) 0.017(3) 0.021(3)
Dy1 0.04162(13) 0.03538(12) 0.03506(13) -0.01184(10) 0.01242(10) 0.01256(9)
Dy2 0.04284(13) 0.03259(12) 0.04542(16) 0.00887(10) 0.01262(11) 0.00426(10)
Dy3 0.03785(12) 0.02712(11) 0.04150(14) -0.00024(9) 0.01017(10) 0.00207(9)
Dy4 0.04751(14) 0.04339(14) 0.03550(14) -0.00256(11) 0.01066(11) 0.00362(10)
Mn1 0.0502(4) 0.0373(4) 0.0321(4) -0.0009(3) 0.0144(3) -0.0035(3)
Mn2 0.0391(4) 0.0513(5) 0.0413(5) -0.0049(4) 0.0075(3) -0.0126(4)
Mn3 0.0451(4) 0.0314(4) 0.0400(5) -0.0050(3) 0.0119(3) -0.0050(3)
Mn4 0.0486(4) 0.0400(4) 0.0332(4) -0.0080(3) 0.0165(3) -0.0074(3)
N1 0.045(2) 0.046(3) 0.045(3) 0.002(2) 0.009(2) -0.0056(19)
N2 0.043(2) 0.042(2) 0.045(3) -0.008(2) 0.014(2) -0.0092(19)
N3 0.049(3) 0.038(2) 0.045(3) -0.016(2) 0.013(2) 0.0018(19)
N4 0.044(2) 0.044(2) 0.040(3) -0.016(2) 0.013(2) -0.0048(19)
N5 0.046(2) 0.036(2) 0.030(2) 0.0050(17) 0.0124(18) 0.0069(18)
N6 0.044(2) 0.038(2) 0.038(2) -0.0019(19) 0.0113(19) 0.0012(18)
N7 0.037(2) 0.041(2) 0.045(3) -0.010(2) 0.0097(19) -0.0074(18)
N8 0.043(2) 0.039(2) 0.036(2) -0.0089(18) 0.0090(19) -0.0061(18)
N9 0.052(3) 0.047(3) 0.040(3) 0.006(2) 0.013(2) -0.001(2)
N10 0.041(2) 0.046(2) 0.037(2) 0.005(2) 0.0105(19) -0.0082(19)
N11 0.044(2) 0.047(3) 0.043(3) -0.014(2) 0.009(2) -0.0077(19)
N12 0.048(3) 0.041(2) 0.039(3) -0.0021(19) 0.011(2) -0.0003(19)
N13 0.041(2) 0.033(2) 0.041(3) 0.0095(18) 0.0181(19) 0.0011(17)
N14 0.044(2) 0.038(2) 0.042(3) 0.0042(19) 0.017(2) 0.0052(18)
N15 0.046(2) 0.042(2) 0.037(3) 0.0133(19) 0.016(2) 0.0060(19)
N16 0.039(2) 0.033(2) 0.046(3) 0.0098(19) 0.0129(19) 0.0024(17)
N17 0.046(2) 0.040(2) 0.039(3) 0.0099(19) 0.015(2) 0.0104(19)
N18 0.052(3) 0.029(2) 0.036(2) 0.0019(17) 0.0078(19) 0.0054(18)
N19 0.044(2) 0.039(2) 0.044(3) -0.0154(19) 0.018(2) -0.0188(18)
N20 0.043(2) 0.043(2) 0.045(3) 0.002(2) 0.013(2) 0.0073(19)
N21 0.043(2) 0.036(2) 0.036(2) -0.0040(18) 0.0166(18) 0.0032(18)
N22 0.043(2) 0.035(2) 0.040(2) -0.0068(18) 0.0151(19) -0.0018(17)
N23 0.047(2) 0.039(2) 0.040(3) -0.0014(19) 0.016(2) -0.0023(18)
N24 0.039(2) 0.043(2) 0.040(3) 0.0078(19) 0.0088(19) 0.0044(18)
N25 0.044(2) 0.044(2) 0.035(2) 0.0045(19) 0.0137(19) 0.0005(19)
N26 0.048(2) 0.041(2) 0.034(2) 0.0015(19) 0.012(2) 0.0059(19)
N27 0.051(3) 0.041(2) 0.030(2) -0.0021(18) 0.0141(19) 0.0024(19)
N28 0.049(2) 0.039(2) 0.035(2) 0.0056(19) 0.0102(19) 0.0008(19)
N29 0.038(2) 0.041(2) 0.036(3) 0.0069(19) 0.0152(19) -0.0067(18)
N30 0.040(2) 0.033(2) 0.041(3) 0.0054(18) 0.0133(19) -0.0018(17)
N31 0.042(2) 0.040(2) 0.042(3) 0.0013(19) 0.0153(19) -0.0035(18)
N32 0.039(2) 0.039(2) 0.052(3) 0.011(2) 0.009(2) 0.0126(18)
N33 0.042(2) 0.038(2) 0.035(2) 0.0080(18) 0.0128(18) -0.0122(17)
N34 0.045(2) 0.036(2) 0.048(3) 0.010(2) 0.014(2) 0.0070(18)
N35 0.041(2) 0.028(2) 0.048(3) 0.0046(18) 0.011(2) 0.0011(17)
N36 0.053(3) 0.042(2) 0.042(3) -0.006(2) 0.011(2) 0.002(2)
N37 0.057(3) 0.042(2) 0.035(3) -0.0016(19) 0.014(2) -0.002(2)
N38 0.042(2) 0.048(3) 0.055(3) -0.008(2) 0.012(2) -0.017(2)
O1 0.046(2) 0.0336(18) 0.038(2) -0.0053(15) 0.0078(15) 0.0009(15)
O2 0.046(2) 0.0398(19) 0.036(2) -0.0088(15) 0.0163(16) -0.0087(15)
O3 0.0397(19) 0.0354(18) 0.053(2) -0.0118(16) 0.0124(17) 0.0126(15)
O4 0.046(2) 0.041(2) 0.042(2) -0.0054(16) 0.0107(17) -0.0084(15)
O5 0.0407(19) 0.0372(19) 0.043(2) -0.0146(15) 0.0099(16) 0.0003(14)
O6 0.0389(18) 0.0354(18) 0.041(2) -0.0113(15) 0.0055(15) 0.0047(14)
O7 0.0455(19) 0.0391(18) 0.034(2) -0.0082(15) 0.0171(15) 0.0008(15)
O8 0.0397(19) 0.0409(19) 0.043(2) 0.0035(16) 0.0145(16) 0.0020(15)
O9 0.0431(19) 0.0328(17) 0.042(2) -0.0041(15) 0.0133(16) 0.0032(14)
O10 0.0422(19) 0.0404(19) 0.040(2) -0.0060(16) 0.0119(16) -0.0049(15)
O11 0.056(2) 0.0362(19) 0.040(2) -0.0021(16) 0.0117(17) -0.0005(16)
O12 0.0440(19) 0.0407(19) 0.036(2) 0.0078(15) 0.0113(16) -0.0066(15)
O13 0.045(2) 0.045(2) 0.042(2) -0.0154(16) 0.0102(16) -0.0095(16)
O14 0.045(2) 0.0423(19) 0.038(2) -0.0008(16) 0.0120(16) 0.0005(15)
O15 0.0399(18) 0.0324(17) 0.044(2) 0.0051(15) 0.0181(16) 0.0033(14)
O16 0.0429(19) 0.040(2) 0.043(2) 0.0085(16) 0.0129(16) 0.0109(15)
O17 0.046(2) 0.045(2) 0.042(2) 0.0120(17) 0.0185(17) 0.0071(16)
O18 0.0401(19) 0.0365(18) 0.042(2) 0.0068(15) 0.0115(16) 0.0054(14)
O19 0.0439(19) 0.0389(19) 0.039(2) 0.0051(15) 0.0129(16) 0.0087(15)
O20 0.048(2) 0.0299(17) 0.041(2) 0.0011(15) 0.0132(17) 0.0031(14)
O21 0.0377(18) 0.0367(18) 0.041(2) -0.0093(15) 0.0112(15) -0.0130(14)
O22 0.044(2) 0.043(2) 0.043(2) 0.0034(16) 0.0124(16) 0.0045(15)
O23 0.0412(18) 0.0324(17) 0.037(2) -0.0031(15) 0.0119(15) 0.0031(14)
O24 0.0430(19) 0.0373(18) 0.036(2) -0.0081(15) 0.0178(15) 0.0032(14)
O25 0.049(2) 0.044(2) 0.036(2) 0.0006(16) 0.0140(16) 0.0029(16)
O26 0.0399(19) 0.047(2) 0.042(2) 0.0110(16) 0.0138(16) 0.0096(15)
O27 0.0430(19) 0.0394(19) 0.038(2) 0.0043(16) 0.0139(16) -0.0015(15)
O28 0.051(2) 0.0400(19) 0.043(2) 0.0014(16) 0.0164(17) 0.0063(16)
O29 0.053(2) 0.050(2) 0.039(2) 0.0036(17) 0.0182(18) 0.0054(17)
O30 0.050(2) 0.047(2) 0.042(2) -0.0047(17) 0.0166(17) -0.0006(16)
O31 0.0367(18) 0.054(2) 0.036(2) -0.0115(16) 0.0149(15) 0.0061(15)
O32 0.046(2) 0.0359(18) 0.044(2) 0.0031(16) 0.0177(16) -0.0010(15)
O33 0.042(2) 0.041(2) 0.053(2) 0.0057(17) 0.0180(17) -0.0025(15)
O34 0.041(2) 0.054(2) 0.045(2) 0.0143(18) 0.0109(17) 0.0184(16)
O35 0.0450(19) 0.0384(19) 0.041(2) -0.0118(15) 0.0153(16) 0.0153(15)
O36 0.0418(19) 0.0299(17) 0.051(2) 0.0006(15) 0.0117(16) 0.0020(14)
O37 0.045(2) 0.0345(18) 0.049(2) 0.0095(16) 0.0136(17) 0.0045(15)
O38 0.051(2) 0.044(2) 0.041(2) -0.0030(17) 0.0136(17) -0.0015(16)
O39 0.059(2) 0.043(2) 0.037(2) 0.0000(16) 0.0176(18) -0.0050(17)
O40 0.041(2) 0.050(2) 0.051(2) -0.0063(18) 0.0115(17) -0.0114(16)
O41 0.049(2) 0.0358(19) 0.042(2) -0.0061(16) 0.0108(17) -0.0070(15)
O42 0.051(2) 0.0386(19) 0.039(2) -0.0066(16) 0.0175(16) -0.0062(16)
O43 0.048(2) 0.046(2) 0.045(2) 0.0018(17) 0.0048(17) -0.0055(16)
O44 0.053(2) 0.052(2) 0.053(3) -0.0132(19) 0.0184(19) -0.0115(18)
O45 0.0426(19) 0.043(2) 0.047(2) -0.0187(17) 0.0101(16) 0.0050(15)
O46 0.044(2) 0.043(2) 0.054(2) -0.0196(17) 0.0175(17) -0.0028(16)
O1W 0.056(5) 0.042(5) 0.031(5) 0.017(4) 0.013(4) 0.010(4)
O2W 0.050(7) 0.060(8) 0.029(7) -0.004(6) 0.006(5) -0.002(6)
O3W 0.048(7) 0.035(6) 0.051(8) -0.004(5) 0.011(6) -0.003(5)
O4W 0.048(5) 0.041(5) 0.039(5) -0.010(4) 0.011(4) -0.002(4)
O5W 0.041(6) 0.048(7) 0.024(6) 0.012(5) -0.002(5) -0.014(5)
O6W 0.061(7) 0.035(6) 0.030(6) 0.015(5) 0.004(5) -0.017(5)
O7W 0.051(5) 0.046(5) 0.039(5) -0.013(4) 0.012(4) -0.011(4)
O8W 0.045(7) 0.044(7) 0.037(7) -0.003(5) 0.016(5) -0.001(5)
O9W 0.063(8) 0.053(7) 0.031(7) -0.003(6) 0.020(6) -0.004(6)
O10W 0.046(5) 0.047(5) 0.047(6) 0.008(4) 0.025(4) 0.016(4)
O11W 0.046(7) 0.051(8) 0.059(9) 0.016(6) 0.022(6) 0.002(6)
O12W 0.047(7) 0.041(7) 0.039(7) 0.015(5) 0.005(5) 0.012(5)
O13W 0.048(5) 0.035(4) 0.042(5) 0.005(4) 0.022(4) 0.009(4)
O14W 0.058(7) 0.038(6) 0.033(7) 0.004(5) 0.012(6) 0.004(5)
O15W 0.046(7) 0.031(6) 0.048(8) -0.012(5) 0.018(6) -0.018(5)
O16W 0.046(5) 0.042(5) 0.054(6) -0.003(4) 0.018(4) 0.003(4)
O17W 0.049(7) 0.043(7) 0.040(7) -0.010(5) 0.030(6) -0.002(5)
O18W 0.052(7) 0.045(7) 0.036(7) -0.014(5) 0.028(6) -0.003(5)
O19W 0.057(6) 0.049(5) 0.031(5) -0.012(4) 0.016(4) -0.002(4)
O20W 0.031(6) 0.060(8) 0.037(7) 0.017(6) 0.012(5) 0.015(5)
O21W 0.064(8) 0.056(8) 0.029(7) -0.004(6) 0.020(6) -0.004(6)
O22W 0.053(5) 0.045(5) 0.040(5) 0.007(4) 0.018(4) 0.002(4)
O23W 0.053(7) 0.045(7) 0.023(6) 0.003(5) 0.015(5) -0.002(5)
O24W 0.059(8) 0.039(6) 0.045(7) 0.009(5) 0.028(6) 0.001(5)
O25W 0.032(4) 0.056(5) 0.036(5) 0.014(4) 0.012(4) -0.009(4)
O26W 0.051(7) 0.039(6) 0.043(7) -0.006(5) 0.018(6) -0.003(5)
O27W 0.044(6) 0.033(6) 0.049(8) 0.003(5) 0.014(6) 0.001(5)
O28W 0.048(5) 0.057(6) 0.038(5) 0.023(4) 0.002(4) 0.027(4)
O29W 0.049(7) 0.029(6) 0.045(7) -0.002(5) 0.010(6) -0.008(5)
O30W 0.047(7) 0.036(6) 0.040(7) 0.004(5) 0.007(5) 0.000(5)
O31W 0.035(4) 0.026(4) 0.052(6) -0.004(4) 0.014(4) -0.003(3)
O32W 0.050(7) 0.057(8) 0.032(7) 0.006(6) 0.019(5) -0.001(6)
O33W 0.052(7) 0.041(6) 0.034(7) -0.002(5) 0.009(5) -0.003(5)
O34W 0.042(5) 0.051(6) 0.048(6) 0.000(4) 0.001(4) -0.013(4)
O35W 0.051(7) 0.040(6) 0.040(7) -0.009(5) 0.016(6) -0.009(5)
O36W 0.050(7) 0.043(7) 0.036(7) -0.015(5) 0.014(5) -0.014(5)

loop_
_atom_type_symbol
_atom_type_description
_atom_type_scat_dispersion_real
_atom_type_scat_dispersion_imag
_atom_type_scat_source
C C 0.0033 0.0016 'International Tables Vol C Tables 4.2.6.8 and 6.1.1.4'
H H 0.0000 0.0000 'International Tables Vol C Tables 4.2.6.8 and 6.1.1.4'
N N 0.0061 0.0033 'International Tables Vol C Tables 4.2.6.8 and 6.1.1.4'
O O 0.0106 0.0060 'International Tables Vol C Tables 4.2.6.8 and 6.1.1.4'
Mn Mn 0.3368 0.7283 'International Tables Vol C Tables 4.2.6.8 and 6.1.1.4'
Dy Dy -0.1892 4.4098 'International Tables Vol C Tables 4.2.6.8 and 6.1.1.4'

loop_
_geom_angle_atom_site_label_1
_geom_angle_atom_site_label_2
_geom_angle_atom_site_label_3
_geom_angle
C2 C1 N2 131.7(4)
C2 C1 C6 120.6(5)
N2 C1 C6 107.6(4)
C3 C2 C1 118.5(5)
C3 C2 H2 120.8
C1 C2 H2 120.8
C2 C3 C4 122.0(5)
C2 C3 H3 119.0
C4 C3 H3 119.0
C5 C4 C3 124.2(5)
C5 C4 H4 117.9
C3 C4 H4 117.9
C4 C5 C6 113.1(5)
C4 C5 H5 123.4
C6 C5 H5 123.4
N1 C6 C5 132.8(4)
N1 C6 C1 105.8(4)
C5 C6 C1 121.4(5)
N1 C7 H7A 109.5
N1 C7 H7B 109.5
H7A C7 H7B 109.5
N1 C7 H7C 109.5
H7A C7 H7C 109.5
H7B C7 H7C 109.5
N2 C8 N1 113.5(4)
N2 C8 C9 119.6(4)
N1 C8 C9 126.9(4)
O1 C9 C8 106.5(4)
O1 C9 H9A 110.4
C8 C9 H9A 110.4
O1 C9 H9B 110.4
C8 C9 H9B 110.4
H9A C9 H9B 108.6
C11 C10 C15 122.3(5)
C11 C10 N4 129.5(4)
C15 C10 N4 108.2(4)
C12 C11 C10 118.7(5)
C12 C11 H11 120.6
C10 C11 H11 120.6
C11 C12 C13 121.8(5)
C11 C12 H12 119.1
C13 C12 H12 119.1
C14 C13 C12 120.6(5)
C14 C13 H13 119.7
C12 C13 H13 119.7
C13 C14 C15 120.4(5)
C13 C14 H14 119.8
C15 C14 H14 119.8
N3 C15 C10 107.5(5)
N3 C15 C14 136.3(5)
C10 C15 C14 116.1(5)
N3 C16 H16A 109.5
N3 C16 H16B 109.5
H16A C16 H16B 109.5
N3 C16 H16C 109.5
H16A C16 H16C 109.5
H16B C16 H16C 109.5
N4 C17 N3 112.8(4)
N4 C17 C18 121.1(4)
N3 C17 C18 126.1(4)
O2 C18 C17 109.5(4)
O2 C18 H18A 109.8
C17 C18 H18A 109.8
O2 C18 H18B 109.8
C17 C18 H18B 109.8
H18A C18 H18B 108.2
C20 C19 N6 132.7(4)
C20 C19 C24 118.7(5)
N6 C19 C24 108.6(4)
C19 C20 C21 120.0(5)
C19 C20 H20 120.0
C21 C20 H20 120.0
C22 C21 C20 122.2(5)
C22 C21 H21 118.9
C20 C21 H21 118.9
C21 C22 C23 121.3(5)
C21 C22 H22 119.3
C23 C22 H22 119.3
C24 C23 C22 114.5(5)
C24 C23 H23 122.8
C22 C23 H23 122.8
N5 C24 C23 130.9(5)
N5 C24 C19 105.8(4)
C23 C24 C19 123.3(5)
N5 C25 H25A 109.5
N5 C25 H25B 109.5
H25A C25 H25B 109.5
N5 C25 H25C 109.5
H25A C25 H25C 109.5
H25B C25 H25C 109.5
N6 C26 N5 113.7(4)
N6 C26 C27 123.2(4)
N5 C26 C27 123.1(4)
O3 C27 C26 106.3(4)
O3 C27 H27A 110.5
C26 C27 H27A 110.5
O3 C27 H27B 110.5
C26 C27 H27B 110.5
H27A C27 H27B 108.7
N8 C28 C29 132.3(4)
N8 C28 C33 107.6(4)
C29 C28 C33 120.0(5)
C30 C29 C28 120.0(4)
C30 C29 H29 120.0
C28 C29 H29 120.0
C29 C30 C31 120.0(5)
C29 C30 H30 120.0
C31 C30 H30 120.0
C32 C31 C30 120.0(5)
C32 C31 H31 120.0
C30 C31 H31 120.0
C31 C32 C33 120.0(5)
C31 C32 H32 120.0
C33 C32 H32 120.0
N7 C33 C32 133.9(5)
N7 C33 C28 106.0(4)
C32 C33 C28 120.0(5)
N7 C34 H34A 109.5
N7 C34 H34B 109.5
H34A C34 H34B 109.5
N7 C34 H34C 109.5
H34A C34 H34C 109.5
H34B C34 H34C 109.5
N8 C35 N7 108.9(4)
N8 C35 C36 123.0(4)
N7 C35 C36 128.0(4)
O4 C36 C35 110.2(4)
O4 C36 H36A 109.6
C35 C36 H36A 109.6
O4 C36 H36B 109.6
C35 C36 H36B 109.6
H36A C36 H36B 108.1
N10 C37 C38 131.6(4)
N10 C37 C42 107.5(4)
C38 C37 C42 120.8(4)
C37 C38 C39 119.6(5)
C37 C38 H38 120.2
C39 C38 H38 120.2
C40 C39 C38 119.9(5)
C40 C39 H39 120.0
C38 C39 H39 120.0
C41 C40 C39 120.3(5)
C41 C40 H40 119.9
C39 C40 H40 119.9
C40 C41 C42 119.8(5)
C40 C41 H41 120.1
C42 C41 H41 120.1
N9 C42 C37 109.5(4)
N9 C42 C41 130.8(5)
C37 C42 C41 119.6(5)
N9 C43 H43A 109.5
N9 C43 H43B 109.5
H43A C43 H43B 109.5
N9 C43 H43C 109.5
H43A C43 H43C 109.5
H43B C43 H43C 109.5
N9 C44 N10 115.9(4)
N9 C44 C45 127.9(5)
N10 C44 C45 116.2(4)
O5 C45 C44 113.5(4)
O5 C45 H45A 108.9
C44 C45 H45A 108.9
O5 C45 H45B 108.9
C44 C45 H45B 108.9
H45A C45 H45B 107.7
N12 C46 C47 132.5(4)
N12 C46 C51 108.5(4)
C47 C46 C51 118.8(5)
C48 C47 C46 118.3(5)
C48 C47 H47 120.9
C46 C47 H47 120.9
C47 C48 C49 121.4(5)
C47 C48 H48 119.3
C49 C48 H48 119.3
C50 C49 C48 121.8(5)
C50 C49 H49 119.1
C48 C49 H49 119.1
C49 C50 C51 117.2(5)
C49 C50 H50 121.4
C51 C50 H50 121.4
N11 C51 C50 131.0(4)
N11 C51 C46 106.4(4)
C50 C51 C46 122.3(5)
N11 C52 H52A 109.5
N11 C52 H52B 109.5
H52A C52 H52B 109.5
N11 C52 H52C 109.5
H52A C52 H52C 109.5
H52B C52 H52C 109.5
N12 C53 N11 114.1(4)
N12 C53 C54 125.9(4)
N11 C53 C54 119.7(4)
O6 C54 C53 105.6(4)
O6 C54 H54A 110.6
C53 C54 H54A 110.6
O6 C54 H54B 110.6
C53 C54 H54B 110.6
H54A C54 H54B 108.8
C56 C55 N14 131.8(4)
C56 C55 C60 121.3(5)
N14 C55 C60 106.7(4)
C55 C56 C57 118.7(5)
C55 C56 H56 120.6
C57 C56 H56 120.6
C56 C57 C58 118.6(5)
C56 C57 H57 120.7
C58 C57 H57 120.7
C59 C58 C57 120.5(5)
C59 C58 H58 119.7
C57 C58 H58 119.7
C60 C59 C58 119.8(5)
C60 C59 H59 120.1
C58 C59 H59 120.1
C59 C60 N13 132.6(5)
C59 C60 C55 120.9(5)
N13 C60 C55 106.4(4)
N13 C61 H61A 109.5
N13 C61 H61B 109.5
H61A C61 H61B 109.5
N13 C61 H61C 109.5
H61A C61 H61C 109.5
H61B C61 H61C 109.5
N13 C62 N14 115.1(4)
N13 C62 C63 123.7(4)
N14 C62 C63 121.1(4)
O7 C63 C62 111.4(4)
O7 C63 H63A 109.3
C62 C63 H63A 109.3
O7 C63 H63B 109.3
C62 C63 H63B 109.3
H63A C63 H63B 108.0
N16 C64 C69 111.0(4)
N16 C64 C65 132.2(5)
C69 C64 C65 116.6(5)
C64 C65 C66 120.7(5)
C64 C65 H65 119.7
C66 C65 H65 119.7
C67 C66 C65 117.7(5)
C67 C66 H66 121.1
C65 C66 H66 121.1
C68 C67 C66 123.5(5)
C68 C67 H67 118.2
C66 C67 H67 118.2
C67 C68 C69 116.9(5)
C67 C68 H68 121.5
C69 C68 H68 121.5
C64 C69 N15 105.2(4)
C64 C69 C68 124.5(5)
N15 C69 C68 130.3(5)
N15 C70 H70A 109.5
N15 C70 H70B 109.5
H70A C70 H70B 109.5
N15 C70 H70C 109.5
H70A C70 H70C 109.5
H70B C70 H70C 109.5
N16 C71 N15 112.7(4)
N16 C71 C72 123.3(4)
N15 C71 C72 123.5(4)
O8 C72 C71 109.6(4)
O8 C72 H72A 109.8
C71 C72 H72A 109.8
O8 C72 H72B 109.8
C71 C72 H72B 109.8
H72A C72 H72B 108.2
C74 C73 C78 119.5(5)
C74 C73 N18 132.4(5)
C78 C73 N18 108.1(4)
C73 C74 C75 117.4(5)
C73 C74 H74 121.3
C75 C74 H74 121.3
C74 C75 C76 122.9(5)
C74 C75 H75 118.5
C76 C75 H75 118.5
C77 C76 C75 122.0(5)
C77 C76 H76 119.0
C75 C76 H76 119.0
C76 C77 C78 114.5(5)
C76 C77 H77 122.8
C78 C77 H77 122.8
C73 C78 C77 123.5(5)
C73 C78 N17 106.0(4)
C77 C78 N17 130.5(4)
N17 C79 H79A 109.5
N17 C79 H79B 109.5
H79A C79 H79B 109.5
N17 C79 H79C 109.5
H79A C79 H79C 109.5
H79B C79 H79C 109.5
N18 C80 N17 109.9(4)
N18 C80 C81 124.9(4)
N17 C80 C81 125.1(4)
O9 C81 C80 109.4(4)
O9 C81 H81A 109.8
C80 C81 H81A 109.8
O9 C81 H81B 109.8
C80 C81 H81B 109.8
H81A C81 H81B 108.3
N20 C82 C83 131.9(4)
N20 C82 C87 108.9(4)
C83 C82 C87 119.2(5)
C84 C83 C82 120.3(5)
C84 C83 H83 119.8
C82 C83 H83 119.8
C83 C84 C85 120.4(5)
C83 C84 H84 119.8
C85 C84 H84 119.8
C86 C85 C84 120.4(5)
C86 C85 H85 119.8
C84 C85 H85 119.8
C85 C86 C87 119.0(5)
C85 C86 H86 120.5
C87 C86 H86 120.5
N19 C87 C86 136.1(5)
N19 C87 C82 103.2(4)
C86 C87 C82 120.6(5)
N19 C88 H88A 109.5
N19 C88 H88B 109.5
H88A C88 H88B 109.5
N19 C88 H88C 109.5
H88A C88 H88C 109.5
H88B C88 H88C 109.5
N19 C89 N20 108.0(3)
N19 C89 C90 130.5(5)
N20 C89 C90 121.4(4)
O10 C90 C89 111.1(4)
O10 C90 H90A 109.4
C89 C90 H90A 109.4
O10 C90 H90B 109.4
C89 C90 H90B 109.4
H90A C90 H90B 108.0
N22 C91 C96 108.2(4)
N22 C91 C92 132.0(4)
C96 C91 C92 119.9(5)
C91 C92 C93 120.9(5)
C91 C92 H92 119.6
C93 C92 H92 119.6
C92 C93 C94 118.8(5)
C92 C93 H93 120.6
C94 C93 H93 120.6
C95 C94 C93 121.0(5)
C95 C94 H94 119.5
C93 C94 H94 119.5
C94 C95 C96 118.9(5)
C94 C95 H95 120.6
C96 C95 H95 120.6
N21 C96 C91 107.4(4)
N21 C96 C95 132.0(4)
C91 C96 C95 120.6(5)
N21 C97 H97A 109.5
N21 C97 H97B 109.5
H97A C97 H97B 109.5
N21 C97 H97C 109.5
H97A C97 H97C 109.5
H97B C97 H97C 109.5
N22 C98 N21 108.6(4)
N22 C98 C99 124.1(4)
N21 C98 C99 127.3(4)
O11 C99 C98 111.0(4)
O11 C99 H99A 109.4
C98 C99 H99A 109.4
O11 C99 H99B 109.4
C98 C99 H99B 109.4
H99A C99 H99B 108.0
C101 C100 C105 117.0(5)
C101 C100 N24 133.6(5)
C105 C100 N24 109.3(4)
C102 C101 C100 118.3(5)
C102 C101 H101 120.9
C100 C101 H101 120.9
C101 C102 C103 129.4(5)
C101 C102 H102 115.3
C103 C102 H102 115.3
C102 C103 C104 113.4(5)
C102 C103 H103 123.3
C104 C103 H103 123.3
C103 C104 C105 119.1(5)
C103 C104 H104 120.4
C105 C104 H104 120.4
C100 C105 N23 105.7(4)
C100 C105 C104 122.2(5)
N23 C105 C104 131.5(5)
N23 C106 H10A 109.5
N23 C106 H10B 109.5
H10A C106 H10B 109.5
N23 C106 H10C 109.5
H10A C106 H10C 109.5
H10B C106 H10C 109.5
N24 C107 N23 112.3(4)
N24 C107 C108 125.3(4)
N23 C107 C108 122.4(4)
O12 C108 C107 107.1(4)
O12 C108 H10D 110.3
C107 C108 H10D 110.3
O12 C108 H10E 110.3
C107 C108 H10E 110.3
H10D C108 H10E 108.5
N26 C109 C114 109.9(4)
N26 C109 C110 129.9(4)
C114 C109 C110 120.1(5)
C111 C110 C109 123.5(5)
C111 C110 H110 118.3
C109 C110 H110 118.3
C112 C111 C110 118.1(6)
C112 C111 H111 121.0
C110 C111 H111 121.0
C111 C112 C113 127.0(6)
C111 C112 H112 116.5
C113 C112 H112 116.5
C112 C113 C114 114.5(5)
C112 C113 H113 122.8
C114 C113 H113 122.8
N25 C114 C109 105.5(4)
N25 C114 C113 137.8(4)
C109 C114 C113 116.7(5)
N25 C115 H11A 109.5
N25 C115 H11B 109.5
H11A C115 H11B 109.5
N25 C115 H11C 109.5
H11A C115 H11C 109.5
H11B C115 H11C 109.5
N26 C116 N25 110.7(4)
N26 C116 C117 122.8(4)
N25 C116 C117 126.3(4)
C116 C117 O13 110.6(4)
C116 C117 H11D 109.5
O13 C117 H11D 109.5
C116 C117 H11E 109.5
O13 C117 H11E 109.5
H11D C117 H11E 108.1
C119 C118 C123 121.4(5)
C119 C118 N28 130.1(4)
C123 C118 N28 108.1(4)
C118 C119 C120 117.7(5)
C118 C119 H119 121.2
C120 C119 H119 121.2
C119 C120 C121 116.2(5)
C119 C120 H120 121.9
C121 C120 H120 121.9
C122 C121 C120 125.6(5)
C122 C121 H121 117.2
C120 C121 H121 117.2
C123 C122 C121 112.9(5)
C123 C122 H122 123.5
C121 C122 H122 123.5
N27 C123 C122 126.9(5)
N27 C123 C118 107.0(4)
C122 C123 C118 126.1(5)
N27 C124 H12A 109.5
N27 C124 H12B 109.5
H12A C124 H12B 109.5
N27 C124 H12C 109.5
H12A C124 H12C 109.5
H12B C124 H12C 109.5
N28 C125 N27 110.6(4)
N28 C125 C126 119.6(4)
N27 C125 C126 129.8(4)
O14 C126 C125 109.2(4)
O14 C126 H12D 109.8
C125 C126 H12D 109.8
O14 C126 H12E 109.8
C125 C126 H12E 109.8
H12D C126 H12E 108.3
O27 C127 H12F 109.5
O27 C127 H12G 109.5
H12F C127 H12G 109.5
O27 C127 H12H 109.5
H12F C127 H12H 109.5
H12G C127 H12H 109.5
O28 C128 H12I 109.5
O28 C128 H12J 109.5
H12I C128 H12J 109.5
O28 C128 H12K 109.5
H12I C128 H12K 109.5
H12J C128 H12K 109.5
O3 Dy1 O18 75.27(13)
O3 Dy1 O4 107.78(13)
O18 Dy1 O4 63.90(12)
O3 Dy1 O1 61.76(12)
O18 Dy1 O1 75.80(12)
O4 Dy1 O1 139.61(12)
O3 Dy1 O16 85.75(12)
O18 Dy1 O16 153.09(11)
O4 Dy1 O16 141.77(12)
O1 Dy1 O16 78.47(12)
O3 Dy1 O5 134.65(12)
O18 Dy1 O5 61.96(12)
O4 Dy1 O5 67.21(12)
O1 Dy1 O5 92.28(11)
O16 Dy1 O5 127.29(12)
O3 Dy1 O15 121.30(12)
O18 Dy1 O15 122.65(12)
O4 Dy1 O15 130.71(11)
O1 Dy1 O15 69.66(11)
O16 Dy1 O15 52.95(12)
O5 Dy1 O15 75.02(12)
O3 Dy1 N6 64.61(12)
O18 Dy1 N6 111.36(13)
O4 Dy1 N6 78.16(13)
O1 Dy1 N6 121.47(12)
O16 Dy1 N6 75.95(13)
O5 Dy1 N6 144.03(12)
O15 Dy1 N6 125.53(14)
O3 Dy1 N8 145.43(13)
O18 Dy1 N8 123.61(13)
O4 Dy1 N8 65.86(13)
O1 Dy1 N8 145.15(12)
O16 Dy1 N8 82.60(13)
O5 Dy1 N8 76.38(12)
O15 Dy1 N8 75.56(12)
N6 Dy1 N8 80.99(13)
O3 Dy1 N29 102.96(13)
O18 Dy1 N29 142.99(12)
O4 Dy1 N29 144.65(12)
O1 Dy1 N29 71.39(11)
O16 Dy1 N29 25.44(12)
O5 Dy1 N29 102.38(13)
O15 Dy1 N29 27.54(12)
N6 Dy1 N29 100.24(14)
N8 Dy1 N29 78.95(12)
O3 Dy1 Mn2 114.82(10)
O18 Dy1 Mn2 43.21(8)
O4 Dy1 Mn2 35.94(9)
O1 Dy1 Mn2 109.23(9)
O16 Dy1 Mn2 159.39(8)
O5 Dy1 Mn2 36.02(9)
O15 Dy1 Mn2 110.65(9)
N6 Dy1 Mn2 113.05(10)
N8 Dy1 Mn2 80.73(10)
N29 Dy1 Mn2 137.36(9)
O20 Dy2 O28 168.64(10)
O20 Dy2 O6 81.91(12)
O28 Dy2 O6 95.62(9)
O20 Dy2 O7 82.17(12)
O28 Dy2 O7 86.92(10)
O6 Dy2 O7 61.31(12)
O20 Dy2 O21 62.64(9)
O28 Dy2 O21 124.41(13)
O6 Dy2 O21 134.73(9)
O7 Dy2 O21 132.55(8)
O20 Dy2 O22 116.77(9)
O28 Dy2 O22 71.85(12)
O6 Dy2 O22 141.22(8)
O7 Dy2 O22 148.84(9)
O21 Dy2 O22 54.53(12)
O20 Dy2 N12 91.23(13)
O28 Dy2 N12 98.07(10)
O6 Dy2 N12 67.32(13)
O7 Dy2 N12 128.62(13)
O21 Dy2 N12 85.27(10)
O22 Dy2 N12 78.06(11)
O20 Dy2 N14 88.72(13)
O28 Dy2 N14 84.08(10)
O6 Dy2 N14 127.99(13)
O7 Dy2 N14 66.76(13)
O21 Dy2 N14 80.88(9)
O22 Dy2 N14 88.08(11)
N12 Dy2 N14 164.44(14)
O20 Dy2 N31 90.22(12)
O28 Dy2 N31 97.56(9)
O6 Dy2 N31 147.57(12)
O7 Dy2 N31 148.76(12)
O21 Dy2 N31 27.68(9)
O22 Dy2 N31 26.87(9)
N12 Dy2 N31 81.55(13)
N14 Dy2 N31 82.89(13)
O20 Dy2 Mn2 67.14(9)
O28 Dy2 Mn2 104.98(9)
O6 Dy2 Mn2 32.87(8)
O7 Dy2 Mn2 33.66(9)
O21 Dy2 Mn2 129.76(9)
O22 Dy2 Mn2 173.81(8)
N12 Dy2 Mn2 97.37(11)
N14 Dy2 Mn2 96.94(11)
N31 Dy2 Mn2 157.34(9)
O21 Dy3 O27 170.06(12)
O21 Dy3 O8 83.06(9)
O27 Dy3 O8 92.72(9)
O21 Dy3 O20 62.90(9)
O27 Dy3 O20 124.89(9)
O8 Dy3 O20 136.05(13)
O21 Dy3 O9 82.42(9)
O27 Dy3 O9 87.65(9)
O8 Dy3 O9 62.23(12)
O20 Dy3 O9 132.14(11)
O21 Dy3 O19 116.53(9)
O27 Dy3 O19 72.24(9)
O8 Dy3 O19 140.43(12)
O20 Dy3 O19 54.11(12)
O9 Dy3 O19 148.41(12)
O21 Dy3 N16 88.31(10)
O27 Dy3 N16 98.39(10)
O8 Dy3 N16 67.22(13)
O20 Dy3 N16 83.91(12)
O9 Dy3 N16 129.32(13)
O19 Dy3 N16 78.78(13)
O21 Dy3 N18 89.23(10)
O27 Dy3 N18 86.37(9)
O8 Dy3 N18 128.56(13)
O20 Dy3 N18 80.49(12)
O9 Dy3 N18 66.34(13)
O19 Dy3 N18 87.80(13)
N16 Dy3 N18 163.54(13)
O21 Dy3 N30 89.58(9)
O27 Dy3 N30 98.60(9)
O8 Dy3 N30 148.25(12)
O20 Dy3 N30 26.77(12)
O9 Dy3 N30 147.27(11)
O19 Dy3 N30 27.41(11)
N16 Dy3 N30 81.77(12)
N18 Dy3 N30 81.94(12)
O12 Dy4 O23 74.57(9)
O12 Dy4 O14 63.20(12)
O23 Dy4 O14 75.78(9)
O12 Dy4 O11 101.20(12)
O23 Dy4 O11 64.25(9)
O14 Dy4 O11 139.89(13)
O12 Dy4 O25 91.04(9)
O23 Dy4 O25 152.47(11)
O14 Dy4 O25 76.79(9)
O11 Dy4 O25 142.86(9)
O12 Dy4 O10 134.86(12)
O23 Dy4 O10 60.96(8)
O14 Dy4 O10 96.90(11)
O11 Dy4 O10 67.22(12)
O25 Dy4 O10 125.26(8)
O12 Dy4 O24 126.38(9)
O23 Dy4 O24 119.05(11)
O14 Dy4 O24 70.57(9)
O11 Dy4 O24 132.09(8)
O25 Dy4 O24 51.97(12)
O10 Dy4 O24 74.37(8)
O12 Dy4 N24 64.58(12)
O23 Dy4 N24 118.28(10)
O14 Dy4 N24 118.31(13)
O11 Dy4 N24 80.23(13)
O25 Dy4 N24 73.64(11)
O10 Dy4 N24 144.04(13)
O24 Dy4 N24 122.23(10)
O12 Dy4 N22 142.46(12)
O23 Dy4 N22 122.87(10)
O14 Dy4 N22 147.83(13)
O11 Dy4 N22 66.20(13)
O25 Dy4 N22 82.74(10)
O10 Dy4 N22 75.04(13)
O24 Dy4 N22 77.28(10)
N24 Dy4 N22 78.20(13)
O12 Dy4 N32 108.32(13)
O23 Dy4 N32 139.70(9)
O14 Dy4 N32 70.83(12)
O11 Dy4 N32 146.07(12)
O25 Dy4 N32 24.93(9)
O10 Dy4 N32 101.14(12)
O24 Dy4 N32 27.08(9)
N24 Dy4 N32 97.42(14)
N22 Dy4 N32 80.13(13)
O12 Dy4 Mn4 32.37(8)
O23 Dy4 Mn4 65.00(8)
O14 Dy4 Mn4 32.41(8)
O11 Dy4 Mn4 118.46(9)
O25 Dy4 Mn4 90.21(8)
O10 Dy4 Mn4 113.12(8)
O24 Dy4 Mn4 102.12(7)
N24 Dy4 Mn4 95.28(9)
N22 Dy4 Mn4 171.49(10)
N32 Dy4 Mn4 95.47(9)
O2 Mn1 O1 177.51(15)
O2 Mn1 O3 102.42(14)
O1 Mn1 O3 79.27(14)
O2 Mn1 N2 96.34(16)
O1 Mn1 N2 82.08(17)
O3 Mn1 N2 161.05(16)
O2 Mn1 N4 78.22(16)
O1 Mn1 N4 99.90(16)
O3 Mn1 N4 93.62(16)
N2 Mn1 N4 92.82(17)
O2 Mn1 O19 80.35(14)
O1 Mn1 O19 101.60(14)
O3 Mn1 O19 88.06(15)
N2 Mn1 O19 92.46(17)
N4 Mn1 O19 158.37(14)
O6 Mn2 O7 75.99(15)
O6 Mn2 O5 100.45(15)
O7 Mn2 O5 172.05(14)
O6 Mn2 O4 164.78(15)
O7 Mn2 O4 94.91(16)
O5 Mn2 O4 86.97(15)
O6 Mn2 N10 97.67(15)
O7 Mn2 N10 107.07(15)
O5 Mn2 N10 80.32(15)
O4 Mn2 N10 96.67(16)
O6 Mn2 O18 96.62(14)
O7 Mn2 O18 101.44(13)
O5 Mn2 O18 71.70(13)
O4 Mn2 O18 72.94(14)
N10 Mn2 O18 150.43(15)
O6 Mn2 Dy1 132.48(11)
O7 Mn2 Dy1 129.97(10)
O5 Mn2 Dy1 47.76(10)
O4 Mn2 Dy1 46.09(11)
N10 Mn2 Dy1 107.43(12)
O18 Mn2 Dy1 45.55(9)
O6 Mn2 Dy2 41.22(10)
O7 Mn2 Dy2 41.73(10)
O5 Mn2 Dy2 131.70(11)
O4 Mn2 Dy2 124.81(12)
N10 Mn2 Dy2 123.54(13)
O18 Mn2 Dy2 83.45(10)
Dy1 Mn2 Dy2 128.71(3)
O10 Mn3 O8 97.78(16)
O10 Mn3 O11 89.55(16)
O8 Mn3 O11 164.54(15)
O10 Mn3 O9 172.09(15)
O8 Mn3 O9 76.95(15)
O11 Mn3 O9 94.22(16)
O10 Mn3 N20 81.56(16)
O8 Mn3 N20 99.21(15)
O11 Mn3 N20 95.31(16)
O9 Mn3 N20 104.97(16)
O10 Mn3 O23 71.87(10)
O8 Mn3 O23 94.76(10)
O11 Mn3 O23 74.53(10)
O9 Mn3 O23 102.43(10)
N20 Mn3 O23 151.40(13)
O13 Mn4 O14 177.43(16)
O13 Mn4 O12 101.78(15)
O14 Mn4 O12 80.52(14)
O13 Mn4 N28 96.64(16)
O14 Mn4 N28 81.14(16)
O12 Mn4 N28 161.32(15)
O13 Mn4 O22 80.56(12)
O14 Mn4 O22 100.76(12)
O12 Mn4 O22 87.68(11)
N28 Mn4 O22 92.31(13)
O13 Mn4 N26 80.32(16)
O14 Mn4 N26 98.45(16)
O12 Mn4 N26 93.47(15)
N28 Mn4 N26 92.68(16)
O22 Mn4 N26 160.67(12)
O13 Mn4 Dy4 140.10(11)
O14 Mn4 Dy4 42.41(11)
O12 Mn4 Dy4 40.29(9)
N28 Mn4 Dy4 121.10(12)
O22 Mn4 Dy4 85.10(9)
N26 Mn4 Dy4 108.07(11)
C8 N1 C6 107.1(3)
C8 N1 C7 126.6(3)
C6 N1 C7 126.3(3)
C8 N2 C1 105.9(3)
C8 N2 Mn1 111.3(3)
C1 N2 Mn1 142.5(3)
C15 N3 C17 106.7(3)
C15 N3 C16 129.2(4)
C17 N3 C16 124.0(3)
C17 N4 C10 104.8(3)
C17 N4 Mn1 107.3(3)
C10 N4 Mn1 147.9(3)
C24 N5 C26 107.4(3)
C24 N5 C25 126.3(3)
C26 N5 C25 126.2(3)
C26 N6 C19 104.3(3)
C26 N6 Dy1 114.0(2)
C19 N6 Dy1 141.2(2)
C33 N7 C35 111.7(3)
C33 N7 C34 125.0(3)
C35 N7 C34 123.4(3)
C35 N8 C28 105.7(3)
C35 N8 Dy1 113.2(2)
C28 N8 Dy1 141.0(3)
C44 N9 C42 103.4(3)
C44 N9 C43 124.5(3)
C42 N9 C43 132.1(3)
C44 N10 C37 103.7(3)
C44 N10 Mn2 111.0(2)
C37 N10 Mn2 144.6(3)
C51 N11 C53 105.3(3)
C51 N11 C52 127.1(3)
C53 N11 C52 127.6(3)
C53 N12 C46 105.7(3)
C53 N12 Dy2 112.8(3)
C46 N12 Dy2 141.3(3)
C62 N13 C60 106.9(3)
C62 N13 C61 127.4(3)
C60 N13 C61 125.7(3)
C62 N14 C55 104.7(3)
C62 N14 Dy2 115.8(2)
C55 N14 Dy2 139.5(3)
C71 N15 C69 106.1(3)
C71 N15 C70 129.0(3)
C69 N15 C70 124.8(3)
C71 N16 C64 105.0(3)
C71 N16 Dy3 112.4(2)
C64 N16 Dy3 142.2(3)
C80 N17 C78 108.2(3)
C80 N17 C79 125.4(3)
C78 N17 C79 126.4(3)
C80 N18 C73 107.8(3)
C80 N18 Dy3 112.4(2)
C73 N18 Dy3 139.6(2)
C89 N19 C87 112.2(3)
C89 N19 C88 125.5(3)
C87 N19 C88 122.2(3)
C89 N20 C82 107.7(3)
C89 N20 Mn3 105.4(2)
C82 N20 Mn3 146.1(3)
C96 N21 C98 108.9(3)
C96 N21 C97 127.2(3)
C98 N21 C97 123.5(3)
C98 N22 C91 106.8(3)
C98 N22 Dy4 111.5(2)
C91 N22 Dy4 141.6(3)
C105 N23 C107 106.1(3)
C105 N23 C106 127.6(3)
C107 N23 C106 126.2(3)
C107 N24 C100 106.1(3)
C107 N24 Dy4 113.5(2)
C100 N24 Dy4 139.9(2)
C114 N25 C116 107.3(3)
C114 N25 C115 127.1(3)
C116 N25 C115 125.6(3)
C116 N26 C109 106.4(3)
C116 N26 Mn4 105.2(3)
C109 N26 Mn4 148.4(3)
C123 N27 C125 107.3(3)
C123 N27 C124 127.2(3)
C125 N27 C124 125.4(3)
C125 N28 C118 106.8(3)
C125 N28 Mn4 110.3(3)
C118 N28 Mn4 142.8(3)
O16 N29 O17 125.0(5)
O16 N29 O15 118.8(4)
O17 N29 O15 116.0(4)
O16 N29 Dy1 59.0(3)
O17 N29 Dy1 171.1(3)
O15 N29 Dy1 59.9(2)
O18 N30 O20 122.4(4)
O18 N30 O19 123.3(4)
O20 N30 O19 114.3(4)
O18 N30 Dy3 175.9(3)
O20 N30 Dy3 54.3(2)
O19 N30 Dy3 60.2(2)
O23 N31 O22 125.3(4)
O23 N31 O21 119.5(3)
O22 N31 O21 115.1(3)
O23 N31 Dy2 173.8(3)
O22 N31 Dy2 60.89(17)
O21 N31 Dy2 54.30(15)
O25 N32 O26 120.0(4)
O25 N32 O24 120.6(4)
O26 N32 O24 119.3(3)
O25 N32 Dy4 59.0(2)
O26 N32 Dy4 173.6(3)
O24 N32 Dy4 61.79(19)
O29 N33 O31 118.7(3)
O29 N33 O30 126.6(4)
O31 N33 O30 114.8(3)
O32 N34 O34 125.6(4)
O32 N34 O33 118.5(4)
O34 N34 O33 115.7(3)
O35 N35 O36 124.8(3)
O35 N35 O37 118.5(3)
O36 N35 O37 116.5(4)
O39 N36 O40 119.7(3)
O39 N36 O38 127.5(4)
O40 N36 O38 112.4(4)
O41 N37 O43 126.0(4)
O41 N37 O42 118.5(4)
O43 N37 O42 115.4(4)
O46 N38 O45 119.2(4)
O46 N38 O44 125.6(4)
O45 N38 O44 115.0(4)
C9 O1 Mn1 117.7(2)
C9 O1 Dy1 136.28(19)
Mn1 O1 Dy1 105.84(15)
C18 O2 Mn1 121.6(2)
C27 O3 Mn1 120.8(2)
C27 O3 Dy1 130.9(2)
Mn1 O3 Dy1 108.25(15)
C36 O4 Mn2 119.9(2)
C36 O4 Dy1 120.4(2)
Mn2 O4 Dy1 97.96(14)
C45 O5 Mn2 116.9(2)
C45 O5 Dy1 124.9(2)
Mn2 O5 Dy1 96.23(13)
C54 O6 Mn2 126.6(2)
C54 O6 Dy2 126.3(2)
Mn2 O6 Dy2 105.90(14)
C63 O7 Mn2 127.1(2)
C63 O7 Dy2 124.4(2)
Mn2 O7 Dy2 104.62(15)
C72 O8 Mn3 125.1(2)
C72 O8 Dy3 126.1(2)
Mn3 O8 Dy3 105.23(15)
C81 O9 Mn3 127.3(2)
C81 O9 Dy3 126.2(2)
Mn3 O9 Dy3 103.55(14)
C90 O10 Mn3 118.3(2)
C90 O10 Dy4 123.6(2)
Mn3 O10 Dy4 95.47(13)
C99 O11 Mn3 122.3(2)
C99 O11 Dy4 118.0(2)
Mn3 O11 Dy4 96.83(14)
C108 O12 Mn4 124.3(2)
C108 O12 Dy4 127.8(2)
Mn4 O12 Dy4 107.35(14)
C117 O13 Mn4 119.0(2)
C126 O14 Mn4 116.2(2)
C126 O14 Dy4 138.6(2)
Mn4 O14 Dy4 105.17(15)
N29 O15 Dy1 92.6(2)
N29 O16 Dy1 95.5(3)
N30 O18 Mn2 122.5(3)
N30 O18 Dy1 145.2(3)
Mn2 O18 Dy1 91.24(12)
N30 O19 Mn1 119.3(3)
N30 O19 Dy3 92.3(3)
Mn1 O19 Dy3 148.36(15)
N30 O20 Dy2 143.8(3)
N30 O20 Dy3 99.0(3)
Dy2 O20 Dy3 116.80(16)
N31 O21 Dy3 143.9(2)
N31 O21 Dy2 98.02(17)
Dy3 O21 Dy2 117.65(16)
N31 O22 Mn4 119.0(2)
N31 O22 Dy2 92.2(2)
Mn4 O22 Dy2 148.63(16)
N31 O23 Mn3 124.6(2)
N31 O23 Dy4 142.3(2)
Mn3 O23 Dy4 90.25(11)
N32 O24 Dy4 91.1(2)
N32 O25 Dy4 96.1(2)
C127 O27 Dy3 120.7(2)
C127 O27 H27D 107.0
Dy3 O27 H27D 107.0
C128 O28 Dy2 130.3(2)
C128 O28 H28B 104.5
Dy2 O28 H28B 104.8
H1X O1W H1Y 109.5
H2X O2W H2Y 109.5
H3X O3W H3Y 109.5
H4X O4W H4Y 109.5
H5X O5W H5Y 109.5
H6X O6W H6Y 109.4
H7X O7W H7Y 109.5
H8X O8W H8Y 109.5
H9X O9W H9Y 109.5
H10X O10W H10Y 109.5
H11X O11W H11Y 109.5
H12X O12W H12Y 109.5
H13X O13W H13Y 109.5
H14X O14W H14Y 109.4
H15X O15W H15Y 109.5
H16X O16W H16Y 109.5
H17X O17W H17Y 109.4
H18X O18W H18Y 109.5
H19X O19W H19Y 109.5
H20X O20W H20Y 109.5
H21X O21W H21Y 109.5
H22X O22W H22Y 109.5
H23X O23W H23Y 109.4
H24X O24W H24Y 109.5
H25X O25W H25Y 109.5
H26X O26W H26Y 109.5
H27X O27W H27Y 109.5
H28X O28W H28Y 109.5
H29X O29W H29Y 109.5
H30X O30W H30Y 109.5
H31X O31W H31Y 109.5
H32X O32W H32Y 109.5
H33X O33W H33Y 109.5
H34X O34W H34Y 109.5
H35X O35W H35Y 109.5
H36X O36W H36Y 104.1

loop_
_geom_bond_atom_site_label_1
_geom_bond_atom_site_label_2
_geom_bond_distance
C1 C2 1.365(7)
C1 N2 1.385(5)
C1 C6 1.438(7)
C2 C3 1.317(7)
C2 H2 0.9300
C3 C4 1.415(7)
C3 H3 0.9300
C4 C5 1.363(8)
C4 H4 0.9300
C5 C6 1.435(7)
C5 H5 0.9300
C6 N1 1.373(5)
C7 N1 1.483(5)
C7 H7A 0.9600
C7 H7B 0.9600
C7 H7C 0.9600
C8 N2 1.323(5)
C8 N1 1.343(5)
C8 C9 1.493(7)
C9 O1 1.412(5)
C9 H9A 0.9700
C9 H9B 0.9700
C10 C11 1.390(7)
C10 C15 1.390(7)
C10 N4 1.409(6)
C11 C12 1.333(8)
C11 H11 0.9300
C12 C13 1.372(7)
C12 H12 0.9300
C13 C14 1.354(8)
C13 H13 0.9300
C14 C15 1.424(8)
C14 H14 0.9300
C15 N3 1.337(6)
C16 N3 1.469(5)
C16 H16A 0.9600
C16 H16B 0.9600
C16 H16C 0.9600
C17 N4 1.305(5)
C17 N3 1.375(5)
C17 C18 1.478(8)
C18 O2 1.411(5)
C18 H18A 0.9700
C18 H18B 0.9700
C19 C20 1.344(7)
C19 N6 1.397(5)
C19 C24 1.439(7)
C20 C21 1.371(7)
C20 H20 0.9300
C21 C22 1.346(7)
C21 H21 0.9300
C22 C23 1.454(7)
C22 H22 0.9300
C23 C24 1.364(7)
C23 H23 0.9300
C24 N5 1.340(5)
C25 N5 1.475(5)
C25 H25A 0.9600
C25 H25B 0.9600
C25 H25C 0.9600
C26 N6 1.316(5)
C26 N5 1.372(5)
C26 C27 1.527(7)
C27 O3 1.370(5)
C27 H27A 0.9700
C27 H27B 0.9700
C28 N8 1.382(5)
C28 C29 1.390(7)
C28 C33 1.390(7)
C29 C30 1.390(7)
C29 H29 0.9300
C30 C31 1.390(7)
C30 H30 0.9300
C31 C32 1.390(7)
C31 H31 0.9300
C32 C33 1.390(7)
C32 H32 0.9300
C33 N7 1.269(5)
C34 N7 1.472(5)
C34 H34A 0.9600
C34 H34B 0.9600
C34 H34C 0.9600
C35 N8 1.313(5)
C35 N7 1.341(5)
C35 C36 1.479(8)
C36 O4 1.415(5)
C36 H36A 0.9700
C36 H36B 0.9700
C37 N10 1.353(4)
C37 C38 1.375(7)
C37 C42 1.386(7)
C38 C39 1.397(7)
C38 H38 0.9300
C39 C40 1.388(7)
C39 H39 0.9300
C40 C41 1.384(7)
C40 H40 0.9300
C41 C42 1.398(7)
C41 H41 0.9300
C42 N9 1.344(5)
C43 N9 1.459(5)
C43 H43A 0.9600
C43 H43B 0.9600
C43 H43C 0.9600
C44 N9 1.312(6)
C44 N10 1.333(6)
C44 C45 1.508(7)
C45 O5 1.395(5)
C45 H45A 0.9700
C45 H45B 0.9700
C46 N12 1.388(5)
C46 C47 1.389(7)
C46 C51 1.407(7)
C47 C48 1.369(8)
C47 H47 0.9300
C48 C49 1.406(7)
C48 H48 0.9300
C49 C50 1.333(7)
C49 H49 0.9300
C50 C51 1.396(7)
C50 H50 0.9300
C51 N11 1.362(5)
C52 N11 1.478(5)
C52 H52A 0.9600
C52 H52B 0.9600
C52 H52C 0.9600
C53 N12 1.276(5)
C53 N11 1.383(5)
C53 C54 1.550(7)
C54 O6 1.404(5)
C54 H54A 0.9700
C54 H54B 0.9700
C55 C56 1.371(8)
C55 N14 1.402(5)
C55 C60 1.404(7)
C56 C57 1.380(8)
C56 H56 0.9300
C57 C58 1.455(7)
C57 H57 0.9300
C58 C59 1.358(8)
C58 H58 0.9300
C59 C60 1.339(8)
C59 H59 0.9300
C60 N13 1.366(5)
C61 N13 1.444(5)
C61 H61A 0.9600
C61 H61B 0.9600
C61 H61C 0.9600
C62 N13 1.297(5)
C62 N14 1.302(5)
C62 C63 1.497(7)
C63 O7 1.411(5)
C63 H63A 0.9700
C63 H63B 0.9700
C64 N16 1.340(5)
C64 C69 1.361(7)
C64 C65 1.397(8)
C65 C66 1.401(7)
C65 H65 0.9300
C66 C67 1.397(7)
C66 H66 0.9300
C67 C68 1.315(8)
C67 H67 0.9300
C68 C69 1.398(7)
C68 H68 0.9300
C69 N15 1.369(5)
C70 N15 1.473(6)
C70 H70A 0.9600
C70 H70B 0.9600
C70 H70C 0.9600
C71 N16 1.304(5)
C71 N15 1.339(5)
C71 C72 1.510(7)
C72 O8 1.362(5)
C72 H72A 0.9700
C72 H72B 0.9700
C73 C74 1.343(7)
C73 C78 1.388(7)
C73 N18 1.424(6)
C74 C75 1.358(7)
C74 H74 0.9300
C75 C76 1.358(7)
C75 H75 0.9300
C76 C77 1.353(7)
C76 H76 0.9300
C77 C78 1.388(7)
C77 H77 0.9300
C78 N17 1.431(5)
C79 N17 1.482(5)
C79 H79A 0.9600
C79 H79B 0.9600
C79 H79C 0.9600
C80 N18 1.349(5)
C80 N17 1.366(5)
C80 C81 1.448(8)
C81 O9 1.390(5)
C81 H81A 0.9700
C81 H81B 0.9700
C82 N20 1.351(5)
C82 C83 1.390(7)
C82 C87 1.406(8)
C83 C84 1.378(7)
C83 H83 0.9300
C84 C85 1.396(8)
C84 H84 0.9300
C85 C86 1.389(8)
C85 H85 0.9300
C86 C87 1.398(7)
C86 H86 0.9300
C87 N19 1.357(5)
C88 N19 1.375(6)
C88 H88A 0.9600
C88 H88B 0.9600
C88 H88C 0.9600
C89 N19 1.312(5)
C89 N20 1.350(5)
C89 C90 1.482(7)
C90 O10 1.388(5)
C90 H90A 0.9700
C90 H90B 0.9700
C91 N22 1.376(5)
C91 C96 1.380(7)
C91 C92 1.382(8)
C92 C93 1.396(7)
C92 H92 0.9300
C93 C94 1.399(7)
C93 H93 0.9300
C94 C95 1.383(8)
C94 H94 0.9300
C95 C96 1.410(7)
C95 H95 0.9300
C96 N21 1.334(6)
C97 N21 1.432(5)
C97 H97A 0.9600
C97 H97B 0.9600
C97 H97C 0.9600
C98 N22 1.353(5)
C98 N21 1.367(5)
C98 C99 1.432(8)
C99 O11 1.416(5)
C99 H99A 0.9700
C99 H99B 0.9700
C100 C101 1.362(7)
C100 C105 1.388(7)
C100 N24 1.408(5)
C101 C102 1.344(7)
C101 H101 0.9300
C102 C103 1.345(7)
C102 H102 0.9300
C103 C104 1.398(7)
C103 H103 0.9300
C104 C105 1.429(8)
C104 H104 0.9300
C105 N23 1.390(6)
C106 N23 1.447(5)
C106 H10A 0.9600
C106 H10B 0.9600
C106 H10C 0.9600
C107 N24 1.288(5)
C107 N23 1.400(5)
C107 C108 1.451(7)
C108 O12 1.380(5)
C108 H10D 0.9700
C108 H10E 0.9700
C109 N26 1.355(5)
C109 C114 1.397(7)
C109 C110 1.401(7)
C110 C111 1.321(8)
C110 H110 0.9300
C111 C112 1.262(7)
C111 H111 0.9300
C112 C113 1.446(7)
C112 H112 0.9300
C113 C114 1.460(8)
C113 H113 0.9300
C114 N25 1.361(6)
C115 N25 1.415(5)
C115 H11A 0.9600
C115 H11B 0.9600
C115 H11C 0.9600
C116 N26 1.321(5)
C116 N25 1.380(6)
C116 C117 1.453(8)
C117 O13 1.455(5)
C117 H11D 0.9700
C117 H11E 0.9700
C118 C119 1.346(7)
C118 C123 1.383(7)
C118 N28 1.394(5)
C119 C120 1.418(7)
C119 H119 0.9300
C120 C121 1.465(8)
C120 H120 0.9300
C121 C122 1.349(8)
C121 H121 0.9300
C122 C123 1.348(7)
C122 H122 0.9300
C123 N27 1.345(5)
C124 N27 1.462(5)
C124 H12A 0.9600
C124 H12B 0.9600
C124 H12C 0.9600
C125 N28 1.301(5)
C125 N27 1.388(5)
C125 C126 1.466(7)
C126 O14 1.371(5)
C126 H12D 0.9700
C126 H12E 0.9700
C127 O27 1.560(5)
C127 H12F 0.9600
C127 H12G 0.9600
C127 H12H 0.9600
C128 O28 1.572(5)
C128 H12I 0.9600
C128 H12J 0.9600
C128 H12K 0.9600
Dy1 O3 2.336(3)
Dy1 O18 2.360(4)
Dy1 O4 2.404(4)
Dy1 O1 2.426(3)
Dy1 O16 2.449(4)
Dy1 O5 2.461(3)
Dy1 O15 2.461(3)
Dy1 N6 2.589(4)
Dy1 N8 2.605(4)
Dy1 N29 2.843(4)
Dy1 Mn2 3.3044(12)
Dy2 O20 2.309(4)
Dy2 O28 2.320(4)
Dy2 O6 2.327(3)
Dy2 O7 2.336(4)
Dy2 O21 2.337(3)
Dy2 O22 2.491(4)
Dy2 N12 2.524(4)
Dy2 N14 2.546(4)
Dy2 N31 2.849(4)
Dy2 Mn2 3.3965(11)
Dy3 O21 2.290(3)
Dy3 O27 2.311(3)
Dy3 O8 2.312(4)
Dy3 O20 2.339(3)
Dy3 O9 2.355(3)
Dy3 O19 2.472(4)
Dy3 N16 2.539(4)
Dy3 N18 2.551(4)
Dy3 N30 2.846(4)
Dy4 O12 2.338(3)
Dy4 O23 2.372(4)
Dy4 O14 2.412(3)
Dy4 O11 2.425(4)
Dy4 O25 2.433(4)
Dy4 O10 2.483(3)
Dy4 O24 2.489(4)
Dy4 N24 2.550(4)
Dy4 N22 2.582(4)
Dy4 N32 2.823(5)
Dy4 Mn4 3.4507(10)
Mn1 O2 1.885(3)
Mn1 O1 1.901(3)
Mn1 O3 1.932(4)
Mn1 N2 1.992(4)
Mn1 N4 2.267(5)
Mn1 O19 2.272(4)
Mn2 O6 1.917(4)
Mn2 O7 1.945(4)
Mn2 O5 1.955(4)
Mn2 O4 1.958(4)
Mn2 N10 2.180(4)
Mn2 O18 2.263(3)
Mn3 O10 1.919(4)
Mn3 O8 1.937(4)
Mn3 O11 1.939(4)
Mn3 O9 1.940(4)
Mn3 N20 2.212(4)
Mn3 O23 2.255(3)
Mn4 O13 1.877(4)
Mn4 O14 1.916(4)
Mn4 O12 1.935(4)
Mn4 N28 2.034(4)
Mn4 O22 2.255(4)
Mn4 N26 2.284(4)
N29 O16 1.227(5)
N29 O17 1.251(5)
N29 O15 1.316(6)
N30 O18 1.270(5)
N30 O20 1.298(6)
N30 O19 1.311(5)
N31 O23 1.280(4)
N31 O22 1.289(4)
N31 O21 1.337(5)
N32 O25 1.197(4)
N32 O26 1.202(5)
N32 O24 1.286(5)
N33 O29 1.232(4)
N33 O31 1.263(4)
N33 O30 1.268(4)
N34 O32 1.228(4)
N34 O34 1.242(5)
N34 O33 1.256(5)
N35 O35 1.235(5)
N35 O36 1.248(4)
N35 O37 1.306(4)
N36 O39 1.253(5)
N36 O40 1.253(5)
N36 O38 1.259(4)
N37 O41 1.224(5)
N37 O43 1.230(5)
N37 O42 1.265(4)
N38 O46 1.217(5)
N38 O45 1.256(5)
N38 O44 1.265(5)
O27 H27D 0.9700
O28 H28B 0.9696
O1W H1X 0.8503
O1W H1Y 0.8500
O2W H2X 0.8498
O2W H2Y 0.8499
O3W H3X 0.8501
O3W H3Y 0.8500
O4W H4X 0.8501
O4W H4Y 0.8499
O5W H5X 0.8497
O5W H5Y 0.8502
O6W H6X 0.8498
O6W H6Y 0.8502
O7W H7X 0.8498
O7W H7Y 0.8501
O8W H8X 0.8500
O8W H8Y 0.8499
O9W H9X 0.8499
O9W H9Y 0.8501
O10W H10X 0.8499
O10W H10Y 0.8500
O11W H11X 0.8499
O11W H11Y 0.8499
O12W H12X 0.8501
O12W H12Y 0.8500
O13W H13X 0.8498
O13W H13Y 0.8501
O14W H14X 0.8500
O14W H14Y 0.8500
O15W H15X 0.8502
O15W H15Y 0.8500
O16W H16X 0.8499
O16W H16Y 0.8498
O17W H17X 0.8500
O17W H17Y 0.8499
O18W H18X 0.8500
O18W H18Y 0.8502
O19W H19X 0.8501
O19W H19Y 0.8500
O20W H20X 0.8500
O20W H20Y 0.8499
O21W H21X 0.8499
O21W H21Y 0.8499
O22W H22X 0.8499
O22W H22Y 0.8499
O23W H23X 0.8502
O23W H23Y 0.8500
O24W H24X 0.8500
O24W H24Y 0.8502
O25W H25X 0.8502
O25W H25Y 0.8500
O26W H26X 0.8500
O26W H26Y 0.8498
O27W H27X 0.8502
O27W H27Y 0.8500
O28W H28X 0.8499
O28W H28Y 0.8500
O29W H29X 0.8501
O29W H29Y 0.8500
O30W H30X 0.8500
O30W H30Y 0.8501
O31W H31X 0.8501
O31W H31Y 0.8502
O32W H32X 0.8502
O32W H32Y 0.8500
O33W H33X 0.8500
O33W H33Y 0.8500
O34W H34X 0.8499
O34W H34Y 0.8498
O35W H35X 0.8502
O35W H35Y 0.8499
O36W H36X 0.8499
O36W H36Y 0.8499

loop_
_geom_torsion_atom_site_label_1
_geom_torsion_atom_site_label_2
_geom_torsion_atom_site_label_3
_geom_torsion_atom_site_label_4
_geom_torsion
N2 C1 C2 C3 175.9(5)
C6 C1 C2 C3 0.2(8)
C1 C2 C3 C4 3.7(8)
C2 C3 C4 C5 -5.5(9)
C3 C4 C5 C6 2.6(8)
C4 C5 C6 N1 -180.0(5)
C4 C5 C6 C1 1.4(7)
C2 C1 C6 N1 178.1(4)
N2 C1 C6 N1 1.5(5)
C2 C1 C6 C5 -2.9(8)
N2 C1 C6 C5 -179.5(4)
N2 C8 C9 O1 -4.5(6)
N1 C8 C9 O1 173.6(4)
C15 C10 C11 C12 1.3(8)
N4 C10 C11 C12 179.9(5)
C10 C11 C12 C13 -0.1(8)
C11 C12 C13 C14 -2.3(8)
C12 C13 C14 C15 3.5(8)
C11 C10 C15 N3 178.4(4)
N4 C10 C15 N3 -0.5(5)
C11 C10 C15 C14 -0.1(7)
N4 C10 C15 C14 -179.0(4)
C13 C14 C15 N3 179.8(5)
C13 C14 C15 C10 -2.3(7)
N4 C17 C18 O2 -7.5(6)
N3 C17 C18 O2 175.6(4)
N6 C19 C20 C21 178.3(5)
C24 C19 C20 C21 -2.4(9)
C19 C20 C21 C22 -0.4(9)
C20 C21 C22 C23 2.1(9)
C21 C22 C23 C24 -0.8(8)
C22 C23 C24 N5 177.7(5)
C22 C23 C24 C19 -2.1(9)
C20 C19 C24 N5 -176.0(5)
N6 C19 C24 N5 3.4(6)
C20 C19 C24 C23 3.8(9)
N6 C19 C24 C23 -176.7(5)
N6 C26 C27 O3 -2.2(7)
N5 C26 C27 O3 175.9(4)
N8 C28 C29 C30 -176.1(5)
C33 C28 C29 C30 0.0(9)
C28 C29 C30 C31 0.0(9)
C29 C30 C31 C32 0.0(9)
C30 C31 C32 C33 0.0(9)
C31 C32 C33 N7 176.0(6)
C31 C32 C33 C28 0.0(9)
N8 C28 C33 N7 -0.1(6)
C29 C28 C33 N7 -177.0(5)
N8 C28 C33 C32 177.0(5)
C29 C28 C33 C32 0.0(9)
N8 C35 C36 O4 -21.1(6)
N7 C35 C36 O4 161.6(4)
N10 C37 C38 C39 175.9(5)
C42 C37 C38 C39 -0.7(8)
C37 C38 C39 C40 0.5(8)
C38 C39 C40 C41 -0.4(9)
C39 C40 C41 C42 0.5(9)
N10 C37 C42 N9 1.2(6)
C38 C37 C42 N9 178.6(5)
N10 C37 C42 C41 -176.5(5)
C38 C37 C42 C41 0.8(9)
C40 C41 C42 N9 -177.9(5)
C40 C41 C42 C37 -0.7(9)
N9 C44 C45 O5 165.0(5)
N10 C44 C45 O5 -14.1(7)
N12 C46 C47 C48 -173.7(5)
C51 C46 C47 C48 0.3(8)
C46 C47 C48 C49 0.7(8)
C47 C48 C49 C50 -2.9(9)
C48 C49 C50 C51 3.8(8)
C49 C50 C51 N11 171.2(5)
C49 C50 C51 C46 -2.8(8)
N12 C46 C51 N11 0.8(5)
C47 C46 C51 N11 -174.6(4)
N12 C46 C51 C50 176.0(4)
C47 C46 C51 C50 0.7(8)
N12 C53 C54 O6 -1.1(7)
N11 C53 C54 O6 -174.0(3)
N14 C55 C56 C57 -178.4(5)
C60 C55 C56 C57 -2.9(8)
C55 C56 C57 C58 0.8(8)
C56 C57 C58 C59 1.7(8)
C57 C58 C59 C60 -2.1(8)
C58 C59 C60 N13 -178.9(5)
C58 C59 C60 C55 -0.1(8)
C56 C55 C60 C59 2.6(8)
N14 C55 C60 C59 179.2(5)
C56 C55 C60 N13 -178.3(4)
N14 C55 C60 N13 -1.8(5)
N13 C62 C63 O7 -178.9(4)
N14 C62 C63 O7 -2.3(7)
N16 C64 C65 C66 -173.3(5)
C69 C64 C65 C66 0.5(8)
C64 C65 C66 C67 0.4(8)
C65 C66 C67 C68 -2.3(9)
C66 C67 C68 C69 3.0(9)
N16 C64 C69 N15 -1.5(5)
C65 C64 C69 N15 -176.6(4)
N16 C64 C69 C68 175.3(4)
C65 C64 C69 C68 0.2(8)
C67 C68 C69 C64 -1.9(8)
C67 C68 C69 N15 174.1(5)
N16 C71 C72 O8 -4.8(7)
N15 C71 C72 O8 -176.7(4)
C78 C73 C74 C75 -0.7(8)
N18 C73 C74 C75 176.0(5)
C73 C74 C75 C76 3.8(8)
C74 C75 C76 C77 -5.2(9)
C75 C76 C77 C78 3.1(8)
C74 C73 C78 C77 -1.1(8)
N18 C73 C78 C77 -178.5(4)
C74 C73 C78 N17 178.4(4)
N18 C73 C78 N17 1.0(5)
C76 C77 C78 C73 -0.1(7)
C76 C77 C78 N17 -179.5(4)
N18 C80 C81 O9 1.6(7)
N17 C80 C81 O9 177.9(4)
N20 C82 C83 C84 177.8(5)
C87 C82 C83 C84 1.4(8)
C82 C83 C84 C85 -0.2(8)
C83 C84 C85 C86 0.0(8)
C84 C85 C86 C87 -1.1(7)
C85 C86 C87 N19 -177.9(5)
C85 C86 C87 C82 2.3(8)
N20 C82 C87 N19 0.5(5)
C83 C82 C87 N19 177.7(4)
N20 C82 C87 C86 -179.6(4)
C83 C82 C87 C86 -2.5(8)
N19 C89 C90 O10 161.3(4)
N20 C89 C90 O10 -14.6(6)
N22 C91 C92 C93 178.6(5)
C96 C91 C92 C93 -1.1(8)
C91 C92 C93 C94 0.1(8)
C92 C93 C94 C95 0.8(8)
C93 C94 C95 C96 -0.8(8)
N22 C91 C96 N21 -0.1(5)
C92 C91 C96 N21 179.6(4)
N22 C91 C96 C95 -178.7(4)
C92 C91 C96 C95 1.0(8)
C94 C95 C96 N21 -178.2(5)
C94 C95 C96 C91 -0.1(8)
N22 C98 C99 O11 -20.4(7)
N21 C98 C99 O11 159.5(4)
C105 C100 C101 C102 2.2(8)
N24 C100 C101 C102 178.8(5)
C100 C101 C102 C103 5.8(10)
C101 C102 C103 C104 -9.2(9)
C102 C103 C104 C105 4.8(8)
C101 C100 C105 N23 -178.1(5)
N24 C100 C105 N23 4.4(6)
C101 C100 C105 C104 -5.6(9)
N24 C100 C105 C104 177.0(5)
C103 C104 C105 C100 2.0(9)
C103 C104 C105 N23 172.3(5)
N24 C107 C108 O12 -2.3(8)
N23 C107 C108 O12 177.4(4)
N26 C109 C110 C111 -175.6(5)
C114 C109 C110 C111 0.5(8)
C109 C110 C111 C112 -2.6(9)
C110 C111 C112 C113 4.6(9)
C111 C112 C113 C114 -4.1(8)
N26 C109 C114 N25 -3.1(5)
C110 C109 C114 N25 -179.9(4)
N26 C109 C114 C113 176.7(4)
C110 C109 C114 C113 -0.2(7)
C112 C113 C114 N25 -178.7(5)
C112 C113 C114 C109 1.6(7)
N26 C116 C117 O13 -10.3(6)
N25 C116 C117 O13 174.4(4)
C123 C118 C119 C120 2.5(8)
N28 C118 C119 C120 175.1(5)
C118 C119 C120 C121 -1.0(7)
C119 C120 C121 C122 1.1(8)
C120 C121 C122 C123 -2.4(8)
C121 C122 C123 N27 -176.3(5)
C121 C122 C123 C118 4.0(8)
C119 C118 C123 N27 175.9(5)
N28 C118 C123 N27 1.8(5)
C119 C118 C123 C122 -4.3(9)
N28 C118 C123 C122 -178.4(5)
N28 C125 C126 O14 -8.6(6)
N27 C125 C126 O14 171.2(4)
O3 Dy1 Mn2 O6 -72.86(17)
O18 Dy1 Mn2 O6 -47.22(18)
O4 Dy1 Mn2 O6 -159.2(2)
O1 Dy1 Mn2 O6 -5.87(16)
O16 Dy1 Mn2 O6 103.1(3)
O5 Dy1 Mn2 O6 60.04(19)
O15 Dy1 Mn2 O6 68.94(16)
N6 Dy1 Mn2 O6 -144.41(17)
N8 Dy1 Mn2 O6 139.59(17)
N29 Dy1 Mn2 O6 77.23(18)
O3 Dy1 Mn2 O7 36.98(17)
O18 Dy1 Mn2 O7 62.63(18)
O4 Dy1 Mn2 O7 -49.3(2)
O1 Dy1 Mn2 O7 103.97(16)
O16 Dy1 Mn2 O7 -147.0(3)
O5 Dy1 Mn2 O7 169.88(19)
O15 Dy1 Mn2 O7 178.79(16)
N6 Dy1 Mn2 O7 -34.56(17)
N8 Dy1 Mn2 O7 -110.57(16)
N29 Dy1 Mn2 O7 -172.93(17)
O3 Dy1 Mn2 O5 -132.90(16)
O18 Dy1 Mn2 O5 -107.25(18)
O4 Dy1 Mn2 O5 140.8(2)
O1 Dy1 Mn2 O5 -65.91(16)
O16 Dy1 Mn2 O5 43.1(3)
O15 Dy1 Mn2 O5 8.91(15)
N6 Dy1 Mn2 O5 155.56(16)
N8 Dy1 Mn2 O5 79.55(16)
N29 Dy1 Mn2 O5 17.19(17)
O3 Dy1 Mn2 O4 86.30(18)
O18 Dy1 Mn2 O4 111.94(19)
O1 Dy1 Mn2 O4 153.29(17)
O16 Dy1 Mn2 O4 -97.7(3)
O5 Dy1 Mn2 O4 -140.8(2)
O15 Dy1 Mn2 O4 -131.90(17)
N6 Dy1 Mn2 O4 14.75(18)
N8 Dy1 Mn2 O4 -61.25(17)
N29 Dy1 Mn2 O4 -123.61(19)
O3 Dy1 Mn2 N10 168.64(15)
O18 Dy1 Mn2 N10 -165.72(17)
O4 Dy1 Mn2 N10 82.34(19)
O1 Dy1 Mn2 N10 -124.37(14)
O16 Dy1 Mn2 N10 -15.4(3)
O5 Dy1 Mn2 N10 -58.46(18)
O15 Dy1 Mn2 N10 -49.55(14)
N6 Dy1 Mn2 N10 97.10(15)
N8 Dy1 Mn2 N10 21.09(15)
N29 Dy1 Mn2 N10 -41.27(16)
O3 Dy1 Mn2 O18 -25.65(16)
O4 Dy1 Mn2 O18 -111.94(19)
O1 Dy1 Mn2 O18 41.34(15)
O16 Dy1 Mn2 O18 150.4(3)
O5 Dy1 Mn2 O18 107.25(18)
O15 Dy1 Mn2 O18 116.16(14)
N6 Dy1 Mn2 O18 -97.19(16)
N8 Dy1 Mn2 O18 -173.19(15)
N29 Dy1 Mn2 O18 124.45(17)
O3 Dy1 Mn2 Dy2 -17.83(10)
O18 Dy1 Mn2 Dy2 7.81(12)
O4 Dy1 Mn2 Dy2 -104.13(15)
O1 Dy1 Mn2 Dy2 49.16(9)
O16 Dy1 Mn2 Dy2 158.2(2)
O5 Dy1 Mn2 Dy2 115.07(14)
O15 Dy1 Mn2 Dy2 123.98(8)
N6 Dy1 Mn2 Dy2 -89.37(10)
N8 Dy1 Mn2 Dy2 -165.38(10)
N29 Dy1 Mn2 Dy2 132.26(12)
O20 Dy2 Mn2 O6 111.78(18)
O28 Dy2 Mn2 O6 -76.87(16)
O7 Dy2 Mn2 O6 -136.7(2)
O21 Dy2 Mn2 O6 113.54(16)
N12 Dy2 Mn2 O6 23.56(18)
N14 Dy2 Mn2 O6 -162.57(18)
N31 Dy2 Mn2 O6 109.3(3)
O20 Dy2 Mn2 O7 -111.49(16)
O28 Dy2 Mn2 O7 59.85(14)
O6 Dy2 Mn2 O7 136.7(2)
O21 Dy2 Mn2 O7 -109.74(14)
N12 Dy2 Mn2 O7 160.29(17)
N14 Dy2 Mn2 O7 -25.84(17)
N31 Dy2 Mn2 O7 -114.0(3)
O20 Dy2 Mn2 O5 62.18(16)
O28 Dy2 Mn2 O5 -126.47(13)
O6 Dy2 Mn2 O5 -49.6(2)
O7 Dy2 Mn2 O5 173.7(2)
O21 Dy2 Mn2 O5 63.94(14)
N12 Dy2 Mn2 O5 -26.03(16)
N14 Dy2 Mn2 O5 147.84(16)
N31 Dy2 Mn2 O5 59.7(3)
O20 Dy2 Mn2 O4 -60.04(15)
O28 Dy2 Mn2 O4 111.31(13)
O6 Dy2 Mn2 O4 -171.8(2)
O7 Dy2 Mn2 O4 51.46(19)
O21 Dy2 Mn2 O4 -58.28(13)
N12 Dy2 Mn2 O4 -148.25(16)
N14 Dy2 Mn2 O4 25.62(16)
N31 Dy2 Mn2 O4 -62.6(3)
O20 Dy2 Mn2 N10 170.87(16)
O28 Dy2 Mn2 N10 -17.78(14)
O6 Dy2 Mn2 N10 59.1(2)
O7 Dy2 Mn2 N10 -77.63(19)
O21 Dy2 Mn2 N10 172.63(13)
N12 Dy2 Mn2 N10 82.65(17)
N14 Dy2 Mn2 N10 -103.47(16)
N31 Dy2 Mn2 N10 168.4(3)
O20 Dy2 Mn2 O18 3.89(12)
O28 Dy2 Mn2 O18 175.24(9)
O6 Dy2 Mn2 O18 -107.89(18)
O7 Dy2 Mn2 O18 115.38(17)
O21 Dy2 Mn2 O18 5.65(10)
N12 Dy2 Mn2 O18 -84.33(13)
N14 Dy2 Mn2 O18 89.54(13)
N31 Dy2 Mn2 O18 1.4(2)
O20 Dy2 Mn2 Dy1 -1.72(9)
O28 Dy2 Mn2 Dy1 169.63(9)
O6 Dy2 Mn2 Dy1 -113.50(16)
O7 Dy2 Mn2 Dy1 109.78(14)
O21 Dy2 Mn2 Dy1 0.04(10)
N12 Dy2 Mn2 Dy1 -89.94(10)
N14 Dy2 Mn2 Dy1 83.94(10)
N31 Dy2 Mn2 Dy1 -4.2(2)
O12 Dy4 Mn4 O13 23.2(3)
O23 Dy4 Mn4 O13 -77.6(2)
O14 Dy4 Mn4 O13 179.2(3)
O11 Dy4 Mn4 O13 -40.5(2)
O25 Dy4 Mn4 O13 114.8(2)
O10 Dy4 Mn4 O13 -116.2(2)
O24 Dy4 Mn4 O13 165.8(2)
N24 Dy4 Mn4 O13 41.2(2)
N32 Dy4 Mn4 O13 139.2(2)
O12 Dy4 Mn4 O14 -156.0(2)
O23 Dy4 Mn4 O14 103.22(17)
O11 Dy4 Mn4 O14 140.28(19)
O25 Dy4 Mn4 O14 -64.39(17)
O10 Dy4 Mn4 O14 64.61(19)
O24 Dy4 Mn4 O14 -13.39(17)
N24 Dy4 Mn4 O14 -138.0(2)
N32 Dy4 Mn4 O14 -39.98(19)
O23 Dy4 Mn4 O12 -100.79(17)
O14 Dy4 Mn4 O12 156.0(2)
O11 Dy4 Mn4 O12 -63.7(2)
O25 Dy4 Mn4 O12 91.61(17)
O10 Dy4 Mn4 O12 -139.39(19)
O24 Dy4 Mn4 O12 142.61(17)
N24 Dy4 Mn4 O12 18.0(2)
N32 Dy4 Mn4 O12 116.02(19)
O12 Dy4 Mn4 N28 -178.1(2)
O23 Dy4 Mn4 N28 81.14(15)
O14 Dy4 Mn4 N28 -22.1(2)
O11 Dy4 Mn4 N28 118.21(18)
O25 Dy4 Mn4 N28 -86.46(15)
O10 Dy4 Mn4 N28 42.54(18)
O24 Dy4 Mn4 N28 -35.46(16)
N24 Dy4 Mn4 N28 -160.05(19)
N32 Dy4 Mn4 N28 -62.05(18)
O12 Dy4 Mn4 O22 92.19(17)
O23 Dy4 Mn4 O22 -8.60(12)
O14 Dy4 Mn4 O22 -111.82(17)
O11 Dy4 Mn4 O22 28.47(10)
O25 Dy4 Mn4 O22 -176.20(12)
O10 Dy4 Mn4 O22 -47.21(9)
O24 Dy4 Mn4 O22 -125.21(12)
N24 Dy4 Mn4 O22 110.21(11)
N32 Dy4 Mn4 O22 -151.79(9)
O12 Dy4 Mn4 N26 -73.3(2)
O23 Dy4 Mn4 N26 -174.13(12)
O14 Dy4 Mn4 N26 82.7(2)
O11 Dy4 Mn4 N26 -137.07(15)
O25 Dy4 Mn4 N26 18.26(12)
O10 Dy4 Mn4 N26 147.26(15)
O24 Dy4 Mn4 N26 69.26(12)
N24 Dy4 Mn4 N26 -55.33(16)
N32 Dy4 Mn4 N26 42.67(15)
N2 C8 N1 C6 3.0(5)
C9 C8 N1 C6 -175.3(5)
N2 C8 N1 C7 -179.2(4)
C9 C8 N1 C7 2.5(7)
C5 C6 N1 C8 178.6(6)
C1 C6 N1 C8 -2.6(5)
C5 C6 N1 C7 0.8(7)
C1 C6 N1 C7 179.6(4)
N1 C8 N2 C1 -2.0(5)
C9 C8 N2 C1 176.4(4)
N1 C8 N2 Mn1 174.2(3)
C9 C8 N2 Mn1 -7.5(5)
C2 C1 N2 C8 -175.9(6)
C6 C1 N2 C8 0.2(5)
C2 C1 N2 Mn1 10.0(8)
C6 C1 N2 Mn1 -173.8(4)
O2 Mn1 N2 C8 -165.6(3)
O1 Mn1 N2 C8 12.5(3)
O3 Mn1 N2 C8 22.6(8)
N4 Mn1 N2 C8 -87.1(3)
O19 Mn1 N2 C8 113.9(3)
O2 Mn1 N2 C1 8.3(5)
O1 Mn1 N2 C1 -173.7(5)
O3 Mn1 N2 C1 -163.5(4)
N4 Mn1 N2 C1 86.7(5)
O19 Mn1 N2 C1 -72.3(5)
C10 C15 N3 C17 -1.2(5)
C14 C15 N3 C17 176.8(6)
C10 C15 N3 C16 174.1(4)
C14 C15 N3 C16 -7.9(8)
N4 C17 N3 C15 2.7(5)
C18 C17 N3 C15 179.9(5)
N4 C17 N3 C16 -172.8(3)
C18 C17 N3 C16 4.3(7)
N3 C17 N4 C10 -3.0(4)
C18 C17 N4 C10 179.7(4)
N3 C17 N4 Mn1 174.6(3)
C18 C17 N4 Mn1 -2.7(5)
C11 C10 N4 C17 -176.7(5)
C15 C10 N4 C17 2.1(5)
C11 C10 N4 Mn1 7.8(8)
C15 C10 N4 Mn1 -173.4(4)
O2 Mn1 N4 C17 8.9(2)
O1 Mn1 N4 C17 -169.4(2)
O3 Mn1 N4 C17 110.8(2)
N2 Mn1 N4 C17 -87.0(3)
O19 Mn1 N4 C17 17.0(6)
O2 Mn1 N4 C10 -175.6(5)
O1 Mn1 N4 C10 6.0(5)
O3 Mn1 N4 C10 -73.7(5)
N2 Mn1 N4 C10 88.5(5)
O19 Mn1 N4 C10 -167.6(4)
C23 C24 N5 C26 179.1(6)
C19 C24 N5 C26 -1.0(6)
C23 C24 N5 C25 3.8(9)
C19 C24 N5 C25 -176.3(4)
N6 C26 N5 C24 -1.9(6)
C27 C26 N5 C24 179.8(5)
N6 C26 N5 C25 173.4(4)
C27 C26 N5 C25 -4.8(7)
N5 C26 N6 C19 3.9(5)
C27 C26 N6 C19 -177.8(5)
N5 C26 N6 Dy1 -169.6(3)
C27 C26 N6 Dy1 8.7(6)
C20 C19 N6 C26 174.9(7)
C24 C19 N6 C26 -4.4(6)
C20 C19 N6 Dy1 -14.5(10)
C24 C19 N6 Dy1 166.2(3)
O3 Dy1 N6 C26 -8.2(3)
O18 Dy1 N6 C26 52.6(3)
O4 Dy1 N6 C26 108.3(3)
O1 Dy1 N6 C26 -33.4(3)
O16 Dy1 N6 C26 -100.1(3)
O5 Dy1 N6 C26 124.0(3)
O15 Dy1 N6 C26 -119.7(3)
N8 Dy1 N6 C26 175.3(3)
N29 Dy1 N6 C26 -107.7(3)
Mn2 Dy1 N6 C26 99.5(3)
O3 Dy1 N6 C19 -178.1(5)
O18 Dy1 N6 C19 -117.3(4)
O4 Dy1 N6 C19 -61.7(4)
O1 Dy1 N6 C19 156.6(4)
O16 Dy1 N6 C19 89.9(4)
O5 Dy1 N6 C19 -46.0(5)
O15 Dy1 N6 C19 70.3(4)
N8 Dy1 N6 C19 5.3(4)
N29 Dy1 N6 C19 82.3(4)
Mn2 Dy1 N6 C19 -70.5(4)
C32 C33 N7 C35 -178.4(6)
C28 C33 N7 C35 -2.0(5)
C32 C33 N7 C34 1.3(9)
C28 C33 N7 C34 177.7(4)
N8 C35 N7 C33 3.4(5)
C36 C35 N7 C33 -178.9(5)
N8 C35 N7 C34 -176.3(3)
C36 C35 N7 C34 1.3(6)
N7 C35 N8 C28 -3.2(4)
C36 C35 N8 C28 179.0(5)
N7 C35 N8 Dy1 179.9(2)
C36 C35 N8 Dy1 2.1(5)
C29 C28 N8 C35 178.5(6)
C33 C28 N8 C35 2.1(5)
C29 C28 N8 Dy1 -6.0(9)
C33 C28 N8 Dy1 177.5(3)
O3 Dy1 N8 C35 -76.2(4)
O18 Dy1 N8 C35 39.0(3)
O4 Dy1 N8 C35 10.3(2)
O1 Dy1 N8 C35 155.1(2)
O16 Dy1 N8 C35 -147.5(3)
O5 Dy1 N8 C35 81.2(2)
O15 Dy1 N8 C35 158.9(3)
N6 Dy1 N8 C35 -70.7(2)
N29 Dy1 N8 C35 -173.1(3)
Mn2 Dy1 N8 C35 44.6(2)
O3 Dy1 N8 C28 108.5(4)
O18 Dy1 N8 C28 -136.2(4)
O4 Dy1 N8 C28 -165.0(4)
O1 Dy1 N8 C28 -20.2(5)
O16 Dy1 N8 C28 37.2(4)
O5 Dy1 N8 C28 -94.1(4)
O15 Dy1 N8 C28 -16.4(4)
N6 Dy1 N8 C28 114.1(4)
N29 Dy1 N8 C28 11.7(4)
Mn2 Dy1 N8 C28 -130.6(4)
N10 C44 N9 C42 1.2(5)
C45 C44 N9 C42 -177.8(6)
N10 C44 N9 C43 -177.0(4)
C45 C44 N9 C43 3.9(8)
C37 C42 N9 C44 -1.4(5)
C41 C42 N9 C44 176.0(6)
C37 C42 N9 C43 176.6(4)
C41 C42 N9 C43 -6.0(9)
N9 C44 N10 C37 -0.5(5)
C45 C44 N10 C37 178.7(5)
N9 C44 N10 Mn2 -173.3(3)
C45 C44 N10 Mn2 5.9(5)
C38 C37 N10 C44 -177.4(6)
C42 C37 N10 C44 -0.4(5)
C38 C37 N10 Mn2 -9.0(8)
C42 C37 N10 Mn2 167.9(4)
O6 Mn2 N10 C44 -97.5(3)
O7 Mn2 N10 C44 -175.1(3)
O5 Mn2 N10 C44 1.9(3)
O4 Mn2 N10 C44 87.7(3)
O18 Mn2 N10 C44 20.8(5)
Dy1 Mn2 N10 C44 41.7(3)
Dy2 Mn2 N10 C44 -132.2(3)
O6 Mn2 N10 C37 94.6(5)
O7 Mn2 N10 C37 17.0(5)
O5 Mn2 N10 C37 -166.0(5)
O4 Mn2 N10 C37 -80.2(5)
O18 Mn2 N10 C37 -147.1(4)
Dy1 Mn2 N10 C37 -126.2(5)
Dy2 Mn2 N10 C37 59.9(5)
C50 C51 N11 C53 -175.4(6)
C46 C51 N11 C53 -0.7(5)
C50 C51 N11 C52 7.7(7)
C46 C51 N11 C52 -177.6(4)
N12 C53 N11 C51 0.4(5)
C54 C53 N11 C51 174.1(4)
N12 C53 N11 C52 177.4(4)
C54 C53 N11 C52 -9.0(6)
N11 C53 N12 C46 0.1(4)
C54 C53 N12 C46 -173.2(5)
N11 C53 N12 Dy2 -175.5(2)
C54 C53 N12 Dy2 11.2(6)
C47 C46 N12 C53 173.9(6)
C51 C46 N12 C53 -0.5(5)
C47 C46 N12 Dy2 -12.6(8)
C51 C46 N12 Dy2 173.0(3)
O20 Dy2 N12 C53 -92.3(3)
O28 Dy2 N12 C53 81.1(3)
O6 Dy2 N12 C53 -11.6(2)
O7 Dy2 N12 C53 -11.4(4)
O21 Dy2 N12 C53 -154.7(3)
O22 Dy2 N12 C53 150.6(3)
N14 Dy2 N12 C53 178.1(4)
N31 Dy2 N12 C53 177.6(3)
Mn2 Dy2 N12 C53 -25.2(3)
O20 Dy2 N12 C46 94.5(4)
O28 Dy2 N12 C46 -92.0(4)
O6 Dy2 N12 C46 175.2(5)
O7 Dy2 N12 C46 175.4(3)
O21 Dy2 N12 C46 32.1(4)
O22 Dy2 N12 C46 -22.6(4)
N14 Dy2 N12 C46 4.9(9)
N31 Dy2 N12 C46 4.5(4)
Mn2 Dy2 N12 C46 161.6(4)
N14 C62 N13 C60 4.3(4)
C63 C62 N13 C60 -178.9(4)
N14 C62 N13 C61 -173.8(3)
C63 C62 N13 C61 3.0(7)
C59 C60 N13 C62 177.7(6)
C55 C60 N13 C62 -1.3(4)
C59 C60 N13 C61 -4.2(8)
C55 C60 N13 C61 176.9(3)
N13 C62 N14 C55 -5.3(4)
C63 C62 N14 C55 177.8(4)
N13 C62 N14 Dy2 173.6(2)
C63 C62 N14 Dy2 -3.3(5)
C56 C55 N14 C62 -179.9(5)
C60 C55 N14 C62 4.1(4)
C56 C55 N14 Dy2 1.6(8)
C60 C55 N14 Dy2 -174.4(3)
O20 Dy2 N14 C62 87.1(3)
O28 Dy2 N14 C62 -84.1(3)
O6 Dy2 N14 C62 8.4(3)
O7 Dy2 N14 C62 5.1(3)
O21 Dy2 N14 C62 149.6(3)
O22 Dy2 N14 C62 -156.0(3)
N12 Dy2 N14 C62 177.1(4)
N31 Dy2 N14 C62 177.5(3)
Mn2 Dy2 N14 C62 20.4(3)
O20 Dy2 N14 C55 -94.5(4)
O28 Dy2 N14 C55 94.3(4)
O6 Dy2 N14 C55 -173.2(3)
O7 Dy2 N14 C55 -176.5(4)
O21 Dy2 N14 C55 -32.0(4)
O22 Dy2 N14 C55 22.4(4)
N12 Dy2 N14 C55 -4.5(8)
N31 Dy2 N14 C55 -4.1(4)
Mn2 Dy2 N14 C55 -161.3(4)
N16 C71 N15 C69 0.3(5)
C72 C71 N15 C69 173.0(5)
N16 C71 N15 C70 -178.0(4)
C72 C71 N15 C70 -5.4(7)
C64 C69 N15 C71 0.7(5)
C68 C69 N15 C71 -175.9(5)
C64 C69 N15 C70 179.1(4)
C68 C69 N15 C70 2.5(7)
N15 C71 N16 C64 -1.2(5)
C72 C71 N16 C64 -173.9(5)
N15 C71 N16 Dy3 -175.9(2)
C72 C71 N16 Dy3 11.4(6)
C69 C64 N16 C71 1.7(5)
C65 C64 N16 C71 175.8(6)
C69 C64 N16 Dy3 173.7(3)
C65 C64 N16 Dy3 -12.2(9)
O21 Dy3 N16 C71 -92.9(3)
O27 Dy3 N16 C71 79.8(3)
O8 Dy3 N16 C71 -9.7(2)
O20 Dy3 N16 C71 -155.8(3)
O9 Dy3 N16 C71 -14.1(3)
O19 Dy3 N16 C71 149.7(3)
N18 Dy3 N16 C71 -174.4(4)
N30 Dy3 N16 C71 177.3(3)
O21 Dy3 N16 C64 95.5(4)
O27 Dy3 N16 C64 -91.9(4)
O8 Dy3 N16 C64 178.7(5)
O20 Dy3 N16 C64 32.6(4)
O9 Dy3 N16 C64 174.3(4)
O19 Dy3 N16 C64 -22.0(4)
N18 Dy3 N16 C64 14.0(8)
N30 Dy3 N16 C64 5.7(4)
N18 C80 N17 C78 0.8(4)
C81 C80 N17 C78 -176.0(5)
N18 C80 N17 C79 -178.6(3)
C81 C80 N17 C79 4.6(7)
C73 C78 N17 C80 -1.1(5)
C77 C78 N17 C80 178.4(5)
C73 C78 N17 C79 178.3(4)
C77 C78 N17 C79 -2.2(7)
N17 C80 N18 C73 -0.2(5)
C81 C80 N18 C73 176.6(5)
N17 C80 N18 Dy3 175.6(2)
C81 C80 N18 Dy3 -7.6(6)
C74 C73 N18 C80 -177.5(6)
C78 C73 N18 C80 -0.5(5)
C74 C73 N18 Dy3 8.5(8)
C78 C73 N18 Dy3 -174.5(3)
O21 Dy3 N18 C80 89.3(3)
O27 Dy3 N18 C80 -81.8(3)
O8 Dy3 N18 C80 8.8(3)
O20 Dy3 N18 C80 151.9(3)
O9 Dy3 N18 C80 7.2(3)
O19 Dy3 N18 C80 -154.1(3)
N16 Dy3 N18 C80 170.7(4)
N30 Dy3 N18 C80 179.0(3)
O21 Dy3 N18 C73 -96.9(4)
O27 Dy3 N18 C73 92.0(4)
O8 Dy3 N18 C73 -177.4(3)
O20 Dy3 N18 C73 -34.3(4)
O9 Dy3 N18 C73 -179.0(4)
O19 Dy3 N18 C73 19.7(4)
N16 Dy3 N18 C73 -15.5(8)
N30 Dy3 N18 C73 -7.2(4)
N20 C89 N19 C87 -1.5(5)
C90 C89 N19 C87 -177.8(5)
N20 C89 N19 C88 -179.0(4)
C90 C89 N19 C88 4.7(7)
C86 C87 N19 C89 -179.2(6)
C82 C87 N19 C89 0.6(5)
C86 C87 N19 C88 -1.6(8)
C82 C87 N19 C88 178.2(4)
N19 C89 N20 C82 1.8(4)
C90 C89 N20 C82 178.5(5)
N19 C89 N20 Mn3 -170.8(3)
C90 C89 N20 Mn3 5.9(5)
C83 C82 N20 C89 -178.1(6)
C87 C82 N20 C89 -1.4(5)
C83 C82 N20 Mn3 -11.0(9)
C87 C82 N20 Mn3 165.7(4)
O10 Mn3 N20 C89 2.5(2)
O8 Mn3 N20 C89 -94.1(3)
O11 Mn3 N20 C89 91.2(3)
O9 Mn3 N20 C89 -173.0(2)
O23 Mn3 N20 C89 24.1(4)
O10 Mn3 N20 C82 -164.8(6)
O8 Mn3 N20 C82 98.7(5)
O11 Mn3 N20 C82 -76.0(5)
O9 Mn3 N20 C82 19.8(6)
O23 Mn3 N20 C82 -143.1(4)
C91 C96 N21 C98 -0.2(5)
C95 C96 N21 C98 178.1(6)
C91 C96 N21 C97 172.6(4)
C95 C96 N21 C97 -9.1(8)
N22 C98 N21 C96 0.5(5)
C99 C98 N21 C96 -179.4(5)
N22 C98 N21 C97 -172.6(3)
C99 C98 N21 C97 7.5(8)
N21 C98 N22 C91 -0.6(5)
C99 C98 N22 C91 179.3(5)
N21 C98 N22 Dy4 177.9(2)
C99 C98 N22 Dy4 -2.2(6)
C96 C91 N22 C98 0.5(5)
C92 C91 N22 C98 -179.2(6)
C96 C91 N22 Dy4 -177.3(3)
C92 C91 N22 Dy4 3.0(8)
O12 Dy4 N22 C98 -62.6(4)
O23 Dy4 N22 C98 46.1(3)
O14 Dy4 N22 C98 164.6(3)
O11 Dy4 N22 C98 14.3(3)
O25 Dy4 N22 C98 -144.8(3)
O10 Dy4 N22 C98 85.6(3)
O24 Dy4 N22 C98 162.6(3)
N24 Dy4 N22 C98 -70.1(3)
N32 Dy4 N22 C98 -169.9(3)
O12 Dy4 N22 C91 115.0(4)
O23 Dy4 N22 C91 -136.3(4)
O14 Dy4 N22 C91 -17.7(6)
O11 Dy4 N22 C91 -168.0(5)
O25 Dy4 N22 C91 32.8(4)
O10 Dy4 N22 C91 -96.7(4)
O24 Dy4 N22 C91 -19.7(4)
N24 Dy4 N22 C91 107.6(4)
N32 Dy4 N22 C91 7.8(4)
C100 C105 N23 C107 -1.3(5)
C104 C105 N23 C107 -172.8(6)
C100 C105 N23 C106 179.1(4)
C104 C105 N23 C106 7.6(9)
N24 C107 N23 C105 -2.7(5)
C108 C107 N23 C105 177.6(5)
N24 C107 N23 C106 177.0(4)
C108 C107 N23 C106 -2.7(7)
N23 C107 N24 C100 5.3(5)
C108 C107 N24 C100 -175.0(5)
N23 C107 N24 Dy4 -168.7(3)
C108 C107 N24 Dy4 11.0(6)
C101 C100 N24 C107 177.1(6)
C105 C100 N24 C107 -6.1(6)
C101 C100 N24 Dy4 -11.4(9)
C105 C100 N24 Dy4 165.5(3)
O12 Dy4 N24 C107 -10.4(3)
O23 Dy4 N24 C107 43.4(3)
O14 Dy4 N24 C107 -45.0(3)
O11 Dy4 N24 C107 97.1(3)
O25 Dy4 N24 C107 -109.6(3)
O10 Dy4 N24 C107 122.1(3)
O24 Dy4 N24 C107 -128.9(3)
N22 Dy4 N24 C107 164.6(3)
N32 Dy4 N24 C107 -117.2(3)
Mn4 Dy4 N24 C107 -21.0(3)
O12 Dy4 N24 C100 178.4(5)
O23 Dy4 N24 C100 -127.7(4)
O14 Dy4 N24 C100 143.8(4)
O11 Dy4 N24 C100 -74.1(4)
O25 Dy4 N24 C100 79.2(4)
O10 Dy4 N24 C100 -49.1(5)
O24 Dy4 N24 C100 60.0(5)
N22 Dy4 N24 C100 -6.6(4)
N32 Dy4 N24 C100 71.6(4)
Mn4 Dy4 N24 C100 167.9(4)
C109 C114 N25 C116 1.0(5)
C113 C114 N25 C116 -178.7(6)
C109 C114 N25 C115 178.9(3)
C113 C114 N25 C115 -0.8(8)
N26 C116 N25 C114 1.5(5)
C117 C116 N25 C114 177.2(5)
N26 C116 N25 C115 -176.4(3)
C117 C116 N25 C115 -0.7(7)
N25 C116 N26 C109 -3.4(4)
C117 C116 N26 C109 -179.3(5)
N25 C116 N26 Mn4 176.6(3)
C117 C116 N26 Mn4 0.7(5)
C114 C109 N26 C116 4.0(5)
C110 C109 N26 C116 -179.5(5)
C114 C109 N26 Mn4 -176.0(4)
C110 C109 N26 Mn4 0.5(8)
O13 Mn4 N26 C116 6.7(2)
O14 Mn4 N26 C116 -171.0(2)
O12 Mn4 N26 C116 108.1(2)
N28 Mn4 N26 C116 -89.6(2)
O22 Mn4 N26 C116 15.2(5)
Dy4 Mn4 N26 C116 146.4(2)
O13 Mn4 N26 C109 -173.3(5)
O14 Mn4 N26 C109 9.0(5)
O12 Mn4 N26 C109 -71.9(5)
N28 Mn4 N26 C109 90.4(5)
O22 Mn4 N26 C109 -164.8(4)
Dy4 Mn4 N26 C109 -33.6(5)
C122 C123 N27 C125 177.3(5)
C118 C123 N27 C125 -3.0(5)
C122 C123 N27 C124 -0.2(8)
C118 C123 N27 C124 179.6(4)
N28 C125 N27 C123 3.2(5)
C126 C125 N27 C123 -176.6(5)
N28 C125 N27 C124 -179.3(3)
C126 C125 N27 C124 0.9(7)
N27 C125 N28 C118 -2.0(4)
C126 C125 N28 C118 177.8(4)
N27 C125 N28 Mn4 175.2(2)
C126 C125 N28 Mn4 -4.9(5)
C119 C118 N28 C125 -173.3(5)
C123 C118 N28 C125 0.1(5)
C119 C118 N28 Mn4 11.0(8)
C123 C118 N28 Mn4 -175.6(4)
O13 Mn4 N28 C125 -166.8(3)
O14 Mn4 N28 C125 11.9(3)
O12 Mn4 N28 C125 22.9(7)
O22 Mn4 N28 C125 112.4(2)
N26 Mn4 N28 C125 -86.2(3)
Dy4 Mn4 N28 C125 26.8(3)
O13 Mn4 N28 C118 8.8(5)
O14 Mn4 N28 C118 -172.5(5)
O12 Mn4 N28 C118 -161.5(4)
O22 Mn4 N28 C118 -71.9(5)
N26 Mn4 N28 C118 89.4(5)
Dy4 Mn4 N28 C118 -157.6(4)
O3 Dy1 N29 O16 -48.7(3)
O18 Dy1 N29 O16 -131.3(3)
O4 Dy1 N29 O16 101.4(3)
O1 Dy1 N29 O16 -102.5(3)
O5 Dy1 N29 O16 169.3(2)
O15 Dy1 N29 O16 176.0(4)
N6 Dy1 N29 O16 17.4(3)
N8 Dy1 N29 O16 96.0(3)
Mn2 Dy1 N29 O16 159.0(2)
O3 Dy1 N29 O15 135.4(2)
O18 Dy1 N29 O15 52.7(3)
O4 Dy1 N29 O15 -74.6(3)
O1 Dy1 N29 O15 81.5(2)
O16 Dy1 N29 O15 -176.0(4)
O5 Dy1 N29 O15 -6.7(2)
N6 Dy1 N29 O15 -158.5(2)
N8 Dy1 N29 O15 -79.9(2)
O21 Dy3 N30 O20 4.4(2)
O27 Dy3 N30 O20 -169.9(2)
O8 Dy3 N30 O20 80.5(3)
O9 Dy3 N30 O20 -70.8(4)
O19 Dy3 N30 O20 174.3(4)
N16 Dy3 N30 O20 92.8(3)
N18 Dy3 N30 O20 -84.8(3)
O21 Dy3 N30 O19 -169.8(2)
O27 Dy3 N30 O19 15.8(3)
O8 Dy3 N30 O19 -93.8(3)
O20 Dy3 N30 O19 -174.3(4)
O9 Dy3 N30 O19 115.0(3)
N16 Dy3 N30 O19 -81.5(3)
N18 Dy3 N30 O19 100.9(3)
O20 Dy2 N31 O22 -171.46(18)
O28 Dy2 N31 O22 16.8(2)
O6 Dy2 N31 O22 -96.3(3)
O7 Dy2 N31 O22 113.4(2)
O21 Dy2 N31 O22 -176.2(3)
N12 Dy2 N31 O22 -80.25(19)
N14 Dy2 N31 O22 99.86(19)
Mn2 Dy2 N31 O22 -169.15(18)
O20 Dy2 N31 O21 4.76(18)
O28 Dy2 N31 O21 -166.94(19)
O6 Dy2 N31 O21 79.9(3)
O7 Dy2 N31 O21 -70.4(3)
O22 Dy2 N31 O21 176.2(3)
N12 Dy2 N31 O21 95.97(19)
N14 Dy2 N31 O21 -83.92(19)
Mn2 Dy2 N31 O21 7.1(4)
O12 Dy4 N32 O25 -48.2(2)
O23 Dy4 N32 O25 -135.7(2)
O14 Dy4 N32 O25 -100.0(2)
O11 Dy4 N32 O25 101.0(3)
O10 Dy4 N32 O25 166.48(19)
O24 Dy4 N32 O25 175.3(3)
N24 Dy4 N32 O25 17.4(2)
N22 Dy4 N32 O25 94.0(2)
Mn4 Dy4 N32 O25 -78.63(19)
O12 Dy4 N32 O24 136.47(17)
O23 Dy4 N32 O24 48.9(2)
O14 Dy4 N32 O24 84.64(18)
O11 Dy4 N32 O24 -74.4(3)
O25 Dy4 N32 O24 -175.3(3)
O10 Dy4 N32 O24 -8.87(19)
N24 Dy4 N32 O24 -157.91(18)
N22 Dy4 N32 O24 -81.33(18)
Mn4 Dy4 N32 O24 106.02(16)
C8 C9 O1 Mn1 15.6(4)
C8 C9 O1 Dy1 -158.0(2)
O3 Mn1 O1 C9 167.0(3)
N2 Mn1 O1 C9 -16.3(3)
N4 Mn1 O1 C9 75.2(3)
O19 Mn1 O1 C9 -107.2(2)
O3 Mn1 O1 Dy1 -17.56(16)
N2 Mn1 O1 Dy1 159.10(19)
N4 Mn1 O1 Dy1 -109.40(16)
O19 Mn1 O1 Dy1 68.20(16)
O3 Dy1 O1 C9 -169.7(4)
O18 Dy1 O1 C9 109.6(3)
O4 Dy1 O1 C9 105.8(3)
O16 Dy1 O1 C9 -78.4(3)
O5 Dy1 O1 C9 49.3(3)
O15 Dy1 O1 C9 -23.8(3)
N6 Dy1 O1 C9 -143.8(3)
N8 Dy1 O1 C9 -19.9(5)
N29 Dy1 O1 C9 -53.0(3)
Mn2 Dy1 O1 C9 81.8(3)
O3 Dy1 O1 Mn1 16.16(15)
O18 Dy1 O1 Mn1 -64.53(16)
O4 Dy1 O1 Mn1 -68.3(2)
O16 Dy1 O1 Mn1 107.52(17)
O5 Dy1 O1 Mn1 -124.84(16)
O15 Dy1 O1 Mn1 162.05(19)
N6 Dy1 O1 Mn1 42.1(2)
N8 Dy1 O1 Mn1 165.98(17)
N29 Dy1 O1 Mn1 132.86(19)
Mn2 Dy1 O1 Mn1 -92.34(14)
C17 C18 O2 Mn1 17.0(5)
O3 Mn1 O2 C18 -105.8(3)
N2 Mn1 O2 C18 76.9(3)
N4 Mn1 O2 C18 -14.6(3)
O19 Mn1 O2 C18 168.4(3)
C26 C27 O3 Mn1 173.3(3)
C26 C27 O3 Dy1 -7.5(6)
O2 Mn1 O3 C27 16.0(3)
O1 Mn1 O3 C27 -162.1(3)
N2 Mn1 O3 C27 -172.3(5)
N4 Mn1 O3 C27 -62.7(3)
O19 Mn1 O3 C27 95.7(3)
O2 Mn1 O3 Dy1 -163.37(16)
O1 Mn1 O3 Dy1 18.50(16)
N2 Mn1 O3 Dy1 8.3(7)
N4 Mn1 O3 Dy1 117.90(18)
O19 Mn1 O3 Dy1 -83.69(16)
O18 Dy1 O3 C27 -113.9(4)
O4 Dy1 O3 C27 -58.1(4)
O1 Dy1 O3 C27 164.6(4)
O16 Dy1 O3 C27 85.4(4)
O5 Dy1 O3 C27 -133.3(4)
O15 Dy1 O3 C27 126.6(4)
N6 Dy1 O3 C27 8.9(4)
N8 Dy1 O3 C27 15.0(5)
N29 Dy1 O3 C27 104.2(4)
Mn2 Dy1 O3 C27 -96.0(4)
O18 Dy1 O3 Mn1 65.46(17)
O4 Dy1 O3 Mn1 121.27(17)
O1 Dy1 O3 Mn1 -16.10(15)
O16 Dy1 O3 Mn1 -95.28(18)
O5 Dy1 O3 Mn1 46.0(3)
O15 Dy1 O3 Mn1 -54.1(2)
N6 Dy1 O3 Mn1 -171.7(2)
N8 Dy1 O3 Mn1 -165.69(18)
N29 Dy1 O3 Mn1 -76.42(18)
Mn2 Dy1 O3 Mn1 83.31(17)
C35 C36 O4 Mn2 -89.7(4)
C35 C36 O4 Dy1 31.8(5)
O6 Mn2 O4 C36 -136.1(5)
O7 Mn2 O4 C36 -83.6(3)
O5 Mn2 O4 C36 104.1(3)
N10 Mn2 O4 C36 24.2(3)
O18 Mn2 O4 C36 175.9(3)
Dy1 Mn2 O4 C36 132.0(3)
Dy2 Mn2 O4 C36 -115.1(3)
O6 Mn2 O4 Dy1 91.9(6)
O7 Mn2 O4 Dy1 144.32(13)
O5 Mn2 O4 Dy1 -27.94(14)
N10 Mn2 O4 Dy1 -107.82(15)
O18 Mn2 O4 Dy1 43.84(12)
Dy2 Mn2 O4 Dy1 112.82(11)
O3 Dy1 O4 C36 120.3(3)
O18 Dy1 O4 C36 -176.7(3)
O1 Dy1 O4 C36 -172.6(3)
O16 Dy1 O4 C36 14.0(3)
O5 Dy1 O4 C36 -107.9(3)
O15 Dy1 O4 C36 -64.9(3)
N6 Dy1 O4 C36 62.1(3)
N8 Dy1 O4 C36 -23.2(3)
N29 Dy1 O4 C36 -28.9(4)
Mn2 Dy1 O4 C36 -131.7(3)
O3 Dy1 O4 Mn2 -107.97(15)
O18 Dy1 O4 Mn2 -45.00(13)
O1 Dy1 O4 Mn2 -40.9(2)
O16 Dy1 O4 Mn2 145.69(15)
O5 Dy1 O4 Mn2 23.77(12)
O15 Dy1 O4 Mn2 66.8(2)
N6 Dy1 O4 Mn2 -166.15(17)
N8 Dy1 O4 Mn2 108.52(17)
N29 Dy1 O4 Mn2 102.8(2)
C44 C45 O5 Mn2 15.9(5)
C44 C45 O5 Dy1 -104.2(4)
O6 Mn2 O5 C45 86.1(3)
O4 Mn2 O5 C45 -107.3(3)
N10 Mn2 O5 C45 -10.0(3)
O18 Mn2 O5 C45 179.7(3)
Dy1 Mn2 O5 C45 -134.4(3)
Dy2 Mn2 O5 C45 116.8(3)
O6 Mn2 O5 Dy1 -139.48(12)
O4 Mn2 O5 Dy1 27.13(13)
N10 Mn2 O5 Dy1 124.42(16)
O18 Mn2 O5 Dy1 -45.90(12)
Dy2 Mn2 O5 Dy1 -108.80(11)
O3 Dy1 O5 C45 -161.7(2)
O18 Dy1 O5 C45 176.9(3)
O4 Dy1 O5 C45 105.4(3)
O1 Dy1 O5 C45 -110.5(2)
O16 Dy1 O5 C45 -33.3(3)
O15 Dy1 O5 C45 -42.3(2)
N6 Dy1 O5 C45 88.7(3)
N8 Dy1 O5 C45 36.1(2)
N29 Dy1 O5 C45 -39.1(3)
Mn2 Dy1 O5 C45 129.1(3)
O3 Dy1 O5 Mn2 69.2(2)
O18 Dy1 O5 Mn2 47.80(13)
O4 Dy1 O5 Mn2 -23.73(12)
O1 Dy1 O5 Mn2 120.38(14)
O16 Dy1 O5 Mn2 -162.40(12)
O15 Dy1 O5 Mn2 -171.37(15)
N6 Dy1 O5 Mn2 -40.4(3)
N8 Dy1 O5 Mn2 -92.95(15)
N29 Dy1 O5 Mn2 -168.17(12)
C53 C54 O6 Mn2 153.5(3)
C53 C54 O6 Dy2 -12.0(5)
O7 Mn2 O6 C54 164.1(3)
O5 Mn2 O6 C54 -23.2(3)
O4 Mn2 O6 C54 -141.4(5)
N10 Mn2 O6 C54 58.3(3)
O18 Mn2 O6 C54 -95.7(3)
Dy1 Mn2 O6 C54 -63.9(3)
Dy2 Mn2 O6 C54 -167.9(4)
O7 Mn2 O6 Dy2 -28.05(14)
O5 Mn2 O6 Dy2 144.68(14)
O4 Mn2 O6 Dy2 26.4(7)
N10 Mn2 O6 Dy2 -133.81(15)
O18 Mn2 O6 Dy2 72.14(15)
Dy1 Mn2 O6 Dy2 103.97(14)
O20 Dy2 O6 C54 108.1(3)
O28 Dy2 O6 C54 -83.1(3)
O7 Dy2 O6 C54 -166.4(3)
O21 Dy2 O6 C54 70.7(3)
O22 Dy2 O6 C54 -15.2(3)
N12 Dy2 O6 C54 13.4(3)
N14 Dy2 O6 C54 -169.9(3)
N31 Dy2 O6 C54 30.6(4)
Mn2 Dy2 O6 C54 167.9(4)
O20 Dy2 O6 Mn2 -59.80(15)
O28 Dy2 O6 Mn2 109.03(13)
O7 Dy2 O6 Mn2 25.66(13)
O21 Dy2 O6 Mn2 -97.22(15)
O22 Dy2 O6 Mn2 176.86(12)
N12 Dy2 O6 Mn2 -154.55(19)
N14 Dy2 O6 Mn2 22.2(2)
N31 Dy2 O6 Mn2 -137.30(19)
C62 C63 O7 Mn2 -146.3(3)
C62 C63 O7 Dy2 7.9(5)
O6 Mn2 O7 C63 -174.1(3)
O4 Mn2 O7 C63 18.3(3)
N10 Mn2 O7 C63 -80.2(3)
O18 Mn2 O7 C63 91.9(3)
Dy1 Mn2 O7 C63 51.6(3)
Dy2 Mn2 O7 C63 158.2(3)
O6 Mn2 O7 Dy2 27.75(13)
O4 Mn2 O7 Dy2 -139.87(14)
N10 Mn2 O7 Dy2 121.60(15)
O18 Mn2 O7 Dy2 -66.31(15)
Dy1 Mn2 O7 Dy2 -106.61(13)
O20 Dy2 O7 C63 -99.0(3)
O28 Dy2 O7 C63 77.8(3)
O6 Dy2 O7 C63 175.9(3)
O21 Dy2 O7 C63 -58.1(3)
O22 Dy2 O7 C63 31.6(3)
N12 Dy2 O7 C63 175.7(3)
N14 Dy2 O7 C63 -7.0(3)
N31 Dy2 O7 C63 -21.7(4)
Mn2 Dy2 O7 C63 -159.0(3)
O20 Dy2 O7 Mn2 59.93(14)
O28 Dy2 O7 Mn2 -123.22(12)
O6 Dy2 O7 Mn2 -25.10(13)
O21 Dy2 O7 Mn2 100.83(13)
O22 Dy2 O7 Mn2 -169.42(16)
N12 Dy2 O7 Mn2 -25.4(2)
N14 Dy2 O7 Mn2 151.91(18)
N31 Dy2 O7 Mn2 137.3(2)
C71 C72 O8 Mn3 149.5(3)
C71 C72 O8 Dy3 -6.0(5)
O10 Mn3 O8 C72 -13.8(3)
O11 Mn3 O8 C72 -131.5(5)
O9 Mn3 O8 C72 172.2(3)
N20 Mn3 O8 C72 68.8(3)
O23 Mn3 O8 C72 -86.2(3)
O10 Mn3 O8 Dy3 145.91(15)
O11 Mn3 O8 Dy3 28.2(7)
O9 Mn3 O8 Dy3 -28.08(14)
N20 Mn3 O8 Dy3 -131.44(17)
O23 Mn3 O8 Dy3 73.59(12)
O21 Dy3 O8 C72 99.7(3)
O27 Dy3 O8 C72 -89.4(3)
O20 Dy3 O8 C72 61.6(3)
O9 Dy3 O8 C72 -175.3(3)
O19 Dy3 O8 C72 -24.3(4)
N16 Dy3 O8 C72 8.6(3)
N18 Dy3 O8 C72 -176.9(3)
N30 Dy3 O8 C72 21.8(4)
O21 Dy3 O8 Mn3 -59.79(13)
O27 Dy3 O8 Mn3 111.17(13)
O20 Dy3 O8 Mn3 -97.84(19)
O9 Dy3 O8 Mn3 25.27(13)
O19 Dy3 O8 Mn3 176.22(13)
N16 Dy3 O8 Mn3 -150.9(2)
N18 Dy3 O8 Mn3 23.6(2)
N30 Dy3 O8 Mn3 -137.64(19)
C80 C81 O9 Mn3 -150.4(3)
C80 C81 O9 Dy3 6.8(5)
O8 Mn3 O9 C81 -171.5(3)
O11 Mn3 O9 C81 21.3(3)
N20 Mn3 O9 C81 -75.3(3)
O23 Mn3 O9 C81 96.4(3)
O8 Mn3 O9 Dy3 27.31(13)
O11 Mn3 O9 Dy3 -139.84(14)
N20 Mn3 O9 Dy3 123.52(15)
O23 Mn3 O9 Dy3 -64.77(12)
O21 Dy3 O9 C81 -100.4(3)
O27 Dy3 O9 C81 79.2(3)
O8 Dy3 O9 C81 173.5(3)
O20 Dy3 O9 C81 -58.1(3)
O19 Dy3 O9 C81 29.7(4)
N16 Dy3 O9 C81 178.1(3)
N18 Dy3 O9 C81 -7.9(3)
N30 Dy3 O9 C81 -23.1(4)
O21 Dy3 O9 Mn3 61.09(12)
O27 Dy3 O9 Mn3 -119.35(12)
O8 Dy3 O9 Mn3 -25.03(13)
O20 Dy3 O9 Mn3 103.35(18)
O19 Dy3 O9 Mn3 -168.83(15)
N16 Dy3 O9 Mn3 -20.4(2)
N18 Dy3 O9 Mn3 153.58(18)
N30 Dy3 O9 Mn3 138.35(19)
C89 C90 O10 Mn3 16.6(5)
C89 C90 O10 Dy4 -102.6(4)
O8 Mn3 O10 C90 87.2(3)
O11 Mn3 O10 C90 -106.4(3)
N20 Mn3 O10 C90 -11.0(2)
O23 Mn3 O10 C90 179.7(3)
O8 Mn3 O10 Dy4 -139.75(13)
O11 Mn3 O10 Dy4 26.59(14)
N20 Mn3 O10 Dy4 122.02(15)
O23 Mn3 O10 Dy4 -47.26(9)
O12 Dy4 O10 C90 -170.4(3)
O23 Dy4 O10 C90 178.8(3)
O14 Dy4 O10 C90 -111.7(3)
O11 Dy4 O10 C90 106.6(3)
O25 Dy4 O10 C90 -33.0(3)
O24 Dy4 O10 C90 -44.2(3)
N24 Dy4 O10 C90 79.7(3)
N22 Dy4 O10 C90 36.5(3)
N32 Dy4 O10 C90 -40.0(3)
Mn4 Dy4 O10 C90 -140.9(3)
O12 Dy4 O10 Mn3 60.2(2)
O23 Dy4 O10 Mn3 49.36(9)
O14 Dy4 O10 Mn3 118.86(14)
O11 Dy4 O10 Mn3 -22.84(13)
O25 Dy4 O10 Mn3 -162.47(10)
O24 Dy4 O10 Mn3 -173.58(13)
N24 Dy4 O10 Mn3 -49.7(3)
N22 Dy4 O10 Mn3 -92.90(15)
N32 Dy4 O10 Mn3 -169.40(13)
Mn4 Dy4 O10 Mn3 89.67(12)
C98 C99 O11 Mn3 -85.0(4)
C98 C99 O11 Dy4 34.7(5)
O10 Mn3 O11 C99 102.0(3)
O8 Mn3 O11 C99 -139.3(5)
O9 Mn3 O11 C99 -84.9(3)
N20 Mn3 O11 C99 20.5(3)
O23 Mn3 O11 C99 173.3(3)
O10 Mn3 O11 Dy4 -27.35(14)
O8 Mn3 O11 Dy4 91.3(6)
O9 Mn3 O11 Dy4 145.68(13)
N20 Mn3 O11 Dy4 -108.83(16)
O23 Mn3 O11 Dy4 43.94(9)
O12 Dy4 O11 C99 116.2(2)
O23 Dy4 O11 C99 -177.1(2)
O14 Dy4 O11 C99 177.6(2)
O25 Dy4 O11 C99 9.2(3)
O10 Dy4 O11 C99 -109.6(2)
O24 Dy4 O11 C99 -70.2(2)
N24 Dy4 O11 C99 54.8(2)
N22 Dy4 O11 C99 -26.5(2)
N32 Dy4 O11 C99 -34.0(3)
Mn4 Dy4 O11 C99 145.5(2)
O12 Dy4 O11 Mn3 -111.52(14)
O23 Dy4 O11 Mn3 -44.89(10)
O14 Dy4 O11 Mn3 -50.1(2)
O25 Dy4 O11 Mn3 141.51(13)
O10 Dy4 O11 Mn3 22.65(12)
O24 Dy4 O11 Mn3 62.02(17)
N24 Dy4 O11 Mn3 -172.96(16)
N22 Dy4 O11 Mn3 105.72(17)
N32 Dy4 O11 Mn3 98.2(2)
Mn4 Dy4 O11 Mn3 -82.22(13)
C107 C108 O12 Mn4 160.2(3)
C107 C108 O12 Dy4 -9.8(6)
O13 Mn4 O12 C108 23.2(3)
O14 Mn4 O12 C108 -155.6(3)
N28 Mn4 O12 C108 -166.6(4)
O22 Mn4 O12 C108 103.1(3)
N26 Mn4 O12 C108 -57.6(3)
Dy4 Mn4 O12 C108 -171.8(4)
O13 Mn4 O12 Dy4 -165.03(16)
O14 Mn4 O12 Dy4 16.15(16)
N28 Mn4 O12 Dy4 5.2(6)
O22 Mn4 O12 Dy4 -85.17(13)
N26 Mn4 O12 Dy4 114.15(17)
O23 Dy4 O12 C108 -121.2(3)
O14 Dy4 O12 C108 157.2(3)
O11 Dy4 O12 C108 -62.1(3)
O25 Dy4 O12 C108 82.6(3)
O10 Dy4 O12 C108 -131.0(3)
O24 Dy4 O12 C108 123.9(3)
N24 Dy4 O12 C108 11.3(3)
N22 Dy4 O12 C108 3.2(4)
N32 Dy4 O12 C108 100.9(3)
Mn4 Dy4 O12 C108 171.4(4)
O23 Dy4 O12 Mn4 67.46(14)
O14 Dy4 O12 Mn4 -14.14(14)
O11 Dy4 O12 Mn4 126.53(16)
O25 Dy4 O12 Mn4 -88.76(15)
O10 Dy4 O12 Mn4 57.6(2)
O24 Dy4 O12 Mn4 -47.5(2)
N24 Dy4 O12 Mn4 -160.1(2)
N22 Dy4 O12 Mn4 -168.16(17)
N32 Dy4 O12 Mn4 -70.44(18)
C116 C117 O13 Mn4 16.9(4)
O12 Mn4 O13 C117 -104.7(2)
N28 Mn4 O13 C117 78.5(3)
O22 Mn4 O13 C117 169.7(2)
N26 Mn4 O13 C117 -13.1(2)
Dy4 Mn4 O13 C117 -119.8(2)
C125 C126 O14 Mn4 19.2(5)
C125 C126 O14 Dy4 -159.1(3)
O12 Mn4 O14 C126 165.8(3)
N28 Mn4 O14 C126 -17.8(3)
O22 Mn4 O14 C126 -108.5(3)
N26 Mn4 O14 C126 73.6(3)
Dy4 Mn4 O14 C126 -178.8(3)
O12 Mn4 O14 Dy4 -15.47(15)
N28 Mn4 O14 Dy4 160.99(19)
O22 Mn4 O14 Dy4 70.31(13)
N26 Mn4 O14 Dy4 -107.60(16)
O12 Dy4 O14 C126 -167.5(4)
O23 Dy4 O14 C126 112.8(4)
O11 Dy4 O14 C126 117.7(4)
O25 Dy4 O14 C126 -69.5(4)
O10 Dy4 O14 C126 55.2(4)
O24 Dy4 O14 C126 -15.5(4)
N24 Dy4 O14 C126 -132.5(4)
N22 Dy4 O14 C126 -17.6(5)
N32 Dy4 O14 C126 -44.3(4)
Mn4 Dy4 O14 C126 178.3(5)
O12 Dy4 O14 Mn4 14.12(14)
O23 Dy4 O14 Mn4 -65.54(14)
O11 Dy4 O14 Mn4 -60.7(2)
O25 Dy4 O14 Mn4 112.14(15)
O10 Dy4 O14 Mn4 -123.18(16)
O24 Dy4 O14 Mn4 166.11(17)
N24 Dy4 O14 Mn4 49.2(2)
N22 Dy4 O14 Mn4 164.03(19)
N32 Dy4 O14 Mn4 137.38(19)
O16 N29 O15 Dy1 -3.9(4)
O17 N29 O15 Dy1 171.1(3)
O3 Dy1 O15 N29 -53.2(3)
O18 Dy1 O15 N29 -145.3(2)
O4 Dy1 O15 N29 132.6(2)
O1 Dy1 O15 N29 -88.6(2)
O16 Dy1 O15 N29 2.2(2)
O5 Dy1 O15 N29 173.2(2)
N6 Dy1 O15 N29 26.2(3)
N8 Dy1 O15 N29 93.8(2)
Mn2 Dy1 O15 N29 167.8(2)
O17 N29 O16 Dy1 -170.5(4)
O15 N29 O16 Dy1 4.0(4)
O3 Dy1 O16 N29 132.8(3)
O18 Dy1 O16 N29 88.0(3)
O4 Dy1 O16 N29 -113.6(3)
O1 Dy1 O16 N29 70.8(3)
O5 Dy1 O16 N29 -13.2(3)
O15 Dy1 O16 N29 -2.3(2)
N6 Dy1 O16 N29 -162.3(3)
N8 Dy1 O16 N29 -79.8(3)
Mn2 Dy1 O16 N29 -43.6(4)
O20 N30 O18 Mn2 -1.6(6)
O19 N30 O18 Mn2 175.6(3)
O20 N30 O18 Dy1 162.4(3)
O19 N30 O18 Dy1 -20.3(8)
O6 Mn2 O18 N30 -42.1(3)
O7 Mn2 O18 N30 34.9(4)
O5 Mn2 O18 N30 -140.9(4)
O4 Mn2 O18 N30 126.6(4)
N10 Mn2 O18 N30 -160.5(3)
Dy2 Mn2 O18 N30 -2.9(3)
O6 Mn2 O18 Dy1 146.98(13)
O7 Mn2 O18 Dy1 -136.03(13)
O5 Mn2 O18 Dy1 48.13(13)
O4 Mn2 O18 Dy1 -44.35(14)
N10 Mn2 O18 Dy1 28.5(3)
Dy2 Mn2 O18 Dy1 -173.87(9)
O3 Dy1 O18 N30 -10.5(5)
O4 Dy1 O18 N30 -129.3(5)
O1 Dy1 O18 N30 53.5(5)
O16 Dy1 O18 N30 36.0(6)
O5 Dy1 O18 N30 153.9(5)
O15 Dy1 O18 N30 107.5(5)
N6 Dy1 O18 N30 -65.2(5)
N8 Dy1 O18 N30 -158.5(5)
N29 Dy1 O18 N30 81.5(5)
Mn2 Dy1 O18 N30 -166.6(6)
O3 Dy1 O18 Mn2 156.03(14)
O4 Dy1 O18 Mn2 37.32(11)
O1 Dy1 O18 Mn2 -139.95(13)
O16 Dy1 O18 Mn2 -157.4(2)
O5 Dy1 O18 Mn2 -39.52(11)
O15 Dy1 O18 Mn2 -85.96(13)
N6 Dy1 O18 Mn2 101.41(13)
N8 Dy1 O18 Mn2 8.08(18)
N29 Dy1 O18 Mn2 -111.88(18)
O18 N30 O19 Mn1 -2.3(6)
O20 N30 O19 Mn1 175.1(3)
Dy3 N30 O19 Mn1 -179.7(3)
O18 N30 O19 Dy3 177.5(4)
O20 N30 O19 Dy3 -5.1(4)
O2 Mn1 O19 N30 152.7(3)
O1 Mn1 O19 N30 -28.8(3)
O3 Mn1 O19 N30 49.8(3)
N2 Mn1 O19 N30 -111.3(3)
N4 Mn1 O19 N30 144.7(4)
O2 Mn1 O19 Dy3 -26.8(3)
O1 Mn1 O19 Dy3 151.6(3)
O3 Mn1 O19 Dy3 -129.7(3)
N2 Mn1 O19 Dy3 69.2(3)
N4 Mn1 O19 Dy3 -34.8(6)
O21 Dy3 O19 N30 11.4(3)
O27 Dy3 O19 N30 -163.5(3)
O8 Dy3 O19 N30 124.5(3)
O20 Dy3 O19 N30 3.2(2)
O9 Dy3 O19 N30 -110.6(3)
N16 Dy3 O19 N30 93.8(3)
N18 Dy3 O19 N30 -76.6(3)
O21 Dy3 O19 Mn1 -169.0(3)
O27 Dy3 O19 Mn1 16.0(3)
O8 Dy3 O19 Mn1 -55.9(4)
O20 Dy3 O19 Mn1 -177.2(4)
O9 Dy3 O19 Mn1 68.9(4)
N16 Dy3 O19 Mn1 -86.7(3)
N18 Dy3 O19 Mn1 102.9(3)
N30 Dy3 O19 Mn1 179.6(5)
O18 N30 O20 Dy2 11.2(7)
O19 N30 O20 Dy2 -166.2(3)
Dy3 N30 O20 Dy2 -171.7(5)
O18 N30 O20 Dy3 -177.1(4)
O19 N30 O20 Dy3 5.5(4)
O28 Dy2 O20 N30 -57.8(7)
O6 Dy2 O20 N30 20.4(5)
O7 Dy2 O20 N30 -41.6(5)
O21 Dy2 O20 N30 171.3(5)
O22 Dy2 O20 N30 164.5(4)
N12 Dy2 O20 N30 87.2(5)
N14 Dy2 O20 N30 -108.3(5)
N31 Dy2 O20 N30 168.8(5)
Mn2 Dy2 O20 N30 -10.2(4)
O28 Dy2 O20 Dy3 131.4(4)
O6 Dy2 O20 Dy3 -150.42(16)
O7 Dy2 O20 Dy3 147.61(16)
O21 Dy2 O20 Dy3 0.50(9)
O22 Dy2 O20 Dy3 -6.30(17)
N12 Dy2 O20 Dy3 -83.54(17)
N14 Dy2 O20 Dy3 80.89(16)
N31 Dy2 O20 Dy3 -1.99(16)
Mn2 Dy2 O20 Dy3 178.98(16)
O21 Dy3 O20 N30 -175.0(3)
O27 Dy3 O20 N30 12.2(3)
O8 Dy3 O20 N30 -131.6(3)
O9 Dy3 O20 N30 136.5(2)
O19 Dy3 O20 N30 -3.3(2)
N16 Dy3 O20 N30 -83.8(3)
N18 Dy3 O20 N30 90.9(3)
O21 Dy3 O20 Dy2 -0.51(9)
O27 Dy3 O20 Dy2 -173.29(10)
O8 Dy3 O20 Dy2 42.9(2)
O9 Dy3 O20 Dy2 -49.0(2)
O19 Dy3 O20 Dy2 171.3(2)
N16 Dy3 O20 Dy2 90.72(17)
N18 Dy3 O20 Dy2 -94.54(16)
N30 Dy3 O20 Dy2 174.5(3)
O23 N31 O21 Dy3 8.3(6)
O22 N31 O21 Dy3 -167.5(3)
Dy2 N31 O21 Dy3 -171.2(4)
O23 N31 O21 Dy2 179.5(3)
O22 N31 O21 Dy2 3.6(3)
O8 Dy3 O21 N31 19.3(3)
O20 Dy3 O21 N31 170.6(4)
O9 Dy3 O21 N31 -43.5(3)
O19 Dy3 O21 N31 163.1(3)
N16 Dy3 O21 N31 86.6(3)
N18 Dy3 O21 N31 -109.7(3)
N30 Dy3 O21 N31 168.4(3)
O8 Dy3 O21 Dy2 -150.77(13)
O20 Dy3 O21 Dy2 0.50(9)
O9 Dy3 O21 Dy2 146.44(13)
O19 Dy3 O21 Dy2 -6.95(16)
N16 Dy3 O21 Dy2 -83.52(13)
N18 Dy3 O21 Dy2 80.21(13)
N30 Dy3 O21 Dy2 -1.74(13)
O20 Dy2 O21 N31 -174.6(2)
O28 Dy2 O21 N31 15.8(2)
O6 Dy2 O21 N31 -132.0(2)
O7 Dy2 O21 N31 138.5(2)
O22 Dy2 O21 N31 -2.09(18)
N12 Dy2 O21 N31 -80.8(2)
N14 Dy2 O21 N31 92.1(2)
Mn2 Dy2 O21 N31 -176.46(18)
O20 Dy2 O21 Dy3 -0.51(9)
O28 Dy2 O21 Dy3 -170.12(13)
O6 Dy2 O21 Dy3 42.13(19)
O7 Dy2 O21 Dy3 -47.42(19)
O22 Dy2 O21 Dy3 172.0(2)
N12 Dy2 O21 Dy3 93.33(13)
N14 Dy2 O21 Dy3 -93.81(13)
N31 Dy2 O21 Dy3 174.1(3)
Mn2 Dy2 O21 Dy3 -2.34(19)
O23 N31 O22 Mn4 3.8(5)
O21 N31 O22 Mn4 179.30(19)
Dy2 N31 O22 Mn4 -177.3(3)
O23 N31 O22 Dy2 -178.9(4)
O21 N31 O22 Dy2 -3.4(3)
O13 Mn4 O22 N31 149.0(2)
O14 Mn4 O22 N31 -33.2(2)
O12 Mn4 O22 N31 46.7(2)
N28 Mn4 O22 N31 -114.6(2)
N26 Mn4 O22 N31 140.5(4)
Dy4 Mn4 O22 N31 6.4(2)
O13 Mn4 O22 Dy2 -25.8(3)
O14 Mn4 O22 Dy2 151.9(3)
O12 Mn4 O22 Dy2 -128.2(3)
N28 Mn4 O22 Dy2 70.5(3)
N26 Mn4 O22 Dy2 -34.3(5)
Dy4 Mn4 O22 Dy2 -168.5(3)
O20 Dy2 O22 N31 9.6(2)
O28 Dy2 O22 N31 -162.4(2)
O6 Dy2 O22 N31 121.7(2)
O7 Dy2 O22 N31 -113.1(2)
O21 Dy2 O22 N31 2.15(18)
N12 Dy2 O22 N31 94.9(2)
N14 Dy2 O22 N31 -78.0(2)
O20 Dy2 O22 Mn4 -174.9(3)
O28 Dy2 O22 Mn4 13.1(3)
O6 Dy2 O22 Mn4 -62.8(4)
O7 Dy2 O22 Mn4 62.4(4)
O21 Dy2 O22 Mn4 177.6(4)
N12 Dy2 O22 Mn4 -89.7(3)
N14 Dy2 O22 Mn4 97.5(3)
N31 Dy2 O22 Mn4 175.5(5)
O22 N31 O23 Mn3 -179.0(2)
O21 N31 O23 Mn3 5.7(4)
O22 N31 O23 Dy4 -24.5(6)
O21 N31 O23 Dy4 160.1(3)
O10 Mn3 O23 N31 -145.4(3)
O8 Mn3 O23 N31 -48.7(3)
O11 Mn3 O23 N31 119.9(3)
O9 Mn3 O23 N31 28.9(3)
N20 Mn3 O23 N31 -168.0(3)
O10 Mn3 O23 Dy4 49.93(12)
O8 Mn3 O23 Dy4 146.57(11)
O11 Mn3 O23 Dy4 -44.77(12)
O9 Mn3 O23 Dy4 -135.76(11)
N20 Mn3 O23 Dy4 27.3(3)
O12 Dy4 O23 N31 -11.2(3)
O14 Dy4 O23 N31 54.4(3)
O11 Dy4 O23 N31 -122.1(4)
O25 Dy4 O23 N31 49.5(5)
O10 Dy4 O23 N31 160.8(4)
O24 Dy4 O23 N31 112.2(3)
N24 Dy4 O23 N31 -60.4(4)
N22 Dy4 O23 N31 -154.5(3)
N32 Dy4 O23 N31 89.0(4)
Mn4 Dy4 O23 N31 21.8(3)
O12 Dy4 O23 Mn3 147.95(10)
O14 Dy4 O23 Mn3 -146.42(10)
O11 Dy4 O23 Mn3 37.05(9)
O25 Dy4 O23 Mn3 -151.32(19)
O10 Dy4 O23 Mn3 -40.02(9)
O24 Dy4 O23 Mn3 -88.65(12)
N24 Dy4 O23 Mn3 98.80(11)
N22 Dy4 O23 Mn3 4.73(13)
N32 Dy4 O23 Mn3 -111.77(13)
Mn4 Dy4 O23 Mn3 -178.99(12)
O25 N32 O24 Dy4 -4.6(3)
O26 N32 O24 Dy4 172.8(3)
O12 Dy4 O24 N32 -54.3(2)
O23 Dy4 O24 N32 -146.09(18)
O14 Dy4 O24 N32 -85.7(2)
O11 Dy4 O24 N32 133.6(2)
O25 Dy4 O24 N32 2.49(18)
O10 Dy4 O24 N32 171.0(2)
N24 Dy4 O24 N32 26.2(2)
N22 Dy4 O24 N32 93.2(2)
Mn4 Dy4 O24 N32 -78.12(18)
O26 N32 O25 Dy4 -172.7(3)
O24 N32 O25 Dy4 4.8(3)
O12 Dy4 O25 N32 135.0(2)
O23 Dy4 O25 N32 77.7(3)
O14 Dy4 O25 N32 72.8(2)
O11 Dy4 O25 N32 -114.8(2)
O10 Dy4 O25 N32 -16.3(2)
O24 Dy4 O25 N32 -2.7(2)
N24 Dy4 O25 N32 -162.0(2)
N22 Dy4 O25 N32 -82.2(2)
Mn4 Dy4 O25 N32 102.6(2)
O8 Dy3 O27 C127 -55.8(2)
O20 Dy3 O27 C127 148.4(2)
O9 Dy3 O27 C127 6.2(2)
O19 Dy3 O27 C127 161.5(2)
N16 Dy3 O27 C127 -123.2(2)
N18 Dy3 O27 C127 72.7(2)
N30 Dy3 O27 C127 153.9(2)
O20 Dy2 O28 C128 40.7(6)
O6 Dy2 O28 C128 -36.1(3)
O7 Dy2 O28 C128 24.6(3)
O21 Dy2 O28 C128 166.3(3)
O22 Dy2 O28 C128 -178.5(3)
N12 Dy2 O28 C128 -103.9(3)
N14 Dy2 O28 C128 91.6(3)
N31 Dy2 O28 C128 173.6(3)
Mn2 Dy2 O28 C128 -4.0(3)
